data_7133511
loop_
_publ_author_name
'Blanes-D&#xed;az, Anamar'
'Wacker, Jennifer N.'
'Szymanowski, Jennifer E. S.'
'Bertke, Jeffery A.'
'Knope, Karah E.'

_publ_section_title
;
 Isolation of a chloride-capped cerium polyoxo nanocluster built from 52
 metal ions.
;
_journal_issue 84
_journal_name_full 'Chemical communications (Cambridge, England)'
_journal_page_first 12185
_journal_page_last 12188
_journal_paper_doi 10.1039/d4cc03144j
_journal_volume 60
_journal_year 2024
_chemical_formula_moiety 'Ce52 Cl58 O98, Ce52 Cl60 O96'
_chemical_formula_sum 'C0 H0 Ce104 Cl118 N0 O194'
_chemical_formula_weight 21859.58
_space_group_crystal_system monoclinic
_space_group_IT_number 10
_space_group_name_Hall '-P 2y'
_space_group_name_H-M_alt 'P 1 2/m 1'
_atom_sites_solution_primary intrinsic
_audit_creation_method SHELXL-2018/3
_audit_update_record
;
2024-08-08 deposited with the CCDC.	2024-08-14 downloaded from the CCDC.
;
_cell_angle_alpha 90
_cell_angle_beta 102.3645(14)
_cell_angle_gamma 90
_cell_formula_units_Z 1
_cell_length_a 22.2147(10)
_cell_length_b 29.7354(14)
_cell_length_c 24.3598(12)
_cell_measurement_reflns_used 9956
_cell_measurement_temperature 100(2)
_cell_measurement_theta_max 25.34
_cell_measurement_theta_min 2.19
_cell_volume 15717.9(13)
_computing_cell_refinement 'SAINT V8.37A (Bruker, 2005)'
_computing_data_collection 'APEX3 V2016.5-0 (Bruker, 2016)'
_computing_data_reduction
; 
SAINT V8.37A, XPREP v2014/2, SADABS V2016/2 (Bruker, 2016) 
;
_computing_molecular_graphics 'SHELXLE v932 (Hubschle, 2011)'
_computing_publication_material 'XCIF V2014-2 (Bruker, 2014)'
_computing_structure_refinement 'SHELX-2018-3 (Sheldrick, 2015)'
_computing_structure_solution 'SHELX-2014-5 (Sheldrick, 2015)'
_diffrn_ambient_temperature 100(2)
_diffrn_measured_fraction_theta_full 0.999
_diffrn_measured_fraction_theta_max 0.997
_diffrn_measurement_device_type 'Bruker D8 Quest/Photon 100'
_diffrn_measurement_method 'profile data from \f and \w scans'
_diffrn_radiation_monochromator 'multilayer mirrors'
_diffrn_radiation_source 'microfocus sealed tube'
_diffrn_radiation_type MoK\a
_diffrn_radiation_wavelength 0.71073
_diffrn_reflns_av_R_equivalents 0.3078
_diffrn_reflns_av_unetI/netI 0.1499
_diffrn_reflns_Laue_measured_fraction_full 0.999
_diffrn_reflns_Laue_measured_fraction_max 0.997
_diffrn_reflns_limit_h_max 26
_diffrn_reflns_limit_h_min -26
_diffrn_reflns_limit_k_max 35
_diffrn_reflns_limit_k_min -35
_diffrn_reflns_limit_l_max 29
_diffrn_reflns_limit_l_min -29
_diffrn_reflns_number 384386
_diffrn_reflns_point_group_measured_fraction_full 0.999
_diffrn_reflns_point_group_measured_fraction_max 0.997
_diffrn_reflns_theta_full 25.242
_diffrn_reflns_theta_max 25.419
_diffrn_reflns_theta_min 1.712
_diffrn_standards_decay_% 0
_diffrn_standards_interval_count 0
_diffrn_standards_number 0
_exptl_absorpt_coefficient_mu 7.894
_exptl_absorpt_correction_T_max 0.78693
_exptl_absorpt_correction_T_min 0.74192
_exptl_absorpt_correction_type multi-scan
_exptl_absorpt_process_details 'SADABS V2016/2 (Bruker, 2016)'
_exptl_crystal_colour yellow
_exptl_crystal_density_diffrn 2.309
_exptl_crystal_density_method 'not measured'
_exptl_crystal_description prism
_exptl_crystal_F_000 9590
_exptl_crystal_size_max 0.059
_exptl_crystal_size_mid 0.056
_exptl_crystal_size_min 0.051
_refine_diff_density_max 2.870
_refine_diff_density_min -1.799
_refine_diff_density_rms 0.321
_refine_ls_extinction_method none
_refine_ls_goodness_of_fit_ref 1.036
_refine_ls_hydrogen_treatment undef
_refine_ls_matrix_type full
_refine_ls_number_parameters 969
_refine_ls_number_reflns 29557
_refine_ls_number_restraints 2662
_refine_ls_restrained_S_all 0.994
_refine_ls_R_factor_all 0.1689
_refine_ls_R_factor_gt 0.0716
_refine_ls_shift/su_max 0.001
_refine_ls_shift/su_mean 0.000
_refine_ls_structure_factor_coef Fsqd
_refine_ls_weighting_details 'w=1/[\s^2^(Fo^2^)+(0.0827P)^2^+91.4292P] where P=(Fo^2^+2Fc^2^)/3'
_refine_ls_weighting_scheme calc
_refine_ls_wR_factor_gt 0.1689
_refine_ls_wR_factor_ref 0.2061
_reflns_Friedel_coverage 0.000
_reflns_number_gt 12490
_reflns_number_total 29557
_reflns_threshold_expression 'I > 2\s(I)'
_cod_data_source_file d4cc03144j2.cif
_cod_data_source_block b21212_a_sq
_cod_depositor_comments 'Adding full bibliography for 7133508--7133511.cif.'
_cod_original_sg_symbol_H-M 'P 2/m'
_cod_database_code 7133511
_shelx_shelxl_version_number 2018/3
_shelx_space_group_comment
;
The symmetry employed for this shelxl refinement is uniquely defined
by the following loop, which should always be used as a source of
symmetry information in preference to the above space-group names.
They are only intended as comments.
;
_shelx_estimated_absorpt_t_min 0.653
_shelx_estimated_absorpt_t_max 0.689

loop_
_space_group_symop_operation_xyz
'x, y, z'
'-x, y, -z'
'-x, -y, -z'
'x, -y, z'

loop_
_atom_site_label
_atom_site_type_symbol
_atom_site_fract_x
_atom_site_fract_y
_atom_site_fract_z
_atom_site_U_iso_or_equiv
_atom_site_adp_type
_atom_site_occupancy
_atom_site_site_symmetry_order
_atom_site_calc_flag
_atom_site_refinement_flags_posn
_atom_site_refinement_flags_adp
_atom_site_refinement_flags_occupancy
_atom_site_disorder_assembly
_atom_site_disorder_group
Ce1 Ce 0.75630(6) 0.44018(5) -0.16381(6) 0.0225(3) Uani 1 1 d D . . . .
Ce2 Ce 0.60214(6) 0.37454(5) -0.22217(6) 0.0244(4) Uani 1 1 d . . . . .
Ce3 Ce 0.78149(8) 0.500000 -0.02620(8) 0.0172(4) Uani 1 2 d S T P A .
Ce4 Ce 0.62908(5) 0.43620(4) -0.08283(5) 0.0112(3) Uani 1 1 d . . . . .
Ce5 Ce 0.77705(6) 0.37410(5) -0.02176(6) 0.0228(3) Uani 1 1 d . . . . .
Ce6 Ce 0.62124(6) 0.30968(4) -0.07861(6) 0.0230(3) Uani 1 1 d . . . . .
Ce7 Ce 0.79746(6) 0.43402(5) 0.10659(6) 0.0240(3) Uani 1 1 d . . . . .
Ce8 Ce 0.64937(5) 0.37074(4) 0.05688(5) 0.0163(3) Uani 1 1 d . . . . .
Ce9 Ce 0.64978(7) 0.500000 0.05465(7) 0.0114(4) Uani 1 2 d S T P A .
Ce10 Ce 0.66537(6) 0.43523(5) 0.18958(5) 0.0208(3) Uani 1 1 d . . . . .
Ce11 Ce 0.500000 0.30927(6) 0.000000 0.0205(5) Uani 1 2 d S T P A .
Ce12 Ce 0.500000 0.43595(6) 0.000000 0.0094(4) Uani 1 2 d S T P A .
Ce13 Ce 0.51891(7) 0.500000 0.13886(7) 0.0100(4) Uani 1 2 d S T P A .
Ce14 Ce 0.52145(6) 0.37115(4) 0.13953(5) 0.0167(3) Uani 1 1 d . . . . .
Ce15 Ce 0.53471(6) 0.43564(5) 0.27597(6) 0.0264(4) Uani 1 1 d . . . . .
Ce16 Ce 0.39009(8) 0.500000 0.22455(8) 0.0191(5) Uani 1 2 d S T P A .
Ce17 Ce 0.70079(6) -0.09310(5) 0.52160(6) 0.0260(4) Uani 1 1 d . . . . .
Ce18 Ce 0.71267(8) 0.000000 0.63743(8) 0.0249(5) Uani 1 2 d S T P . .
Ce19 Ce 0.81962(7) 0.000000 0.53627(7) 0.0124(4) Uani 1 2 d S T P . .
Ce20 Ce 0.69243(8) 0.000000 0.40575(8) 0.0216(5) Uani 1 2 d S T P . .
Ce21 Ce 0.80753(5) 0.09129(4) 0.42188(5) 0.0164(3) Uani 1 1 d . . . . .
Ce22 Ce 0.93161(6) 0.17629(4) 0.43625(6) 0.0227(3) Uani 1 1 d . . . . .
Ce23 Ce 0.79847(8) 0.000000 0.31161(7) 0.0186(4) Uani 1 2 d S T P C .
Ce24 Ce 0.93238(7) 0.000000 0.43690(7) 0.0086(4) Uani 1 2 d S T P C .
Ce25 Ce 1.05752(5) 0.08991(4) 0.44980(5) 0.0103(3) Uani 1 1 d . . . . .
Ce26 Ce 0.92000(5) 0.09133(4) 0.32360(5) 0.0166(3) Uani 1 1 d . . . . .
Ce27 Ce 1.04723(6) 0.17741(5) 0.33525(6) 0.0279(4) Uani 1 1 d D . . . .
Ce28 Ce 0.90588(9) 0.000000 0.21872(8) 0.0253(5) Uani 1 2 d S T P C .
Ce29 Ce 1.04565(8) 0.000000 0.33798(7) 0.0124(4) Uani 1 2 d S T P C .
Ce30 Ce 1.18471(6) 0.17761(5) 0.46425(6) 0.0269(4) Uani 1 1 d D . . . .
Ce31 Ce 1.03379(6) 0.09323(5) 0.23086(6) 0.0273(4) Uani 1 1 d D . . . .
Ce32 Ce 1.17179(6) 0.09243(5) 0.34982(6) 0.0217(3) Uani 1 1 d . . . . .
Ce33 Ce 1.16072(9) 0.000000 0.24483(8) 0.0274(5) Uani 1 2 d S T P C .
Cl1 Cl 0.8448(15) 0.4376(16) -0.2238(16) 0.081(8) Uani 0.73(14) 1 d D . P A 1
Cl1B Cl 0.853(2) 0.450(3) -0.214(3) 0.044(14) Uani 0.27(14) 1 d D . P A 2
Cl2 Cl 0.7071(3) 0.3949(2) -0.2669(3) 0.0449(18) Uani 1 1 d . . . . .
Cl3 Cl 0.5843(4) 0.3294(3) -0.3216(3) 0.076(3) Uani 1 1 d . . . . .
Cl4 Cl 0.8578(2) 0.3989(2) -0.0931(3) 0.0375(17) Uani 1 1 d . . . . .
Cl5 Cl 0.7220(3) 0.34421(19) -0.1421(2) 0.0289(14) Uani 1 1 d . . . . .
Cl6 Cl 0.5903(3) 0.2824(2) -0.1941(3) 0.0361(16) Uani 1 1 d . . . . .
Cl7 Cl 0.8834(3) 0.3303(2) 0.0218(3) 0.0464(19) Uani 1 1 d . . . . .
Cl8 Cl 0.7411(3) 0.2807(2) -0.0259(3) 0.0336(16) Uani 1 1 d . . . . .
Cl9 Cl 0.6116(4) 0.2192(3) -0.0748(4) 0.092(3) Uani 1 1 d . . . . .
Cl10 Cl 0.8928(4) 0.500000 0.1220(5) 0.054(3) Uani 1 2 d S T P A .
Cl11 Cl 0.9020(3) 0.3889(3) 0.1523(4) 0.079(3) Uani 1 1 d . . . . .
Cl12 Cl 0.7741(3) 0.3876(2) 0.2063(3) 0.0469(19) Uani 1 1 d . . . . .
Cl13 Cl 0.7761(4) 0.500000 0.1950(4) 0.047(3) Uani 1 2 d S T P A .
Cl14 Cl 0.6483(7) 0.500000 0.2790(7) 0.124(5) Uani 1 2 d S TU P A .
Cl15 Cl 0.6525(3) 0.3913(2) 0.2874(3) 0.048(2) Uani 1 1 d . . . . .
Cl16 Cl 0.5234(7) 0.500000 0.3585(6) 0.103(4) Uani 1 2 d S TU P A .
Cl17 Cl 0.5515(4) 0.3905(3) 0.3737(4) 0.088(3) Uani 1 1 d . U . . .
Cl18 Cl 0.6426(5) 0.000000 0.7164(5) 0.082(4) Uani 1 2 d S T P . .
Cl19 Cl 0.6418(3) -0.0782(2) 0.6137(3) 0.0415(17) Uani 1 1 d . . . . .
Cl20 Cl 0.6143(3) -0.1599(3) 0.5133(3) 0.058(2) Uani 1 1 d . . . . .
Cl21 Cl 0.6440(4) 0.000000 0.5147(4) 0.034(2) Uani 1 2 d S T P . .
Cl22 Cl 0.6237(3) 0.0793(2) 0.4143(3) 0.0383(17) Uani 1 1 d . . . . .
Cl23 Cl 0.6042(5) 0.000000 0.3097(5) 0.077(4) Uani 1 2 d S T P . .
Cl24 Cl 0.8293(3) 0.2293(2) 0.4377(3) 0.0460(19) Uani 1 1 d . . . . .
Cl25 Cl 0.9440(4) 0.2223(3) 0.5480(4) 0.086(3) Uani 1 1 d . U . . .
Cl26 Cl 0.8061(7) 0.000000 0.1373(6) 0.112(5) Uani 1 2 d S T P . .
Cl27 Cl 0.9389(3) 0.2301(2) 0.3454(3) 0.051(2) Uani 1 1 d . . . . .
Cl28 Cl 0.9169(3) 0.0801(2) 0.1572(3) 0.0458(18) Uani 1 1 d . . . . .
Cl29 Cl 1.0292(4) 0.000000 0.1766(3) 0.034(2) Uani 1 2 d S T P C .
Cl30 Cl 1.0406(12) 0.2382(9) 0.2511(11) 0.045(5) Uani 0.72(10) 1 d D U P B 1
Cl31 Cl 1.034(3) 0.250(2) 0.266(3) 0.049(8) Uani 0.28(10) 1 d D U P B 2
Cl32 Cl 1.0290(16) 0.1566(6) 0.1521(7) 0.071(5) Uani 0.78(8) 1 d D U P C 1
Cl33 Cl 1.006(4) 0.1603(19) 0.157(3) 0.073(9) Uani 0.22(8) 1 d D U P C 2
Cl34 Cl 1.1539(13) 0.2309(10) 0.3657(9) 0.060(6) Uani 0.65(6) 1 d D U P B 1
Cl35 Cl 1.171(2) 0.2160(18) 0.3556(10) 0.062(7) Uani 0.35(6) 1 d D U P B 2
Cl36 Cl 1.2715(6) 0.2421(5) 0.4763(5) 0.089(5) Uani 0.90(3) 1 d D U P B 1
Cl37 Cl 1.238(6) 0.259(2) 0.486(5) 0.095(12) Uani 0.10(3) 1 d D U P B 2
Cl38 Cl 1.1364(3) 0.0790(2) 0.1799(3) 0.049(2) Uani 1 1 d . . . . .
O1 O 0.6508(6) 0.4367(4) -0.1731(6) 0.017(3) Uani 1 1 d . . . . .
O2 O 0.7348(6) 0.4350(4) -0.0758(5) 0.015(3) Uani 1 1 d . . . . .
O3 O 0.5852(6) 0.3731(4) -0.1319(6) 0.017(3) Uani 1 1 d . . . . .
O4 O 0.6718(6) 0.3732(4) -0.0329(6) 0.019(3) Uani 1 1 d . . . . .
O5 O 0.6730(8) 0.500000 -0.0343(7) 0.009(3) Uani 1 2 d S T P . .
O6 O 0.5872(7) 0.500000 -0.1324(7) 0.009(4) Uani 1 2 d S TU P . .
O7 O 0.5228(6) 0.4349(4) -0.0900(5) 0.012(3) Uani 1 1 d . U . . .
O8 O 0.6087(6) 0.4362(4) 0.0073(5) 0.014(3) Uani 1 1 d . . . . .
O9 O 0.6928(5) 0.4372(4) 0.1035(5) 0.012(3) Uani 1 1 d . . . . .
O10 O 0.5427(7) 0.500000 0.0492(7) 0.006(4) Uani 1 2 d S TU P A .
O11 O 0.4580(6) 0.3722(4) -0.0482(5) 0.016(3) Uani 1 1 d . . . . .
O12 O 0.5624(6) 0.4382(4) 0.1908(6) 0.019(3) Uani 1 1 d . U . . .
O13 O 0.7164(10) 0.500000 -0.2113(8) 0.028(5) Uani 1 2 d S T P A .
O14 O 0.5021(6) 0.3766(5) -0.2287(6) 0.027(4) Uani 1 1 d . . . . .
O15 O 0.7978(8) 0.500000 -0.1174(8) 0.022(4) Uani 1 2 d S T P A .
O16 O 0.5238(6) 0.3109(5) -0.0883(6) 0.026(3) Uani 1 1 d . . . . .
O17 O 0.8176(6) 0.4358(4) 0.0228(6) 0.018(3) Uani 1 1 d . U . . .
O18 O 0.4565(8) 0.2449(5) -0.0470(8) 0.053(5) Uani 1 1 d . U . . .
O19 O 0.7562(6) 0.3738(5) 0.0601(6) 0.024(3) Uani 1 1 d . U . . .
O20 O 0.7561(8) 0.500000 0.0631(8) 0.015(4) Uani 1 2 d S T P A .
O21 O 0.6262(6) 0.3781(4) 0.1447(5) 0.015(3) Uani 1 1 d . U . . .
O22 O 0.6265(8) 0.500000 0.1456(7) 0.010(4) Uani 1 2 d S T P A .
O23 O 0.4950(8) 0.500000 0.2283(8) 0.020(5) Uani 1 2 d S T P A .
O24 O 0.4349(6) 0.4344(5) 0.2696(6) 0.028(4) Uani 1 1 d . . . . .
O25 O 0.7645(6) -0.0457(4) 0.5859(5) 0.0133(8) Uani 1 1 d . . . . .
O26 O 0.7515(6) -0.0450(4) 0.4732(5) 0.0133(8) Uani 1 1 d . . . . .
O27 O 0.8778(6) 0.1360(4) 0.4890(5) 0.0133(8) Uani 1 1 d . . . . .
O28 O 0.8659(6) 0.0451(4) 0.3749(5) 0.0133(8) Uani 1 1 d . . . . .
O29 O 1.000000 0.0448(6) 0.500000 0.0133(8) Uani 1 2 d S T P . .
O30 O 0.9897(6) 0.0448(4) 0.3867(5) 0.0133(8) Uani 1 1 d . . . . .
O31 O 1.1236(6) 0.0456(4) 0.5135(5) 0.0133(8) Uani 1 1 d . . . . .
O32 O 0.9921(6) 0.1372(4) 0.3881(5) 0.0133(8) Uani 1 1 d . . . . .
O33 O 0.9784(6) 0.0471(4) 0.2751(5) 0.0133(8) Uani 1 1 d . . . . .
O34 O 1.1137(6) 0.0457(4) 0.4010(5) 0.0133(8) Uani 1 1 d . . . . .
O35 O 1.1004(6) 0.0455(4) 0.2878(5) 0.0133(8) Uani 1 1 d . . . . .
O36 O 1.1144(6) 0.1360(4) 0.4003(5) 0.0133(8) Uani 1 1 d . . . . .
O37 O 0.7446(6) -0.0434(4) 0.3635(5) 0.014(3) Uani 1 1 d . U . . .
O38 O 0.7272(6) 0.0491(5) 0.2425(6) 0.032(4) Uani 1 1 d . . . . .
O39 O 0.7397(6) 0.1378(5) 0.3510(6) 0.024(4) Uani 1 1 d . . . . .
O40 O 0.8583(6) -0.0442(4) 0.2652(6) 0.019(3) Uani 1 1 d . . . . .
O41 O 0.8711(6) 0.1331(5) 0.3801(6) 0.023(3) Uani 1 1 d . . . . .
O42 O 1.000000 0.1337(6) 0.500000 0.0133(8) Uani 1 2 d S T P . .
O43 O 0.8441(7) 0.1399(5) 0.2610(6) 0.036(4) Uani 1 1 d . . . . .
O44 O 0.9814(6) 0.1353(4) 0.2776(6) 0.020(3) Uani 1 1 d . . . . .
O45 O 1.0990(6) 0.1352(4) 0.2897(6) 0.021(3) Uani 1 1 d . . . . .
O46 O 1.2235(6) 0.0430(5) 0.3029(6) 0.022(3) Uani 1 1 d . . . . .
O48 O 1.2472(6) 0.1343(4) 0.5251(6) 0.018(3) Uani 1 1 d . U . . .
O49 O 0.6059(6) 0.3114(5) 0.0050(6) 0.022(3) Uani 1 1 d . U . . .
O50 O 1.2390(7) 0.1344(5) 0.4183(7) 0.034(4) Uani 1 1 d . . . . .
O51 O 0.6871(7) 0.3035(5) 0.1100(6) 0.030(4) Uani 1 1 d . . . . .
O47 O 0.8982(9) 0.500000 -0.0176(9) 0.033(5) Uani 1 2 d S T P . .
O52 O 0.5699(7) 0.3011(5) 0.1881(6) 0.040(4) Uani 1 1 d . U . . .
O53 O 1.2371(6) 0.1385(5) 0.3009(7) 0.036(4) Uani 1 1 d . . . . .
O54 O 1.2324(10) 0.000000 0.1741(9) 0.039(6) Uani 1 2 d S T P C .
O55 O 0.3666(10) 0.500000 0.3197(9) 0.040(6) Uani 1 2 d S TU P . .

loop_
_atom_site_aniso_label
_atom_site_aniso_U_11
_atom_site_aniso_U_22
_atom_site_aniso_U_33
_atom_site_aniso_U_23
_atom_site_aniso_U_13
_atom_site_aniso_U_12
Ce1 0.0150(7) 0.0292(9) 0.0243(8) -0.0014(7) 0.0068(6) 0.0026(6)
Ce2 0.0224(8) 0.0246(8) 0.0262(9) -0.0070(7) 0.0050(6) 0.0012(6)
Ce3 0.0074(9) 0.0232(11) 0.0210(11) 0.000 0.0032(8) 0.000
Ce4 0.0075(6) 0.0105(7) 0.0157(7) -0.0005(6) 0.0025(5) 0.0026(5)
Ce5 0.0152(7) 0.0243(8) 0.0291(9) 0.0017(7) 0.0055(6) 0.0073(6)
Ce6 0.0212(8) 0.0159(8) 0.0320(9) -0.0044(7) 0.0059(6) 0.0032(6)
Ce7 0.0123(7) 0.0328(9) 0.0253(8) 0.0027(7) 0.0004(6) 0.0041(6)
Ce8 0.0129(7) 0.0120(8) 0.0234(8) 0.0035(6) 0.0028(6) 0.0065(5)
Ce9 0.0065(9) 0.0118(10) 0.0156(10) 0.000 0.0017(8) 0.000
Ce10 0.0142(7) 0.0253(8) 0.0218(8) 0.0055(7) 0.0017(6) 0.0032(6)
Ce11 0.0222(11) 0.0096(10) 0.0309(12) 0.000 0.0083(9) 0.000
Ce12 0.0072(9) 0.0080(10) 0.0125(10) 0.000 0.0010(7) 0.000
Ce13 0.0063(9) 0.0092(10) 0.0136(10) 0.000 0.0000(7) 0.000
Ce14 0.0136(7) 0.0151(8) 0.0215(8) 0.0051(6) 0.0040(6) 0.0018(6)
Ce15 0.0223(8) 0.0318(9) 0.0242(8) 0.0079(7) 0.0026(6) 0.0020(7)
Ce16 0.0147(10) 0.0221(11) 0.0207(11) 0.000 0.0041(8) 0.000
Ce17 0.0139(7) 0.0301(9) 0.0350(9) 0.0019(7) 0.0073(6) -0.0056(6)
Ce18 0.0152(11) 0.0340(13) 0.0287(12) 0.000 0.0119(9) 0.000
Ce19 0.0060(9) 0.0163(11) 0.0157(11) 0.000 0.0038(8) 0.000
Ce20 0.0102(10) 0.0257(12) 0.0271(12) 0.000 -0.0001(9) 0.000
Ce21 0.0092(7) 0.0177(8) 0.0216(8) 0.0029(6) 0.0017(6) 0.0052(6)
Ce22 0.0195(7) 0.0132(7) 0.0347(9) 0.0052(7) 0.0043(6) 0.0035(6)
Ce23 0.0143(10) 0.0253(12) 0.0139(11) 0.000 -0.0023(8) 0.000
Ce24 0.0067(9) 0.0095(9) 0.0082(10) 0.000 -0.0016(7) 0.000
Ce25 0.0076(6) 0.0083(6) 0.0144(7) 0.0015(6) 0.0013(5) -0.0007(5)
Ce26 0.0144(7) 0.0185(8) 0.0153(8) 0.0080(6) -0.0001(6) 0.0032(6)
Ce27 0.0272(8) 0.0217(8) 0.0355(9) 0.0122(7) 0.0081(7) -0.0001(6)
Ce28 0.0247(11) 0.0328(13) 0.0163(11) 0.000 -0.0004(9) 0.000
Ce29 0.0129(10) 0.0159(11) 0.0088(10) 0.000 0.0031(8) 0.000
Ce30 0.0209(8) 0.0191(8) 0.0403(10) 0.0015(7) 0.0059(7) -0.0084(6)
Ce31 0.0277(8) 0.0331(9) 0.0208(8) 0.0109(7) 0.0044(6) -0.0002(7)
Ce32 0.0166(7) 0.0245(8) 0.0251(8) 0.0053(6) 0.0071(6) -0.0041(6)
Ce33 0.0238(11) 0.0376(14) 0.0237(12) 0.000 0.0116(9) 0.000
Cl1 0.060(10) 0.109(19) 0.080(14) -0.013(12) 0.025(9) -0.033(13)
Cl1B 0.033(18) 0.08(3) 0.02(2) -0.012(16) 0.008(14) 0.012(17)
Cl2 0.033(4) 0.066(5) 0.041(4) -0.008(4) 0.019(3) -0.004(3)
Cl3 0.095(7) 0.077(6) 0.063(6) -0.026(5) 0.033(5) -0.010(5)
Cl4 0.014(3) 0.050(4) 0.049(4) 0.007(3) 0.008(3) 0.019(3)
Cl5 0.025(3) 0.028(4) 0.034(4) -0.010(3) 0.006(3) 0.008(3)
Cl6 0.034(4) 0.029(4) 0.046(4) -0.012(3) 0.011(3) 0.006(3)
Cl7 0.024(4) 0.049(5) 0.068(5) 0.011(4) 0.015(3) 0.023(3)
Cl8 0.026(3) 0.033(4) 0.044(4) 0.003(3) 0.011(3) 0.015(3)
Cl9 0.109(8) 0.055(6) 0.117(8) 0.008(5) 0.036(6) 0.002(5)
Cl10 0.014(5) 0.061(7) 0.077(8) 0.000 -0.015(5) 0.000
Cl11 0.033(5) 0.092(7) 0.113(8) 0.026(6) 0.017(5) 0.012(4)
Cl12 0.027(4) 0.065(5) 0.049(5) 0.016(4) 0.008(3) 0.021(3)
Cl13 0.047(6) 0.046(6) 0.033(6) 0.000 -0.025(4) 0.000
Cl14 0.128(7) 0.111(6) 0.126(7) 0.000 0.013(5) 0.000
Cl15 0.045(4) 0.063(5) 0.036(4) 0.033(4) 0.008(3) 0.034(4)
Cl16 0.159(9) 0.078(7) 0.071(7) 0.000 0.020(7) 0.000
Cl17 0.089(6) 0.100(6) 0.076(6) 0.027(5) 0.022(5) 0.023(5)
Cl18 0.073(9) 0.093(10) 0.095(10) 0.000 0.055(8) 0.000
Cl19 0.020(3) 0.054(5) 0.053(5) 0.004(3) 0.012(3) -0.012(3)
Cl20 0.045(5) 0.063(5) 0.069(6) 0.004(4) 0.022(4) -0.018(4)
Cl21 0.015(4) 0.029(5) 0.060(6) 0.000 0.015(4) 0.000
Cl22 0.021(3) 0.036(4) 0.056(5) 0.001(3) 0.004(3) 0.013(3)
Cl23 0.068(8) 0.083(9) 0.074(9) 0.000 0.001(7) 0.000
Cl24 0.049(4) 0.031(4) 0.060(5) 0.019(4) 0.016(4) 0.031(3)
Cl25 0.095(6) 0.041(4) 0.101(6) -0.006(5) -0.028(5) 0.000(4)
Cl26 0.119(11) 0.130(13) 0.076(10) 0.000 -0.003(9) 0.000
Cl27 0.046(4) 0.046(5) 0.064(5) 0.028(4) 0.017(4) 0.005(4)
Cl28 0.038(4) 0.061(5) 0.035(4) 0.018(4) 0.000(3) 0.004(3)
Cl29 0.031(5) 0.054(6) 0.017(5) 0.000 0.003(4) 0.000
Cl30 0.081(9) 0.016(9) 0.044(9) 0.009(7) 0.030(7) 0.012(7)
Cl31 0.063(13) 0.046(17) 0.047(17) 0.004(16) 0.031(11) 0.020(14)
Cl32 0.034(12) 0.084(8) 0.100(9) 0.043(7) 0.026(7) 0.008(7)
Cl33 0.030(18) 0.088(14) 0.112(18) 0.041(16) 0.039(18) 0.006(11)
Cl34 0.063(10) 0.045(13) 0.071(8) 0.028(9) 0.014(7) -0.012(8)
Cl35 0.062(12) 0.046(15) 0.075(10) 0.025(11) 0.006(9) -0.010(10)
Cl36 0.066(9) 0.113(10) 0.096(8) -0.018(7) 0.035(6) -0.030(7)
Cl37 0.08(2) 0.12(2) 0.098(19) -0.027(19) 0.04(2) -0.01(2)
Cl38 0.043(4) 0.070(5) 0.044(5) 0.023(4) 0.029(4) 0.002(4)
O1 0.013(7) 0.016(8) 0.022(7) -0.012(6) 0.005(5) -0.002(5)
O2 0.016(6) 0.013(7) 0.019(7) -0.008(5) 0.007(5) 0.006(5)
O3 0.017(7) 0.014(7) 0.022(7) -0.007(6) 0.006(5) -0.002(5)
O4 0.019(7) 0.010(7) 0.025(7) -0.009(5) 0.000(5) 0.004(5)
O5 0.009(8) 0.003(8) 0.016(8) 0.000 0.004(5) 0.000
O6 0.003(7) 0.014(7) 0.012(7) 0.000 0.005(6) 0.000
O7 0.016(6) 0.007(6) 0.013(6) -0.006(5) 0.002(4) -0.006(5)
O8 0.023(7) 0.012(7) 0.007(6) 0.002(5) 0.006(5) 0.004(5)
O9 0.002(6) 0.012(7) 0.021(7) -0.004(5) -0.001(5) -0.001(5)
O10 0.004(6) 0.007(7) 0.006(6) 0.000 -0.003(5) 0.000
O11 0.010(7) 0.023(8) 0.016(8) -0.001(6) 0.005(6) -0.005(5)
O12 0.009(6) 0.025(6) 0.019(6) 0.009(5) -0.004(5) 0.005(5)
O13 0.050(13) 0.026(13) 0.013(10) 0.000 0.017(9) 0.000
O14 0.024(8) 0.042(10) 0.015(8) -0.019(8) 0.005(6) -0.008(7)
O15 0.009(9) 0.027(12) 0.032(10) 0.000 0.010(7) 0.000
O16 0.020(8) 0.017(8) 0.042(9) -0.002(7) 0.009(6) 0.001(6)
O17 0.011(6) 0.017(6) 0.027(6) -0.003(5) 0.004(5) 0.007(5)
O18 0.049(8) 0.033(7) 0.076(9) -0.016(7) 0.011(7) -0.018(6)
O19 0.022(6) 0.021(6) 0.031(7) 0.004(5) 0.007(5) 0.015(5)
O20 0.009(8) 0.016(9) 0.023(9) 0.000 0.008(6) 0.000
O21 0.014(5) 0.015(5) 0.013(5) 0.006(4) -0.002(4) 0.002(4)
O22 0.013(9) 0.005(8) 0.011(8) 0.000 0.003(6) 0.000
O23 0.017(11) 0.026(11) 0.018(11) 0.000 0.006(8) 0.000
O24 0.022(8) 0.045(10) 0.016(9) 0.016(7) -0.001(6) -0.003(7)
O25 0.0130(19) 0.0110(19) 0.0153(19) 0.0014(18) 0.0017(15) -0.0024(17)
O26 0.0130(19) 0.0110(19) 0.0153(19) 0.0014(18) 0.0017(15) -0.0024(17)
O27 0.0130(19) 0.0110(19) 0.0153(19) 0.0014(18) 0.0017(15) -0.0024(17)
O28 0.0130(19) 0.0110(19) 0.0153(19) 0.0014(18) 0.0017(15) -0.0024(17)
O29 0.0130(19) 0.0110(19) 0.0153(19) 0.0014(18) 0.0017(15) -0.0024(17)
O30 0.0130(19) 0.0110(19) 0.0153(19) 0.0014(18) 0.0017(15) -0.0024(17)
O31 0.0130(19) 0.0110(19) 0.0153(19) 0.0014(18) 0.0017(15) -0.0024(17)
O32 0.0130(19) 0.0110(19) 0.0153(19) 0.0014(18) 0.0017(15) -0.0024(17)
O33 0.0130(19) 0.0110(19) 0.0153(19) 0.0014(18) 0.0017(15) -0.0024(17)
O34 0.0130(19) 0.0110(19) 0.0153(19) 0.0014(18) 0.0017(15) -0.0024(17)
O35 0.0130(19) 0.0110(19) 0.0153(19) 0.0014(18) 0.0017(15) -0.0024(17)
O36 0.0130(19) 0.0110(19) 0.0153(19) 0.0014(18) 0.0017(15) -0.0024(17)
O37 0.010(6) 0.023(7) 0.012(6) 0.002(5) 0.008(5) 0.007(5)
O38 0.023(9) 0.060(12) 0.013(9) 0.019(8) 0.000(7) 0.008(8)
O39 0.020(7) 0.026(9) 0.026(9) 0.007(7) 0.008(7) 0.007(7)
O40 0.021(8) 0.017(8) 0.015(8) 0.003(6) -0.007(6) -0.008(6)
O41 0.024(6) 0.021(7) 0.028(7) 0.016(7) 0.016(6) 0.011(6)
O42 0.0130(19) 0.0110(19) 0.0153(19) 0.0014(18) 0.0017(15) -0.0024(17)
O43 0.035(8) 0.040(11) 0.029(8) 0.028(8) -0.001(7) 0.000(7)
O44 0.027(7) 0.019(7) 0.017(7) 0.015(6) 0.011(6) 0.011(6)
O45 0.030(7) 0.020(7) 0.021(7) 0.006(6) 0.018(6) -0.003(6)
O46 0.018(7) 0.038(8) 0.013(8) -0.002(7) 0.009(6) -0.010(6)
O48 0.010(6) 0.012(7) 0.031(6) -0.004(6) 0.005(5) -0.007(5)
O49 0.022(6) 0.027(6) 0.025(6) -0.002(5) 0.020(5) 0.000(5)
O50 0.029(7) 0.026(9) 0.047(8) -0.009(7) 0.007(7) -0.024(7)
O51 0.035(10) 0.020(8) 0.035(9) 0.007(7) 0.006(7) 0.005(7)
O47 0.010(10) 0.044(14) 0.049(14) 0.000 0.011(8) 0.000
O52 0.050(8) 0.035(7) 0.038(8) 0.025(6) 0.013(7) 0.002(6)
O53 0.017(8) 0.048(9) 0.043(9) 0.006(9) 0.006(7) -0.011(7)
O54 0.048(16) 0.055(17) 0.024(13) 0.000 0.029(12) 0.000
O55 0.044(10) 0.049(10) 0.034(10) 0.000 0.021(8) 0.000

loop_
_atom_type_symbol
_atom_type_description
_atom_type_scat_dispersion_real
_atom_type_scat_dispersion_imag
_atom_type_scat_source
C C 0.0033 0.0016 'International Tables Vol C Tables 4.2.6.8 and 6.1.1.4'
H H 0.0000 0.0000 'International Tables Vol C Tables 4.2.6.8 and 6.1.1.4'
Ce Ce -0.2486 2.6331 'International Tables Vol C Tables 4.2.6.8 and 6.1.1.4'
Cl Cl 0.1484 0.1585 'International Tables Vol C Tables 4.2.6.8 and 6.1.1.4'
N N 0.0061 0.0033 'International Tables Vol C Tables 4.2.6.8 and 6.1.1.4'
O O 0.0106 0.0060 'International Tables Vol C Tables 4.2.6.8 and 6.1.1.4'

loop_
_exptl_crystal_face_index_h
_exptl_crystal_face_index_k
_exptl_crystal_face_index_l
_exptl_crystal_face_perp_dist
0.00 -1.00 0.00 0.0300
0.00 1.00 0.00 0.0160
1.00 1.00 1.00 0.0170
-1.00 -1.00 -1.00 0.0300
1.00 0.00 1.00 0.0170
-1.00 1.00 -1.00 0.0250
1.00 -1.00 1.00 0.0220
-1.00 -1.00 0.00 0.0250
1.00 1.00 0.00 0.0180
1.00 0.00 0.00 0.0150
-1.00 0.00 0.00 0.0340
-1.00 -1.00 1.00 0.0260
1.00 1.00 -1.00 0.0160
0.00 -1.00 1.00 0.0260
0.00 1.00 -1.00 0.0210
-1.00 0.00 1.00 0.0270
1.00 -1.00 -1.00 0.0150
0.00 -1.00 -1.00 0.0250

loop_
_geom_angle_atom_site_label_1
_geom_angle_atom_site_label_2
_geom_angle_atom_site_label_3
_geom_angle
_geom_angle_site_symmetry_1
_geom_angle_site_symmetry_3
_geom_angle_publ_flag
O15 Ce1 O13 72.2(6) . . ?
O15 Ce1 O2 74.0(6) . . ?
O13 Ce1 O2 113.8(6) . . ?
O15 Ce1 O1 113.1(5) . . ?
O13 Ce1 O1 72.5(6) . . ?
O2 Ce1 O1 71.3(5) . . ?
O15 Ce1 Cl1 91.5(13) . . ?
O13 Ce1 Cl1 89.8(9) . . ?
O2 Ce1 Cl1 145.7(9) . . ?
O1 Ce1 Cl1 142.2(11) . . ?
O15 Ce1 Cl1B 82(2) . . ?
O13 Ce1 Cl1B 87.1(17) . . ?
O2 Ce1 Cl1B 140.5(16) . . ?
O1 Ce1 Cl1B 148.2(15) . . ?
O15 Ce1 Cl4 81.1(4) . . ?
O13 Ce1 Cl4 148.8(5) . . ?
O2 Ce1 Cl4 72.5(3) . . ?
O1 Ce1 Cl4 134.8(4) . . ?
Cl1 Ce1 Cl4 74.7(8) . . ?
Cl1B Ce1 Cl4 73.2(13) . . ?
O15 Ce1 Cl2 150.8(5) . . ?
O13 Ce1 Cl2 83.4(4) . . ?
O2 Ce1 Cl2 132.2(3) . . ?
O1 Ce1 Cl2 72.7(3) . . ?
Cl1 Ce1 Cl2 72.3(12) . . ?
Cl1B Ce1 Cl2 81(2) . . ?
Cl4 Ce1 Cl2 116.0(2) . . ?
O15 Ce1 Cl5 139.9(5) . . ?
O13 Ce1 Cl5 139.9(5) . . ?
O2 Ce1 Cl5 70.4(3) . . ?
O1 Ce1 Cl5 71.7(3) . . ?
Cl1 Ce1 Cl5 108.0(10) . . ?
Cl1B Ce1 Cl5 116(2) . . ?
Cl4 Ce1 Cl5 71.35(17) . . ?
Cl2 Ce1 Cl5 69.20(18) . . ?
O15 Ce1 Ce1 36.1(4) . 4_565 ?
O13 Ce1 Ce1 36.1(4) . 4_565 ?
O2 Ce1 Ce1 93.9(3) . 4_565 ?
O1 Ce1 Ce1 92.6(3) . 4_565 ?
Cl1 Ce1 Ce1 91.6(10) . 4_565 ?
Cl4 Ce1 Ce1 115.92(14) . 4_565 ?
Cl2 Ce1 Ce1 118.20(15) . 4_565 ?
Cl5 Ce1 Ce1 160.41(10) . 4_565 ?
O15 Ce1 Ce16 93.0(4) . 3_665 ?
O13 Ce1 Ce16 35.5(5) . 3_665 ?
O2 Ce1 Ce16 93.7(3) . 3_665 ?
O1 Ce1 Ce16 36.9(3) . 3_665 ?
Cl1 Ce1 Ce16 118.4(7) . 3_665 ?
Cl4 Ce1 Ce16 165.98(14) . 3_665 ?
Cl2 Ce1 Ce16 74.84(14) . 3_665 ?
Cl5 Ce1 Ce16 106.76(11) . 3_665 ?
Ce1 Ce1 Ce16 61.47(2) 4_565 3_665 ?
O15 Ce1 Ce3 35.7(5) . . ?
O13 Ce1 Ce3 93.0(4) . . ?
O2 Ce1 Ce3 38.3(3) . . ?
O1 Ce1 Ce3 93.6(3) . . ?
Cl1 Ce1 Ce3 121.0(12) . . ?
Cl1B Ce1 Ce3 112(2) . . ?
Cl4 Ce1 Ce3 73.23(14) . . ?
Cl2 Ce1 Ce3 166.33(13) . . ?
Cl5 Ce1 Ce3 106.71(12) . . ?
Ce1 Ce1 Ce3 61.52(3) 4_565 . ?
Ce16 Ce1 Ce3 94.56(4) 3_665 . ?
O24 Ce2 O14 71.2(5) 2_655 . ?
O24 Ce2 O3 113.5(5) 2_655 . ?
O14 Ce2 O3 72.6(5) . . ?
O24 Ce2 O1 73.0(5) 2_655 . ?
O14 Ce2 O1 111.4(5) . . ?
O3 Ce2 O1 71.3(5) . . ?
O24 Ce2 Cl3 87.9(4) 2_655 . ?
O14 Ce2 Cl3 89.8(4) . . ?
O3 Ce2 Cl3 144.6(4) . . ?
O1 Ce2 Cl3 144.0(4) . . ?
O24 Ce2 Cl2 82.6(4) 2_655 . ?
O14 Ce2 Cl2 150.1(4) . . ?
O3 Ce2 Cl2 133.1(3) . . ?
O1 Ce2 Cl2 72.6(3) . . ?
Cl3 Ce2 Cl2 74.9(2) . . ?
O24 Ce2 Cl6 150.1(4) 2_655 . ?
O14 Ce2 Cl6 84.3(4) . . ?
O3 Ce2 Cl6 73.2(3) . . ?
O1 Ce2 Cl6 133.9(4) . . ?
Cl3 Ce2 Cl6 74.7(2) . . ?
Cl2 Ce2 Cl6 114.96(19) . . ?
O24 Ce2 Cl5 138.6(4) 2_655 . ?
O14 Ce2 Cl5 141.2(4) . . ?
O3 Ce2 Cl5 71.8(3) . . ?
O1 Ce2 Cl5 70.4(3) . . ?
Cl3 Ce2 Cl5 111.1(2) . . ?
Cl2 Ce2 Cl5 68.63(18) . . ?
Cl6 Ce2 Cl5 71.23(16) . . ?
O24 Ce2 Ce15 36.0(4) 2_655 2_655 ?
O14 Ce2 Ce15 35.2(4) . 2_655 ?
O3 Ce2 Ce15 93.4(3) . 2_655 ?
O1 Ce2 Ce15 92.9(3) . 2_655 ?
Cl3 Ce2 Ce15 88.49(19) . 2_655 ?
Cl2 Ce2 Ce15 117.31(15) . 2_655 ?
Cl6 Ce2 Ce15 117.75(13) . 2_655 ?
Cl5 Ce2 Ce15 160.31(11) . 2_655 ?
O24 Ce2 Ce16 36.1(4) 2_655 3_665 ?
O14 Ce2 Ce16 91.1(4) . 3_665 ?
O3 Ce2 Ce16 92.9(3) . 3_665 ?
O1 Ce2 Ce16 36.9(3) . 3_665 ?
Cl3 Ce2 Ce16 118.5(2) . 3_665 ?
Cl2 Ce2 Ce16 74.77(15) . 3_665 ?
Cl6 Ce2 Ce16 166.12(13) . 3_665 ?
Cl5 Ce2 Ce16 105.42(12) . 3_665 ?
Ce15 Ce2 Ce16 61.38(4) 2_655 3_665 ?
O24 Ce2 Ce14 94.0(4) 2_655 2_655 ?
O14 Ce2 Ce14 36.0(4) . 2_655 ?
O3 Ce2 Ce14 36.7(3) . 2_655 ?
O1 Ce2 Ce14 93.3(3) . 2_655 ?
Cl3 Ce2 Ce14 118.81(18) . 2_655 ?
Cl2 Ce2 Ce14 165.90(15) . 2_655 ?
Cl6 Ce2 Ce14 74.24(12) . 2_655 ?
Cl5 Ce2 Ce14 106.65(12) . 2_655 ?
Ce15 Ce2 Ce14 62.74(4) 2_655 2_655 ?
Ce16 Ce2 Ce14 94.42(5) 3_665 2_655 ?
O24 Ce2 Ce4 92.8(4) 2_655 . ?
O14 Ce2 Ce4 90.9(3) . . ?
O3 Ce2 Ce4 35.2(3) . . ?
O1 Ce2 Ce4 36.1(3) . . ?
Cl3 Ce2 Ce4 179.1(2) . . ?
Cl2 Ce2 Ce4 104.78(14) . . ?
Cl6 Ce2 Ce4 104.78(13) . . ?
Cl5 Ce2 Ce4 68.00(11) . . ?
Ce15 Ce2 Ce4 92.39(4) 2_655 . ?
Ce16 Ce2 Ce4 62.09(4) 3_665 . ?
Ce14 Ce2 Ce4 61.58(3) 2_655 . ?
O17 Ce3 O17 112.0(7) 4_565 . ?
O17 Ce3 O15 112.7(4) 4_565 . ?
O17 Ce3 O15 112.7(4) . . ?
O17 Ce3 O20 69.4(4) 4_565 . ?
O17 Ce3 O20 69.4(4) . . ?
O15 Ce3 O20 175.3(6) . . ?
O17 Ce3 O5 106.1(4) 4_565 . ?
O17 Ce3 O5 106.1(4) . . ?
O15 Ce3 O5 106.5(6) . . ?
O20 Ce3 O5 68.8(6) . . ?
O17 Ce3 O2 174.8(4) 4_565 . ?
O17 Ce3 O2 70.0(5) . . ?
O15 Ce3 O2 70.0(4) . . ?
O20 Ce3 O2 107.5(4) . . ?
O5 Ce3 O2 68.6(4) . . ?
O17 Ce3 O2 70.0(5) 4_565 4_565 ?
O17 Ce3 O2 174.8(4) . 4_565 ?
O15 Ce3 O2 70.0(4) . 4_565 ?
O20 Ce3 O2 107.5(4) . 4_565 ?
O5 Ce3 O2 68.6(4) . 4_565 ?
O2 Ce3 O2 107.6(6) . 4_565 ?
O17 Ce3 O47 73.9(4) 4_565 . ?
O17 Ce3 O47 73.9(4) . . ?
O15 Ce3 O47 73.5(7) . . ?
O20 Ce3 O47 111.3(7) . . ?
O5 Ce3 O47 179.9(7) . . ?
O2 Ce3 O47 111.3(4) . . ?
O2 Ce3 O47 111.3(4) 4_565 . ?
O17 Ce3 Ce1 146.1(3) 4_565 . ?
O17 Ce3 Ce1 92.2(3) . . ?
O15 Ce3 Ce1 33.5(2) . . ?
O20 Ce3 Ce1 144.0(3) . . ?
O5 Ce3 Ce1 88.3(4) . . ?
O2 Ce3 Ce1 36.5(3) . . ?
O2 Ce3 Ce1 88.1(3) 4_565 . ?
O47 Ce3 Ce1 91.6(4) . . ?
O17 Ce3 Ce1 92.2(3) 4_565 4_565 ?
O17 Ce3 Ce1 146.1(3) . 4_565 ?
O15 Ce3 Ce1 33.5(2) . 4_565 ?
O20 Ce3 Ce1 144.0(3) . 4_565 ?
O5 Ce3 Ce1 88.3(4) . 4_565 ?
O2 Ce3 Ce1 88.1(3) . 4_565 ?
O2 Ce3 Ce1 36.5(3) 4_565 4_565 ?
O47 Ce3 Ce1 91.6(4) . 4_565 ?
Ce1 Ce3 Ce1 56.97(5) . 4_565 ?
O17 Ce3 Ce7 32.6(3) 4_565 4_565 ?
O17 Ce3 Ce7 91.7(3) . 4_565 ?
O15 Ce3 Ce7 145.27(18) . 4_565 ?
O20 Ce3 Ce7 36.8(2) . 4_565 ?
O5 Ce3 Ce7 88.8(4) . 4_565 ?
O2 Ce3 Ce7 144.2(3) . 4_565 ?
O2 Ce3 Ce7 87.9(3) 4_565 4_565 ?
O47 Ce3 Ce7 91.3(4) . 4_565 ?
Ce1 Ce3 Ce7 175.69(5) . 4_565 ?
Ce1 Ce3 Ce7 119.74(3) 4_565 4_565 ?
O17 Ce3 Ce7 91.7(3) 4_565 . ?
O17 Ce3 Ce7 32.6(3) . . ?
O15 Ce3 Ce7 145.27(18) . . ?
O20 Ce3 Ce7 36.8(2) . . ?
O5 Ce3 Ce7 88.8(4) . . ?
O2 Ce3 Ce7 87.9(3) . . ?
O2 Ce3 Ce7 144.2(3) 4_565 . ?
O47 Ce3 Ce7 91.3(4) . . ?
Ce1 Ce3 Ce7 119.74(3) . . ?
Ce1 Ce3 Ce7 175.69(5) 4_565 . ?
Ce7 Ce3 Ce7 63.39(5) 4_565 . ?
O2 Ce4 O3 109.4(4) . . ?
O2 Ce4 O4 69.8(5) . . ?
O3 Ce4 O4 72.4(5) . . ?
O2 Ce4 O7 178.2(4) . . ?
O3 Ce4 O7 69.0(4) . . ?
O4 Ce4 O7 108.7(4) . . ?
O2 Ce4 O6 109.7(5) . . ?
O3 Ce4 O6 108.2(5) . . ?
O4 Ce4 O6 179.3(5) . . ?
O7 Ce4 O6 71.9(5) . . ?
O2 Ce4 O5 70.6(5) . . ?
O3 Ce4 O5 179.5(5) . . ?
O4 Ce4 O5 108.1(5) . . ?
O7 Ce4 O5 111.0(5) . . ?
O6 Ce4 O5 71.3(5) . . ?
O2 Ce4 O8 109.1(4) . . ?
O3 Ce4 O8 109.8(5) . . ?
O4 Ce4 O8 69.3(4) . . ?
O7 Ce4 O8 70.9(4) . . ?
O6 Ce4 O8 110.5(5) . . ?
O5 Ce4 O8 70.6(5) . . ?
O2 Ce4 O1 70.3(4) . . ?
O3 Ce4 O1 70.8(4) . . ?
O4 Ce4 O1 110.6(5) . . ?
O7 Ce4 O1 109.7(4) . . ?
O6 Ce4 O1 69.5(5) . . ?
O5 Ce4 O1 108.8(5) . . ?
O8 Ce4 O1 179.3(5) . . ?
O2 Ce4 Ce6 92.0(3) . . ?
O3 Ce4 Ce6 36.0(3) . . ?
O4 Ce4 Ce6 36.5(3) . . ?
O7 Ce4 Ce6 86.2(3) . . ?
O6 Ce4 Ce6 144.1(3) . . ?
O5 Ce4 Ce6 144.5(4) . . ?
O8 Ce4 Ce6 87.4(3) . . ?
O1 Ce4 Ce6 93.0(3) . . ?
O2 Ce4 Ce1 34.9(3) . . ?
O3 Ce4 Ce1 92.0(3) . . ?
O4 Ce4 Ce1 91.8(3) . . ?
O7 Ce4 Ce1 145.1(3) . . ?
O6 Ce4 Ce1 88.0(4) . . ?
O5 Ce4 Ce1 87.7(4) . . ?
O8 Ce4 Ce1 143.9(3) . . ?
O1 Ce4 Ce1 35.4(3) . . ?
Ce6 Ce4 Ce1 95.14(4) . . ?
O2 Ce4 Ce5 35.2(3) . . ?
O3 Ce4 Ce5 92.4(3) . . ?
O4 Ce4 Ce5 34.7(3) . . ?
O7 Ce4 Ce5 143.3(3) . . ?
O6 Ce4 Ce5 144.8(4) . . ?
O5 Ce4 Ce5 87.9(4) . . ?
O8 Ce4 Ce5 87.6(3) . . ?
O1 Ce4 Ce5 92.1(3) . . ?
Ce6 Ce4 Ce5 62.85(3) . . ?
Ce1 Ce4 Ce5 62.42(3) . . ?
O2 Ce4 Ce13 145.3(3) . 3_665 ?
O3 Ce4 Ce13 89.0(3) . 3_665 ?
O4 Ce4 Ce13 144.9(3) . 3_665 ?
O7 Ce4 Ce13 36.3(3) . 3_665 ?
O6 Ce4 Ce13 35.6(4) . 3_665 ?
O5 Ce4 Ce13 90.7(4) . 3_665 ?
O8 Ce4 Ce13 90.6(3) . 3_665 ?
O1 Ce4 Ce13 89.8(3) . 3_665 ?
Ce6 Ce4 Ce13 117.92(4) . 3_665 ?
Ce1 Ce4 Ce13 118.99(5) . 3_665 ?
Ce5 Ce4 Ce13 177.99(5) . 3_665 ?
O19 Ce5 O17 72.3(5) . . ?
O19 Ce5 O4 72.1(5) . . ?
O17 Ce5 O4 111.3(4) . . ?
O19 Ce5 O2 113.0(5) . . ?
O17 Ce5 O2 72.8(5) . . ?
O4 Ce5 O2 70.3(5) . . ?
O19 Ce5 Cl7 88.7(4) . . ?
O17 Ce5 Cl7 88.7(4) . . ?
O4 Ce5 Cl7 145.3(4) . . ?
O2 Ce5 Cl7 144.3(3) . . ?
O19 Ce5 Cl4 149.2(4) . . ?
O17 Ce5 Cl4 80.9(4) . . ?
O4 Ce5 Cl4 133.6(4) . . ?
O2 Ce5 Cl4 71.5(3) . . ?
Cl7 Ce5 Cl4 75.66(18) . . ?
O19 Ce5 Cl8 85.1(4) . . ?
O17 Ce5 Cl8 153.2(4) . . ?
O4 Ce5 Cl8 73.6(3) . . ?
O2 Ce5 Cl8 131.1(3) . . ?
Cl7 Ce5 Cl8 76.29(19) . . ?
Cl4 Ce5 Cl8 115.66(18) . . ?
O19 Ce5 Cl5 140.3(4) . . ?
O17 Ce5 Cl5 138.2(4) . . ?
O4 Ce5 Cl5 72.2(3) . . ?
O2 Ce5 Cl5 69.6(3) . . ?
Cl7 Ce5 Cl5 111.86(19) . . ?
Cl4 Ce5 Cl5 70.42(17) . . ?
Cl8 Ce5 Cl5 68.63(17) . . ?
O19 Ce5 Ce7 36.2(4) . . ?
O17 Ce5 Ce7 36.1(3) . . ?
O4 Ce5 Ce7 92.6(3) . . ?
O2 Ce5 Ce7 93.9(3) . . ?
Cl7 Ce5 Ce7 87.70(16) . . ?
Cl4 Ce5 Ce7 115.47(14) . . ?
Cl8 Ce5 Ce7 119.82(13) . . ?
Cl5 Ce5 Ce7 160.39(11) . . ?
O19 Ce5 Ce3 92.5(4) . . ?
O17 Ce5 Ce3 34.8(3) . . ?
O4 Ce5 Ce3 92.4(3) . . ?
O2 Ce5 Ce3 38.0(3) . . ?
Cl7 Ce5 Ce3 117.73(16) . . ?
Cl4 Ce5 Ce3 72.56(13) . . ?
Cl8 Ce5 Ce3 165.77(12) . . ?
Cl5 Ce5 Ce3 105.69(12) . . ?
Ce7 Ce5 Ce3 61.56(4) . . ?
O19 Ce5 Ce8 35.5(4) . . ?
O17 Ce5 Ce8 92.6(3) . . ?
O4 Ce5 Ce8 36.6(3) . . ?
O2 Ce5 Ce8 93.0(3) . . ?
Cl7 Ce5 Ce8 118.65(15) . . ?
Cl4 Ce5 Ce8 164.34(13) . . ?
Cl8 Ce5 Ce8 76.01(12) . . ?
Cl5 Ce5 Ce8 106.94(11) . . ?
Ce7 Ce5 Ce8 61.98(4) . . ?
Ce3 Ce5 Ce8 93.94(4) . . ?
O19 Ce5 Ce4 91.5(4) . . ?
O17 Ce5 Ce4 90.9(3) . . ?
O4 Ce5 Ce4 35.2(3) . . ?
O2 Ce5 Ce4 35.2(3) . . ?
Cl7 Ce5 Ce4 179.50(16) . . ?
Cl4 Ce5 Ce4 103.97(12) . . ?
Cl8 Ce5 Ce4 104.19(12) . . ?
Cl5 Ce5 Ce4 68.26(10) . . ?
Ce7 Ce5 Ce4 92.16(4) . . ?
Ce3 Ce5 Ce4 61.79(4) . . ?
Ce8 Ce5 Ce4 61.67(3) . . ?
O16 Ce6 O49 74.8(5) . . ?
O16 Ce6 O3 72.8(5) . . ?
O49 Ce6 O3 113.9(5) . . ?
O16 Ce6 O4 114.2(5) . . ?
O49 Ce6 O4 71.8(5) . . ?
O3 Ce6 O4 71.7(5) . . ?
O16 Ce6 Cl9 86.3(4) . . ?
O49 Ce6 Cl9 87.7(4) . . ?
O3 Ce6 Cl9 143.5(4) . . ?
O4 Ce6 Cl9 144.7(4) . . ?
O16 Ce6 Cl8 153.1(4) . . ?
O49 Ce6 Cl8 84.4(4) . . ?
O3 Ce6 Cl8 132.5(3) . . ?
O4 Ce6 Cl8 73.8(3) . . ?
Cl9 Ce6 Cl8 75.8(2) . . ?
O16 Ce6 Cl6 82.6(4) . . ?
O49 Ce6 Cl6 152.7(4) . . ?
O3 Ce6 Cl6 72.6(3) . . ?
O4 Ce6 Cl6 133.0(4) . . ?
Cl9 Ce6 Cl6 75.4(2) . . ?
Cl8 Ce6 Cl6 111.32(18) . . ?
O16 Ce6 Cl5 138.8(4) . . ?
O49 Ce6 Cl5 137.3(4) . . ?
O3 Ce6 Cl5 70.0(3) . . ?
O4 Ce6 Cl5 69.7(3) . . ?
Cl9 Ce6 Cl5 114.2(2) . . ?
Cl8 Ce6 Cl5 67.90(16) . . ?
Cl6 Ce6 Cl5 69.93(16) . . ?
O16 Ce6 Ce11 37.3(4) . . ?
O49 Ce6 Ce11 37.6(4) . . ?
O3 Ce6 Ce11 95.2(3) . . ?
O4 Ce6 Ce11 95.0(3) . . ?
Cl9 Ce6 Ce11 84.6(2) . . ?
Cl8 Ce6 Ce11 119.53(13) . . ?
Cl6 Ce6 Ce11 117.93(13) . . ?
Cl5 Ce6 Ce11 161.18(12) . . ?
O16 Ce6 Ce14 34.9(4) . 2_655 ?
O49 Ce6 Ce14 94.2(4) . 2_655 ?
O3 Ce6 Ce14 37.9(3) . 2_655 ?
O4 Ce6 Ce14 94.3(3) . 2_655 ?
Cl9 Ce6 Ce14 116.1(2) . 2_655 ?
Cl8 Ce6 Ce14 167.93(13) . 2_655 ?
Cl6 Ce6 Ce14 74.94(12) . 2_655 ?
Cl5 Ce6 Ce14 106.30(11) . 2_655 ?
Ce11 Ce6 Ce14 62.73(3) . 2_655 ?
O16 Ce6 Ce8 93.6(4) . . ?
O49 Ce6 Ce8 33.8(4) . . ?
O3 Ce6 Ce8 94.1(3) . . ?
O4 Ce6 Ce8 38.0(3) . . ?
Cl9 Ce6 Ce8 117.2(2) . . ?
Cl8 Ce6 Ce8 77.41(13) . . ?
Cl6 Ce6 Ce8 166.72(13) . . ?
Cl5 Ce6 Ce8 106.02(11) . . ?
Ce11 Ce6 Ce8 62.16(3) . . ?
Ce14 Ce6 Ce8 94.72(4) 2_655 . ?
O16 Ce6 Ce4 91.8(4) . . ?
O49 Ce6 Ce4 91.2(4) . . ?
O3 Ce6 Ce4 35.9(3) . . ?
O4 Ce6 Ce4 36.0(3) . . ?
Cl9 Ce6 Ce4 178.0(2) . . ?
Cl8 Ce6 Ce4 105.74(13) . . ?
Cl6 Ce6 Ce4 104.98(13) . . ?
Cl5 Ce6 Ce4 67.65(11) . . ?
Ce11 Ce6 Ce4 93.54(5) . . ?
Ce14 Ce6 Ce4 62.26(3) 2_655 . ?
Ce8 Ce6 Ce4 62.27(3) . . ?
O17 Ce7 O19 71.7(5) . . ?
O17 Ce7 O9 112.0(5) . . ?
O19 Ce7 O9 73.3(5) . . ?
O17 Ce7 O20 72.1(5) . . ?
O19 Ce7 O20 111.8(5) . . ?
O9 Ce7 O20 69.8(5) . . ?
O17 Ce7 Cl11 93.9(4) . . ?
O19 Ce7 Cl11 91.9(4) . . ?
O9 Ce7 Cl11 143.3(4) . . ?
O20 Ce7 Cl11 145.8(4) . . ?
O17 Ce7 Cl10 79.1(4) . . ?
O19 Ce7 Cl10 147.1(4) . . ?
O9 Ce7 Cl10 133.6(3) . . ?
O20 Ce7 Cl10 71.9(4) . . ?
Cl11 Ce7 Cl10 74.9(2) . . ?
O17 Ce7 Cl12 153.3(4) . . ?
O19 Ce7 Cl12 85.1(4) . . ?
O9 Ce7 Cl12 72.0(3) . . ?
O20 Ce7 Cl12 130.7(5) . . ?
Cl11 Ce7 Cl12 73.4(2) . . ?
Cl10 Ce7 Cl12 118.2(3) . . ?
O17 Ce7 Cl13 138.2(4) . . ?
O19 Ce7 Cl13 141.2(4) . . ?
O9 Ce7 Cl13 71.8(4) . . ?
O20 Ce7 Cl13 70.7(4) . . ?
Cl11 Ce7 Cl13 106.3(3) . . ?
Cl10 Ce7 Cl13 71.7(3) . . ?
Cl12 Ce7 Cl13 68.50(19) . . ?
O17 Ce7 Ce5 36.8(3) . . ?
O19 Ce7 Ce5 34.9(4) . . ?
O9 Ce7 Ce5 93.1(3) . . ?
O20 Ce7 Ce5 93.4(4) . . ?
Cl11 Ce7 Ce5 92.9(2) . . ?
Cl10 Ce7 Ce5 114.4(2) . . ?
Cl12 Ce7 Ce5 118.80(15) . . ?
Cl13 Ce7 Ce5 160.84(16) . . ?
O17 Ce7 Ce3 34.6(3) . . ?
O19 Ce7 Ce3 91.7(4) . . ?
O9 Ce7 Ce3 92.4(3) . . ?
O20 Ce7 Ce3 37.5(4) . . ?
Cl11 Ce7 Ce3 122.08(19) . . ?
Cl10 Ce7 Ce3 71.5(2) . . ?
Cl12 Ce7 Ce3 164.36(13) . . ?
Cl13 Ce7 Ce3 106.00(12) . . ?
Ce5 Ce7 Ce3 61.92(3) . . ?
O17 Ce7 Ce8 93.0(3) . . ?
O19 Ce7 Ce8 36.0(3) . . ?
O9 Ce7 Ce8 37.3(3) . . ?
O20 Ce7 Ce8 92.4(4) . . ?
Cl11 Ce7 Ce8 119.93(19) . . ?
Cl10 Ce7 Ce8 163.92(16) . . ?
Cl12 Ce7 Ce8 74.52(14) . . ?
Cl13 Ce7 Ce8 107.10(18) . . ?
Ce5 Ce7 Ce8 61.71(4) . . ?
Ce3 Ce7 Ce8 94.00(4) . . ?
O17 Ce7 Ce9 90.6(3) . . ?
O19 Ce7 Ce9 90.8(3) . . ?
O9 Ce7 Ce9 34.7(3) . . ?
O20 Ce7 Ce9 35.2(4) . . ?
Cl11 Ce7 Ce9 175.3(2) . . ?
Cl10 Ce7 Ce9 104.62(12) . . ?
Cl12 Ce7 Ce9 103.01(12) . . ?
Cl13 Ce7 Ce9 69.27(16) . . ?
Ce5 Ce7 Ce9 91.58(4) . . ?
Ce3 Ce7 Ce9 61.65(4) . . ?
Ce8 Ce7 Ce9 61.14(3) . . ?
O49 Ce8 O21 115.8(5) . . ?
O49 Ce8 O4 69.8(5) . . ?
O21 Ce8 O4 172.8(5) . . ?
O49 Ce8 O11 70.1(5) . 2_655 ?
O21 Ce8 O11 70.0(4) . 2_655 ?
O4 Ce8 O11 109.3(4) . 2_655 ?
O49 Ce8 O19 110.8(5) . . ?
O21 Ce8 O19 112.8(5) . . ?
O4 Ce8 O19 67.4(5) . . ?
O11 Ce8 O19 175.5(5) 2_655 . ?
O49 Ce8 O8 106.6(5) . . ?
O21 Ce8 O8 104.9(4) . . ?
O4 Ce8 O8 68.5(4) . . ?
O11 Ce8 O8 70.7(4) 2_655 . ?
O19 Ce8 O8 104.9(5) . . ?
O49 Ce8 O9 174.6(5) . . ?
O21 Ce8 O9 68.2(4) . . ?
O4 Ce8 O9 105.9(4) . . ?
O11 Ce8 O9 109.2(4) 2_655 . ?
O19 Ce8 O9 69.5(4) . . ?
O8 Ce8 O9 68.4(4) . . ?
O49 Ce8 O51 73.3(5) . . ?
O21 Ce8 O51 72.9(5) . . ?
O4 Ce8 O51 113.8(5) . . ?
O11 Ce8 O51 106.9(5) 2_655 . ?
O19 Ce8 O51 77.5(5) . . ?
O8 Ce8 O51 177.3(5) . . ?
O9 Ce8 O51 111.8(5) . . ?
O49 Ce8 Ce6 31.7(3) . . ?
O21 Ce8 Ce6 147.3(3) . . ?
O4 Ce8 Ce6 38.1(3) . . ?
O11 Ce8 Ce6 87.4(3) 2_655 . ?
O19 Ce8 Ce6 91.4(3) . . ?
O8 Ce8 Ce6 88.6(3) . . ?
O9 Ce8 Ce6 143.8(3) . . ?
O51 Ce8 Ce6 92.5(4) . . ?
O49 Ce8 Ce10 147.1(3) . . ?
O21 Ce8 Ce10 31.3(3) . . ?
O4 Ce8 Ce10 142.8(3) . . ?
O11 Ce8 Ce10 88.6(3) 2_655 . ?
O19 Ce8 Ce10 92.5(3) . . ?
O8 Ce8 Ce10 88.5(3) . . ?
O9 Ce8 Ce10 37.0(3) . . ?
O51 Ce8 Ce10 90.2(4) . . ?
Ce6 Ce8 Ce10 175.63(5) . . ?
O49 Ce8 Ce5 90.9(3) . . ?
O21 Ce8 Ce5 144.3(3) . . ?
O4 Ce8 Ce5 35.7(3) . . ?
O11 Ce8 Ce5 144.9(3) 2_655 . ?
O19 Ce8 Ce5 31.8(3) . . ?
O8 Ce8 Ce5 88.0(3) . . ?
O9 Ce8 Ce5 87.0(3) . . ?
O51 Ce8 Ce5 94.7(3) . . ?
Ce6 Ce8 Ce5 63.83(4) . . ?
Ce10 Ce8 Ce5 119.33(4) . . ?
O49 Ce8 Ce7 144.1(3) . . ?
O21 Ce8 Ce7 90.5(3) . . ?
O4 Ce8 Ce7 86.5(3) . . ?
O11 Ce8 Ce7 145.3(3) 2_655 . ?
O19 Ce8 Ce7 33.4(3) . . ?
O8 Ce8 Ce7 88.0(3) . . ?
O9 Ce8 Ce7 36.1(3) . . ?
O51 Ce8 Ce7 93.6(3) . . ?
Ce6 Ce8 Ce7 120.13(4) . . ?
Ce10 Ce8 Ce7 63.03(4) . . ?
Ce5 Ce8 Ce7 56.31(3) . . ?
O8 Ce9 O8 110.8(6) 4_565 . ?
O8 Ce9 O9 178.6(4) 4_565 . ?
O8 Ce9 O9 70.6(4) . . ?
O8 Ce9 O9 70.6(4) 4_565 4_565 ?
O8 Ce9 O9 178.6(4) . 4_565 ?
O9 Ce9 O9 108.0(6) . 4_565 ?
O8 Ce9 O20 109.3(4) 4_565 . ?
O8 Ce9 O20 109.3(4) . . ?
O9 Ce9 O20 69.8(4) . . ?
O9 Ce9 O20 69.7(4) 4_565 . ?
O8 Ce9 O5 71.2(4) 4_565 . ?
O8 Ce9 O5 71.2(4) . . ?
O9 Ce9 O5 109.2(4) . . ?
O9 Ce9 O5 109.2(4) 4_565 . ?
O20 Ce9 O5 70.1(6) . . ?
O8 Ce9 O10 71.6(4) 4_565 . ?
O8 Ce9 O10 71.6(4) . . ?
O9 Ce9 O10 109.3(4) . . ?
O9 Ce9 O10 109.3(4) 4_565 . ?
O20 Ce9 O10 178.2(6) . . ?
O5 Ce9 O10 111.7(6) . . ?
O8 Ce9 O22 108.9(4) 4_565 . ?
O8 Ce9 O22 108.9(4) . . ?
O9 Ce9 O22 70.7(4) . . ?
O9 Ce9 O22 70.7(4) 4_565 . ?
O20 Ce9 O22 109.6(6) . . ?
O5 Ce9 O22 179.8(6) . . ?
O10 Ce9 O22 68.6(6) . . ?
O8 Ce9 Ce10 88.2(3) 4_565 4_565 ?
O8 Ce9 Ce10 144.2(3) . 4_565 ?
O9 Ce9 Ce10 90.8(3) . 4_565 ?
O9 Ce9 Ce10 35.4(3) 4_565 4_565 ?
O20 Ce9 Ce10 91.2(4) . 4_565 ?
O5 Ce9 Ce10 144.5(2) . 4_565 ?
O10 Ce9 Ce10 87.3(4) . 4_565 ?
O22 Ce9 Ce10 35.34(19) . 4_565 ?
O8 Ce9 Ce10 144.2(3) 4_565 . ?
O8 Ce9 Ce10 88.2(3) . . ?
O9 Ce9 Ce10 35.4(3) . . ?
O9 Ce9 Ce10 90.8(3) 4_565 . ?
O20 Ce9 Ce10 91.2(4) . . ?
O5 Ce9 Ce10 144.5(2) . . ?
O10 Ce9 Ce10 87.3(4) . . ?
O22 Ce9 Ce10 35.34(19) . . ?
Ce10 Ce9 Ce10 61.61(5) 4_565 . ?
O8 Ce9 Ce4 90.6(3) 4_565 . ?
O8 Ce9 Ce4 35.5(3) . . ?
O9 Ce9 Ce4 90.5(3) . . ?
O9 Ce9 Ce4 144.9(3) 4_565 . ?
O20 Ce9 Ce4 90.4(4) . . ?
O5 Ce9 Ce4 35.7(2) . . ?
O10 Ce9 Ce4 91.2(4) . . ?
O22 Ce9 Ce4 144.4(2) . . ?
Ce10 Ce9 Ce4 178.22(5) 4_565 . ?
Ce10 Ce9 Ce4 119.14(3) . . ?
O8 Ce9 Ce4 35.5(3) 4_565 4_565 ?
O8 Ce9 Ce4 90.6(3) . 4_565 ?
O9 Ce9 Ce4 144.9(3) . 4_565 ?
O9 Ce9 Ce4 90.5(3) 4_565 4_565 ?
O20 Ce9 Ce4 90.4(4) . 4_565 ?
O5 Ce9 Ce4 35.7(2) . 4_565 ?
O10 Ce9 Ce4 91.2(4) . 4_565 ?
O22 Ce9 Ce4 144.4(2) . 4_565 ?
Ce10 Ce9 Ce4 119.14(3) 4_565 4_565 ?
Ce10 Ce9 Ce4 178.22(5) . 4_565 ?
Ce4 Ce9 Ce4 60.07(5) . 4_565 ?
O21 Ce10 O22 111.4(5) . . ?
O21 Ce10 O12 74.7(5) . . ?
O22 Ce10 O12 72.3(5) . . ?
O21 Ce10 O9 73.0(5) . . ?
O22 Ce10 O9 72.5(5) . . ?
O12 Ce10 O9 118.0(4) . . ?
O21 Ce10 Cl12 85.0(4) . . ?
O22 Ce10 Cl12 137.3(4) . . ?
O12 Ce10 Cl12 149.6(4) . . ?
O9 Ce10 Cl12 75.7(3) . . ?
O21 Ce10 Cl15 87.7(4) . . ?
O22 Ce10 Cl15 134.4(5) . . ?
O12 Ce10 Cl15 73.9(3) . . ?
O9 Ce10 Cl15 152.3(3) . . ?
Cl12 Ce10 Cl15 83.08(19) . . ?
O21 Ce10 Cl14 142.6(5) . . ?
O22 Ce10 Cl14 72.8(5) . . ?
O12 Ce10 Cl14 71.6(5) . . ?
O9 Ce10 Cl14 138.2(4) . . ?
Cl12 Ce10 Cl14 117.9(3) . . ?
Cl15 Ce10 Cl14 68.1(3) . . ?
O21 Ce10 Cl13 139.3(4) . . ?
O22 Ce10 Cl13 73.3(4) . . ?
O12 Ce10 Cl13 139.3(4) . . ?
O9 Ce10 Cl13 70.2(3) . . ?
Cl12 Ce10 Cl13 69.59(19) . . ?
Cl15 Ce10 Cl13 118.7(2) . . ?
Cl14 Ce10 Cl13 78.0(3) . . ?
O21 Ce10 Ce14 35.0(3) . . ?
O22 Ce10 Ce14 93.8(4) . . ?
O12 Ce10 Ce14 39.7(3) . . ?
O9 Ce10 Ce14 95.2(3) . . ?
Cl12 Ce10 Ce14 116.91(16) . . ?
Cl15 Ce10 Ce14 78.52(15) . . ?
Cl14 Ce10 Ce14 109.7(3) . . ?
Cl13 Ce10 Ce14 162.75(16) . . ?
O21 Ce10 Ce8 34.8(3) . . ?
O22 Ce10 Ce8 94.1(4) . . ?
O12 Ce10 Ce8 97.0(3) . . ?
O9 Ce10 Ce8 38.3(3) . . ?
Cl12 Ce10 Ce8 77.30(15) . . ?
Cl15 Ce10 Ce8 119.67(16) . . ?
Cl14 Ce10 Ce8 164.5(3) . . ?
Cl13 Ce10 Ce8 106.55(18) . . ?
Ce14 Ce10 Ce8 62.06(4) . . ?
O21 Ce10 Ce13 90.6(3) . . ?
O22 Ce10 Ce13 36.7(4) . . ?
O12 Ce10 Ce13 35.8(3) . . ?
O9 Ce10 Ce13 93.8(3) . . ?
Cl12 Ce10 Ce13 169.45(15) . . ?
Cl15 Ce10 Ce13 106.37(13) . . ?
Cl14 Ce10 Ce13 70.9(3) . . ?
Cl13 Ce10 Ce13 108.57(11) . . ?
Ce14 Ce10 Ce13 61.88(3) . . ?
Ce8 Ce10 Ce13 93.66(4) . . ?
O21 Ce10 Ce9 90.5(3) . . ?
O22 Ce10 Ce9 37.1(4) . . ?
O12 Ce10 Ce9 95.0(3) . . ?
O9 Ce10 Ce9 35.4(3) . . ?
Cl12 Ce10 Ce9 107.84(14) . . ?
Cl15 Ce10 Ce9 168.74(13) . . ?
Cl14 Ce10 Ce9 107.7(2) . . ?
Cl13 Ce10 Ce9 69.10(16) . . ?
Ce14 Ce10 Ce9 93.69(4) . . ?
Ce8 Ce10 Ce9 61.93(3) . . ?
Ce13 Ce10 Ce9 62.52(4) . . ?
O11 Ce11 O11 71.0(6) 2_655 . ?
O11 Ce11 O16 107.9(5) 2_655 . ?
O11 Ce11 O16 70.0(5) . . ?
O11 Ce11 O16 70.0(5) 2_655 2_655 ?
O11 Ce11 O16 107.9(5) . 2_655 ?
O16 Ce11 O16 177.6(7) . 2_655 ?
O11 Ce11 O49 69.9(5) 2_655 . ?
O11 Ce11 O49 107.4(5) . . ?
O16 Ce11 O49 67.7(5) . . ?
O16 Ce11 O49 112.2(5) 2_655 . ?
O11 Ce11 O49 107.4(5) 2_655 2_655 ?
O11 Ce11 O49 69.9(5) . 2_655 ?
O16 Ce11 O49 112.2(5) . 2_655 ?
O16 Ce11 O49 67.7(5) 2_655 2_655 ?
O49 Ce11 O49 176.9(7) . 2_655 ?
O11 Ce11 O18 178.6(6) 2_655 . ?
O11 Ce11 O18 109.7(5) . . ?
O16 Ce11 O18 73.5(6) . . ?
O16 Ce11 O18 108.6(5) 2_655 . ?
O49 Ce11 O18 110.8(5) . . ?
O49 Ce11 O18 71.8(5) 2_655 . ?
O11 Ce11 O18 109.7(5) 2_655 2_655 ?
O11 Ce11 O18 178.6(6) . 2_655 ?
O16 Ce11 O18 108.6(6) . 2_655 ?
O16 Ce11 O18 73.5(6) 2_655 2_655 ?
O49 Ce11 O18 71.8(5) . 2_655 ?
O49 Ce11 O18 110.8(5) 2_655 2_655 ?
O18 Ce11 O18 69.6(9) . 2_655 ?
O11 Ce11 Ce6 90.1(3) 2_655 . ?
O11 Ce11 Ce6 89.6(3) . . ?
O16 Ce11 Ce6 33.7(3) . . ?
O16 Ce11 Ce6 146.3(3) 2_655 . ?
O49 Ce11 Ce6 34.0(3) . . ?
O49 Ce11 Ce6 145.9(3) 2_655 . ?
O18 Ce11 Ce6 91.2(4) . . ?
O18 Ce11 Ce6 89.1(4) 2_655 . ?
O11 Ce11 Ce6 89.6(3) 2_655 2_655 ?
O11 Ce11 Ce6 90.1(3) . 2_655 ?
O16 Ce11 Ce6 146.3(3) . 2_655 ?
O16 Ce11 Ce6 33.7(3) 2_655 2_655 ?
O49 Ce11 Ce6 145.9(3) . 2_655 ?
O49 Ce11 Ce6 34.0(3) 2_655 2_655 ?
O18 Ce11 Ce6 89.1(4) . 2_655 ?
O18 Ce11 Ce6 91.2(4) 2_655 2_655 ?
Ce6 Ce11 Ce6 179.61(7) . 2_655 ?
O11 Ce11 Ce12 35.5(3) 2_655 . ?
O11 Ce11 Ce12 35.5(3) . . ?
O16 Ce11 Ce12 88.8(3) . . ?
O16 Ce11 Ce12 88.8(3) 2_655 . ?
O49 Ce11 Ce12 88.5(3) . . ?
O49 Ce11 Ce12 88.5(3) 2_655 . ?
O18 Ce11 Ce12 145.2(4) . . ?
O18 Ce11 Ce12 145.2(4) 2_655 . ?
Ce6 Ce11 Ce12 89.81(4) . . ?
Ce6 Ce11 Ce12 89.81(4) 2_655 . ?
O11 Ce11 Ce8 36.0(3) 2_655 . ?
O11 Ce11 Ce8 91.2(3) . . ?
O16 Ce11 Ce8 88.5(3) . . ?
O16 Ce11 Ce8 90.4(3) 2_655 . ?
O49 Ce11 Ce8 34.0(3) . . ?
O49 Ce11 Ce8 143.4(3) 2_655 . ?
O18 Ce11 Ce8 144.7(4) . . ?
O18 Ce11 Ce8 88.7(4) 2_655 . ?
Ce6 Ce11 Ce8 59.92(3) . . ?
Ce6 Ce11 Ce8 119.86(4) 2_655 . ?
Ce12 Ce11 Ce8 61.10(3) . . ?
O11 Ce12 O11 70.3(6) 2_655 . ?
O11 Ce12 O10 109.4(5) 2_655 . ?
O11 Ce12 O10 179.6(5) . . ?
O11 Ce12 O10 179.6(5) 2_655 3_665 ?
O11 Ce12 O10 109.4(5) . 3_665 ?
O10 Ce12 O10 71.0(7) . 3_665 ?
O11 Ce12 O7 70.2(4) 2_655 2_655 ?
O11 Ce12 O7 108.5(4) . 2_655 ?
O10 Ce12 O7 71.2(5) . 2_655 ?
O10 Ce12 O7 110.1(5) 3_665 2_655 ?
O11 Ce12 O7 108.5(4) 2_655 . ?
O11 Ce12 O7 70.2(4) . . ?
O10 Ce12 O7 110.1(5) . . ?
O10 Ce12 O7 71.2(5) 3_665 . ?
O7 Ce12 O7 178.5(6) 2_655 . ?
O11 Ce12 O8 109.4(4) 2_655 2_655 ?
O11 Ce12 O8 70.9(4) . 2_655 ?
O10 Ce12 O8 109.2(5) . 2_655 ?
O10 Ce12 O8 70.5(5) 3_665 2_655 ?
O7 Ce12 O8 69.7(4) 2_655 2_655 ?
O7 Ce12 O8 110.3(4) . 2_655 ?
O11 Ce12 O8 70.9(4) 2_655 . ?
O11 Ce12 O8 109.4(4) . . ?
O10 Ce12 O8 70.5(5) . . ?
O10 Ce12 O8 109.2(5) 3_665 . ?
O7 Ce12 O8 110.3(4) 2_655 . ?
O7 Ce12 O8 69.7(4) . . ?
O8 Ce12 O8 179.7(6) 2_655 . ?
O11 Ce12 Ce11 35.1(3) 2_655 . ?
O11 Ce12 Ce11 35.1(3) . . ?
O10 Ce12 Ce11 144.5(3) . . ?
O10 Ce12 Ce11 144.5(3) 3_665 . ?
O7 Ce12 Ce11 89.3(3) 2_655 . ?
O7 Ce12 Ce11 89.3(3) . . ?
O8 Ce12 Ce11 90.2(3) 2_655 . ?
O8 Ce12 Ce11 90.2(3) . . ?
O11 Ce12 Ce12 144.9(3) 2_655 3_665 ?
O11 Ce12 Ce12 144.9(3) . 3_665 ?
O10 Ce12 Ce12 35.5(3) . 3_665 ?
O10 Ce12 Ce12 35.5(3) 3_665 3_665 ?
O7 Ce12 Ce12 90.7(3) 2_655 3_665 ?
O7 Ce12 Ce12 90.7(3) . 3_665 ?
O8 Ce12 Ce12 89.8(3) 2_655 3_665 ?
O8 Ce12 Ce12 89.8(3) . 3_665 ?
Ce11 Ce12 Ce12 180.0 . 3_665 ?
O11 Ce12 Ce9 90.3(3) 2_655 . ?
O11 Ce12 Ce9 144.2(3) . . ?
O10 Ce12 Ce9 35.7(4) . . ?
O10 Ce12 Ce9 90.0(3) 3_665 . ?
O7 Ce12 Ce9 91.5(3) 2_655 . ?
O7 Ce12 Ce9 89.2(3) . . ?
O8 Ce12 Ce9 144.9(3) 2_655 . ?
O8 Ce12 Ce9 34.8(3) . . ?
Ce11 Ce12 Ce9 119.93(2) . . ?
Ce12 Ce12 Ce9 60.07(2) 3_665 . ?
O11 Ce12 Ce9 144.2(3) 2_655 3_665 ?
O11 Ce12 Ce9 90.3(3) . 3_665 ?
O10 Ce12 Ce9 90.0(3) . 3_665 ?
O10 Ce12 Ce9 35.7(4) 3_665 3_665 ?
O7 Ce12 Ce9 89.2(3) 2_655 3_665 ?
O7 Ce12 Ce9 91.5(3) . 3_665 ?
O8 Ce12 Ce9 34.8(3) 2_655 3_665 ?
O8 Ce12 Ce9 144.9(3) . 3_665 ?
Ce11 Ce12 Ce9 119.93(2) . 3_665 ?
Ce12 Ce12 Ce9 60.07(2) 3_665 3_665 ?
Ce9 Ce12 Ce9 120.14(5) . 3_665 ?
O12 Ce13 O12 104.7(7) . 4_565 ?
O12 Ce13 O6 109.5(4) . 3_665 ?
O12 Ce13 O6 109.5(4) 4_565 3_665 ?
O12 Ce13 O23 69.2(4) . . ?
O12 Ce13 O23 69.2(4) 4_565 . ?
O6 Ce13 O23 68.7(6) 3_665 . ?
O12 Ce13 O10 110.8(4) . . ?
O12 Ce13 O10 110.8(4) 4_565 . ?
O6 Ce13 O10 111.2(6) 3_665 . ?
O23 Ce13 O10 179.9(6) . . ?
O12 Ce13 O7 72.4(4) . 2_655 ?
O12 Ce13 O7 177.1(5) 4_565 2_655 ?
O6 Ce13 O7 71.5(4) 3_665 2_655 ?
O23 Ce13 O7 109.0(4) . 2_655 ?
O10 Ce13 O7 70.9(4) . 2_655 ?
O12 Ce13 O7 177.1(5) . 3_665 ?
O12 Ce13 O7 72.4(4) 4_565 3_665 ?
O6 Ce13 O7 71.5(4) 3_665 3_665 ?
O23 Ce13 O7 109.0(4) . 3_665 ?
O10 Ce13 O7 70.9(4) . 3_665 ?
O7 Ce13 O7 110.5(6) 2_655 3_665 ?
O12 Ce13 O22 70.4(4) . . ?
O12 Ce13 O22 70.4(4) 4_565 . ?
O6 Ce13 O22 179.9(6) 3_665 . ?
O23 Ce13 O22 111.2(6) . . ?
O10 Ce13 O22 68.9(6) . . ?
O7 Ce13 O22 108.5(4) 2_655 . ?
O7 Ce13 O22 108.5(4) 3_665 . ?
O12 Ce13 Ce10 35.3(3) . . ?
O12 Ce13 Ce10 89.8(3) 4_565 . ?
O6 Ce13 Ce10 144.6(2) 3_665 . ?
O23 Ce13 Ce10 92.7(4) . . ?
O10 Ce13 Ce10 87.4(3) . . ?
O7 Ce13 Ce10 87.9(3) 2_655 . ?
O7 Ce13 Ce10 143.8(3) 3_665 . ?
O22 Ce13 Ce10 35.3(2) . . ?
O12 Ce13 Ce10 89.8(3) . 4_565 ?
O12 Ce13 Ce10 35.3(3) 4_565 4_565 ?
O6 Ce13 Ce10 144.6(2) 3_665 4_565 ?
O23 Ce13 Ce10 92.7(4) . 4_565 ?
O10 Ce13 Ce10 87.4(3) . 4_565 ?
O7 Ce13 Ce10 143.8(3) 2_655 4_565 ?
O7 Ce13 Ce10 87.9(3) 3_665 4_565 ?
O22 Ce13 Ce10 35.3(2) . 4_565 ?
Ce10 Ce13 Ce10 61.72(5) . 4_565 ?
O12 Ce13 Ce4 91.6(3) . 2_655 ?
O12 Ce13 Ce4 145.2(3) 4_565 2_655 ?
O6 Ce13 Ce4 35.7(2) 3_665 2_655 ?
O23 Ce13 Ce4 89.0(4) . 2_655 ?
O10 Ce13 Ce4 90.9(3) . 2_655 ?
O7 Ce13 Ce4 35.8(3) 2_655 2_655 ?
O7 Ce13 Ce4 90.7(3) 3_665 2_655 ?
O22 Ce13 Ce4 144.4(2) . 2_655 ?
Ce10 Ce13 Ce4 119.05(3) . 2_655 ?
Ce10 Ce13 Ce4 178.10(6) 4_565 2_655 ?
O12 Ce13 Ce4 145.2(3) . 3_665 ?
O12 Ce13 Ce4 91.6(3) 4_565 3_665 ?
O6 Ce13 Ce4 35.7(2) 3_665 3_665 ?
O23 Ce13 Ce4 89.0(4) . 3_665 ?
O10 Ce13 Ce4 90.9(3) . 3_665 ?
O7 Ce13 Ce4 90.7(3) 2_655 3_665 ?
O7 Ce13 Ce4 35.8(3) 3_665 3_665 ?
O22 Ce13 Ce4 144.4(2) . 3_665 ?
Ce10 Ce13 Ce4 178.10(6) . 3_665 ?
Ce10 Ce13 Ce4 119.05(3) 4_565 3_665 ?
Ce4 Ce13 Ce4 60.11(4) 2_655 3_665 ?
O16 Ce14 O21 114.7(5) 2_655 . ?
O16 Ce14 O3 69.9(5) 2_655 2_655 ?
O21 Ce14 O3 173.3(4) . 2_655 ?
O16 Ce14 O14 113.6(5) 2_655 2_655 ?
O21 Ce14 O14 111.4(5) . 2_655 ?
O3 Ce14 O14 69.4(5) 2_655 2_655 ?
O16 Ce14 O7 105.4(5) 2_655 2_655 ?
O21 Ce14 O7 105.2(4) . 2_655 ?
O3 Ce14 O7 68.5(4) 2_655 2_655 ?
O14 Ce14 O7 105.6(5) 2_655 2_655 ?
O16 Ce14 O11 69.4(5) 2_655 2_655 ?
O21 Ce14 O11 69.8(4) . 2_655 ?
O3 Ce14 O11 108.7(4) 2_655 2_655 ?
O14 Ce14 O11 175.0(5) 2_655 2_655 ?
O7 Ce14 O11 69.5(4) 2_655 2_655 ?
O16 Ce14 O12 175.7(4) 2_655 . ?
O21 Ce14 O12 68.7(4) . . ?
O3 Ce14 O12 106.4(4) 2_655 . ?
O14 Ce14 O12 66.4(5) 2_655 . ?
O7 Ce14 O12 70.8(4) 2_655 . ?
O11 Ce14 O12 110.3(4) 2_655 . ?
O16 Ce14 O52 72.7(5) 2_655 . ?
O21 Ce14 O52 74.0(5) . . ?
O3 Ce14 O52 112.5(5) 2_655 . ?
O14 Ce14 O52 77.3(5) 2_655 . ?
O7 Ce14 O52 177.1(5) 2_655 . ?
O11 Ce14 O52 107.7(5) 2_655 . ?
O12 Ce14 O52 111.2(5) . . ?
O16 Ce14 Ce6 32.1(3) 2_655 2_655 ?
O21 Ce14 Ce6 146.6(3) . 2_655 ?
O3 Ce14 Ce6 37.9(3) 2_655 2_655 ?
O14 Ce14 Ce6 93.7(4) 2_655 2_655 ?
O7 Ce14 Ce6 88.0(3) 2_655 2_655 ?
O11 Ce14 Ce6 87.1(3) 2_655 2_655 ?
O12 Ce14 Ce6 144.2(3) . 2_655 ?
O52 Ce14 Ce6 91.3(4) . 2_655 ?
O16 Ce14 Ce10 146.2(3) 2_655 . ?
O21 Ce14 Ce10 31.5(3) . . ?
O3 Ce14 Ce10 143.5(3) 2_655 . ?
O14 Ce14 Ce10 90.4(4) 2_655 . ?
O7 Ce14 Ce10 89.5(3) 2_655 . ?
O11 Ce14 Ce10 88.6(3) 2_655 . ?
O12 Ce14 Ce10 37.2(3) . . ?
O52 Ce14 Ce10 91.1(4) . . ?
Ce6 Ce14 Ce10 175.61(5) 2_655 . ?
O16 Ce14 Ce2 91.6(3) 2_655 2_655 ?
O21 Ce14 Ce2 144.6(3) . 2_655 ?
O3 Ce14 Ce2 36.2(3) 2_655 2_655 ?
O14 Ce14 Ce2 33.3(3) 2_655 2_655 ?
O7 Ce14 Ce2 88.9(3) 2_655 2_655 ?
O11 Ce14 Ce2 144.9(3) 2_655 2_655 ?
O12 Ce14 Ce2 86.5(3) . 2_655 ?
O52 Ce14 Ce2 93.4(4) . 2_655 ?
Ce6 Ce14 Ce2 64.05(4) 2_655 2_655 ?
Ce10 Ce14 Ce2 119.45(5) . 2_655 ?
O16 Ce14 Ce15 144.7(4) 2_655 . ?
O21 Ce14 Ce15 91.1(3) . . ?
O3 Ce14 Ce15 86.8(3) 2_655 . ?
O14 Ce14 Ce15 31.2(4) 2_655 . ?
O7 Ce14 Ce15 89.3(3) 2_655 . ?
O11 Ce14 Ce15 145.4(3) 2_655 . ?
O12 Ce14 Ce15 35.2(3) . . ?
O52 Ce14 Ce15 93.5(4) . . ?
Ce6 Ce14 Ce15 120.16(4) 2_655 . ?
Ce10 Ce14 Ce15 63.33(4) . . ?
Ce2 Ce14 Ce15 56.13(3) 2_655 . ?
O14 Ce15 O24 71.7(5) 2_655 . ?
O14 Ce15 O12 71.9(5) 2_655 . ?
O24 Ce15 O12 113.7(5) . . ?
O14 Ce15 O23 110.1(5) 2_655 . ?
O24 Ce15 O23 73.0(6) . . ?
O12 Ce15 O23 70.4(5) . . ?
O14 Ce15 Cl17 91.8(4) 2_655 . ?
O24 Ce15 Cl17 90.0(4) . . ?
O12 Ce15 Cl17 143.7(4) . . ?
O23 Ce15 Cl17 145.4(5) . . ?
O14 Ce15 Cl16 148.0(5) 2_655 . ?
O24 Ce15 Cl16 79.5(5) . . ?
O12 Ce15 Cl16 134.8(4) . . ?
O23 Ce15 Cl16 73.4(5) . . ?
Cl17 Ce15 Cl16 74.0(3) . . ?
O14 Ce15 Cl15 85.0(4) 2_655 . ?
O24 Ce15 Cl15 151.9(4) . . ?
O12 Ce15 Cl15 71.8(3) . . ?
O23 Ce15 Cl15 131.7(5) . . ?
Cl17 Ce15 Cl15 74.7(2) . . ?
Cl16 Ce15 Cl15 117.2(4) . . ?
O14 Ce15 Cl14 135.6(4) 2_655 . ?
O24 Ce15 Cl14 143.6(4) . . ?
O12 Ce15 Cl14 68.4(4) . . ?
O23 Ce15 Cl14 74.1(5) . . ?
Cl17 Ce15 Cl14 108.9(4) . . ?
Cl16 Ce15 Cl14 76.4(4) . . ?
Cl15 Ce15 Cl14 64.6(2) . . ?
O14 Ce15 Ce2 35.9(4) 2_655 2_655 ?
O24 Ce15 Ce2 35.9(4) . 2_655 ?
O12 Ce15 Ce2 93.3(3) . 2_655 ?
O23 Ce15 Ce2 91.9(4) . 2_655 ?
Cl17 Ce15 Ce2 91.0(2) . 2_655 ?
Cl16 Ce15 Ce2 114.2(3) . 2_655 ?
Cl15 Ce15 Ce2 119.32(16) . 2_655 ?
Cl14 Ce15 Ce2 159.8(3) . 2_655 ?
O14 Ce15 Ce16 92.1(4) 2_655 . ?
O24 Ce15 Ce16 36.5(4) . . ?
O12 Ce15 Ce16 93.4(3) . . ?
O23 Ce15 Ce16 36.5(4) . . ?
Cl17 Ce15 Ce16 120.06(19) . . ?
Cl16 Ce15 Ce16 71.9(3) . . ?
Cl15 Ce15 Ce16 165.07(13) . . ?
Cl14 Ce15 Ce16 108.9(2) . . ?
Ce2 Ce15 Ce16 61.86(3) 2_655 . ?
O14 Ce15 Ce14 34.3(4) 2_655 . ?
O24 Ce15 Ce14 92.4(4) . . ?
O12 Ce15 Ce14 37.6(3) . . ?
O23 Ce15 Ce14 91.6(4) . . ?
Cl17 Ce15 Ce14 119.6(2) . . ?
Cl16 Ce15 Ce14 164.5(2) . . ?
Cl15 Ce15 Ce14 75.68(15) . . ?
Cl14 Ce15 Ce14 103.8(3) . . ?
Ce2 Ce15 Ce14 61.14(4) 2_655 . ?
Ce16 Ce15 Ce14 93.76(4) . . ?
O14 Ce15 Ce13 89.3(4) 2_655 . ?
O24 Ce15 Ce13 92.6(4) . . ?
O12 Ce15 Ce13 34.8(3) . . ?
O23 Ce15 Ce13 35.7(4) . . ?
Cl17 Ce15 Ce13 177.4(2) . . ?
Cl16 Ce15 Ce13 106.17(19) . . ?
Cl15 Ce15 Ce13 103.02(13) . . ?
Cl14 Ce15 Ce13 68.8(3) . . ?
Ce2 Ce15 Ce13 91.30(4) 2_655 . ?
Ce16 Ce15 Ce13 62.24(4) . . ?
Ce14 Ce15 Ce13 60.61(3) . . ?
O23 Ce16 O13 174.4(7) . 3_665 ?
O23 Ce16 O1 107.1(4) . 2_655 ?
O13 Ce16 O1 70.0(4) 3_665 2_655 ?
O23 Ce16 O1 107.1(4) . 3_665 ?
O13 Ce16 O1 70.0(4) 3_665 3_665 ?
O1 Ce16 O1 107.5(6) 2_655 3_665 ?
O23 Ce16 O24 70.1(4) . 4_565 ?
O13 Ce16 O24 112.5(4) 3_665 4_565 ?
O1 Ce16 O24 175.0(5) 2_655 4_565 ?
O1 Ce16 O24 70.1(5) 3_665 4_565 ?
O23 Ce16 O24 70.1(4) . . ?
O13 Ce16 O24 112.5(4) 3_665 . ?
O1 Ce16 O24 70.1(5) 2_655 . ?
O1 Ce16 O24 175.0(5) 3_665 . ?
O24 Ce16 O24 112.0(7) 4_565 . ?
O23 Ce16 O6 68.0(6) . 3_665 ?
O13 Ce16 O6 106.4(6) 3_665 3_665 ?
O1 Ce16 O6 68.5(4) 2_655 3_665 ?
O1 Ce16 O6 68.5(4) 3_665 3_665 ?
O24 Ce16 O6 106.5(4) 4_565 3_665 ?
O24 Ce16 O6 106.5(4) . 3_665 ?
O23 Ce16 O55 112.0(7) . . ?
O13 Ce16 O55 73.6(7) 3_665 . ?
O1 Ce16 O55 111.5(4) 2_655 . ?
O1 Ce16 O55 111.5(4) 3_665 . ?
O24 Ce16 O55 73.5(4) 4_565 . ?
O24 Ce16 O55 73.5(4) . . ?
O6 Ce16 O55 180.0(7) 3_665 . ?
O23 Ce16 Ce15 36.5(2) . 4_565 ?
O13 Ce16 Ce15 146.02(19) 3_665 4_565 ?
O1 Ce16 Ce15 143.5(3) 2_655 4_565 ?
O1 Ce16 Ce15 88.5(3) 3_665 4_565 ?
O24 Ce16 Ce15 33.6(3) 4_565 4_565 ?
O24 Ce16 Ce15 91.2(3) . 4_565 ?
O6 Ce16 Ce15 88.6(3) 3_665 4_565 ?
O55 Ce16 Ce15 91.4(4) . 4_565 ?
O23 Ce16 Ce15 36.5(2) . . ?
O13 Ce16 Ce15 146.02(19) 3_665 . ?
O1 Ce16 Ce15 88.5(3) 2_655 . ?
O1 Ce16 Ce15 143.5(3) 3_665 . ?
O24 Ce16 Ce15 91.2(3) 4_565 . ?
O24 Ce16 Ce15 33.6(3) . . ?
O6 Ce16 Ce15 88.6(3) 3_665 . ?
O55 Ce16 Ce15 91.4(4) . . ?
Ce15 Ce16 Ce15 61.95(5) 4_565 . ?
O23 Ce16 Ce1 143.4(3) . 2_655 ?
O13 Ce16 Ce1 33.5(2) 3_665 2_655 ?
O1 Ce16 Ce1 36.5(3) 2_655 2_655 ?
O1 Ce16 Ce1 88.0(3) 3_665 2_655 ?
O24 Ce16 Ce1 145.9(3) 4_565 2_655 ?
O24 Ce16 Ce1 92.0(3) . 2_655 ?
O6 Ce16 Ce1 88.2(4) 3_665 2_655 ?
O55 Ce16 Ce1 91.8(5) . 2_655 ?
Ce15 Ce16 Ce1 176.00(6) 4_565 2_655 ?
Ce15 Ce16 Ce1 120.39(3) . 2_655 ?
O23 Ce16 Ce1 143.4(3) . 3_665 ?
O13 Ce16 Ce1 33.5(2) 3_665 3_665 ?
O1 Ce16 Ce1 88.0(3) 2_655 3_665 ?
O1 Ce16 Ce1 36.5(3) 3_665 3_665 ?
O24 Ce16 Ce1 92.0(3) 4_565 3_665 ?
O24 Ce16 Ce1 145.9(3) . 3_665 ?
O6 Ce16 Ce1 88.2(3) 3_665 3_665 ?
O55 Ce16 Ce1 91.8(5) . 3_665 ?
Ce15 Ce16 Ce1 120.39(3) 4_565 3_665 ?
Ce15 Ce16 Ce1 176.00(6) . 3_665 ?
Ce1 Ce16 Ce1 57.06(5) 2_655 3_665 ?
O50 Ce17 O48 73.1(5) 3_756 3_756 ?
O50 Ce17 O26 113.8(5) 3_756 . ?
O48 Ce17 O26 73.0(5) 3_756 . ?
O50 Ce17 O25 71.9(5) 3_756 . ?
O48 Ce17 O25 112.2(5) 3_756 . ?
O26 Ce17 O25 71.1(4) . . ?
O50 Ce17 Cl20 87.7(4) 3_756 . ?
O48 Ce17 Cl20 89.7(4) 3_756 . ?
O26 Ce17 Cl20 145.8(4) . . ?
O25 Ce17 Cl20 143.0(3) . . ?
O50 Ce17 Cl22 151.4(4) 3_756 4 ?
O48 Ce17 Cl22 83.2(4) 3_756 4 ?
O26 Ce17 Cl22 72.7(3) . 4 ?
O25 Ce17 Cl22 133.6(3) . 4 ?
Cl20 Ce17 Cl22 76.2(2) . 4 ?
O50 Ce17 Cl19 82.9(4) 3_756 . ?
O48 Ce17 Cl19 152.0(4) 3_756 . ?
O26 Ce17 Cl19 131.5(3) . . ?
O25 Ce17 Cl19 72.3(3) . . ?
Cl20 Ce17 Cl19 74.8(2) . . ?
Cl22 Ce17 Cl19 114.39(18) 4 . ?
O50 Ce17 Cl21 138.8(4) 3_756 . ?
O48 Ce17 Cl21 138.6(4) 3_756 . ?
O26 Ce17 Cl21 69.3(3) . . ?
O25 Ce17 Cl21 70.9(3) . . ?
Cl20 Ce17 Cl21 112.4(2) . . ?
Cl22 Ce17 Cl21 69.8(2) 4 . ?
Cl19 Ce17 Cl21 69.4(2) . . ?
O50 Ce17 Ce30 36.6(4) 3_756 3_756 ?
O48 Ce17 Ce30 36.5(4) 3_756 3_756 ?
O26 Ce17 Ce30 94.1(3) . 3_756 ?
O25 Ce17 Ce30 92.5(3) . 3_756 ?
Cl20 Ce17 Ce30 88.30(16) . 3_756 ?
Cl22 Ce17 Ce30 118.19(14) 4 3_756 ?
Cl19 Ce17 Ce30 118.24(14) . 3_756 ?
Cl21 Ce17 Ce30 159.29(14) . 3_756 ?
O50 Ce17 Ce21 93.6(4) 3_756 4 ?
O48 Ce17 Ce21 35.3(3) 3_756 4 ?
O26 Ce17 Ce21 37.7(3) . 4 ?
O25 Ce17 Ce21 92.8(3) . 4 ?
Cl20 Ce17 Ce21 119.62(16) . 4 ?
Cl22 Ce17 Ce21 74.95(13) 4 4 ?
Cl19 Ce17 Ce21 165.10(13) . 4 ?
Cl21 Ce17 Ce21 105.34(16) . 4 ?
Ce30 Ce17 Ce21 62.05(4) 3_756 4 ?
O50 Ce17 Ce32 35.2(4) 3_756 3_756 ?
O48 Ce17 Ce32 92.8(4) 3_756 3_756 ?
O26 Ce17 Ce32 93.4(3) . 3_756 ?
O25 Ce17 Ce32 36.7(3) . 3_756 ?
Cl20 Ce17 Ce32 117.26(17) . 3_756 ?
Cl22 Ce17 Ce32 166.10(13) 4 3_756 ?
Cl19 Ce17 Ce32 74.64(13) . 3_756 ?
Cl21 Ce17 Ce32 105.82(17) . 3_756 ?
Ce30 Ce17 Ce32 61.55(4) 3_756 3_756 ?
Ce21 Ce17 Ce32 94.15(4) 4 3_756 ?
O50 Ce17 Ce19 91.9(4) 3_756 . ?
O48 Ce17 Ce19 91.4(3) 3_756 . ?
O26 Ce17 Ce19 35.4(3) . . ?
O25 Ce17 Ce19 35.8(3) . . ?
Cl20 Ce17 Ce19 178.71(17) . . ?
Cl22 Ce17 Ce19 104.63(13) 4 . ?
Cl19 Ce17 Ce19 103.88(13) . . ?
Cl21 Ce17 Ce19 67.12(14) . . ?
Ce30 Ce17 Ce19 92.18(4) 3_756 . ?
Ce21 Ce17 Ce19 61.64(4) 4 . ?
Ce32 Ce17 Ce19 62.01(4) 3_756 . ?
O46 Ce18 O46 70.7(7) 2_756 3_756 ?
O46 Ce18 O25 111.8(5) 2_756 . ?
O46 Ce18 O25 72.1(5) 3_756 . ?
O46 Ce18 O25 72.1(5) 2_756 4 ?
O46 Ce18 O25 111.9(5) 3_756 4 ?
O25 Ce18 O25 71.8(6) . 4 ?
O46 Ce18 Cl18 85.3(4) 2_756 . ?
O46 Ce18 Cl18 85.3(4) 3_756 . ?
O25 Ce18 Cl18 144.0(3) . . ?
O25 Ce18 Cl18 144.0(3) 4 . ?
O46 Ce18 Cl19 150.5(4) 2_756 . ?
O46 Ce18 Cl19 84.8(4) 3_756 . ?
O25 Ce18 Cl19 74.0(3) . . ?
O25 Ce18 Cl19 134.3(3) 4 . ?
Cl18 Ce18 Cl19 76.4(2) . . ?
O46 Ce18 Cl19 84.8(4) 2_756 4 ?
O46 Ce18 Cl19 150.5(4) 3_756 4 ?
O25 Ce18 Cl19 134.3(3) . 4 ?
O25 Ce18 Cl19 74.0(3) 4 4 ?
Cl18 Ce18 Cl19 76.4(2) . 4 ?
Cl19 Ce18 Cl19 112.4(3) . 4 ?
O46 Ce18 Cl21 139.5(4) 2_756 . ?
O46 Ce18 Cl21 139.5(4) 3_756 . ?
O25 Ce18 Cl21 70.8(3) . . ?
O25 Ce18 Cl21 70.8(3) 4 . ?
Cl18 Ce18 Cl21 116.8(3) . . ?
Cl19 Ce18 Cl21 69.91(16) . . ?
Cl19 Ce18 Cl21 69.91(16) 4 . ?
O46 Ce18 Ce33 35.4(4) 2_756 3_756 ?
O46 Ce18 Ce33 35.4(4) 3_756 3_756 ?
O25 Ce18 Ce33 92.2(3) . 3_756 ?
O25 Ce18 Ce33 92.2(3) 4 3_756 ?
Cl18 Ce18 Ce33 84.5(3) . 3_756 ?
Cl19 Ce18 Ce33 118.61(14) . 3_756 ?
Cl19 Ce18 Ce33 118.61(14) 4 3_756 ?
Cl21 Ce18 Ce33 158.72(16) . 3_756 ?
O46 Ce18 Ce32 35.4(3) 2_756 2_756 ?
O46 Ce18 Ce32 92.2(4) 3_756 2_756 ?
O25 Ce18 Ce32 93.7(3) . 2_756 ?
O25 Ce18 Ce32 36.8(3) 4 2_756 ?
Cl18 Ce18 Ce32 115.41(17) . 2_756 ?
Cl19 Ce18 Ce32 167.61(14) . 2_756 ?
Cl19 Ce18 Ce32 75.60(13) 4 2_756 ?
Cl21 Ce18 Ce32 105.79(10) . 2_756 ?
Ce33 Ce18 Ce32 61.44(4) 3_756 2_756 ?
O46 Ce18 Ce32 92.2(4) 2_756 3_756 ?
O46 Ce18 Ce32 35.4(3) 3_756 3_756 ?
O25 Ce18 Ce32 36.8(3) . 3_756 ?
O25 Ce18 Ce32 93.7(3) 4 3_756 ?
Cl18 Ce18 Ce32 115.41(17) . 3_756 ?
Cl19 Ce18 Ce32 75.60(13) . 3_756 ?
Cl19 Ce18 Ce32 167.61(14) 4 3_756 ?
Cl21 Ce18 Ce32 105.79(10) . 3_756 ?
Ce33 Ce18 Ce32 61.44(4) 3_756 3_756 ?
Ce32 Ce18 Ce32 95.00(6) 2_756 3_756 ?
O46 Ce18 Ce19 91.4(3) 2_756 . ?
O46 Ce18 Ce19 91.4(3) 3_756 . ?
O25 Ce18 Ce19 35.9(3) . . ?
O25 Ce18 Ce19 35.9(3) 4 . ?
Cl18 Ce18 Ce19 176.0(3) . . ?
Cl19 Ce18 Ce19 105.67(14) . . ?
Cl19 Ce18 Ce19 105.67(14) 4 . ?
Cl21 Ce18 Ce19 67.18(15) . . ?
Ce33 Ce18 Ce19 91.54(6) 3_756 . ?
Ce32 Ce18 Ce19 62.33(3) 2_756 . ?
Ce32 Ce18 Ce19 62.33(3) 3_756 . ?
O34 Ce19 O34 71.6(6) 2_756 3_756 ?
O34 Ce19 O26 109.2(4) 2_756 4 ?
O34 Ce19 O26 179.1(4) 3_756 4 ?
O34 Ce19 O26 179.1(4) 2_756 . ?
O34 Ce19 O26 109.2(4) 3_756 . ?
O26 Ce19 O26 70.0(6) 4 . ?
O34 Ce19 O25 109.3(4) 2_756 . ?
O34 Ce19 O25 69.5(4) 3_756 . ?
O26 Ce19 O25 109.7(4) 4 . ?
O26 Ce19 O25 70.7(4) . . ?
O34 Ce19 O25 69.5(4) 2_756 4 ?
O34 Ce19 O25 109.3(4) 3_756 4 ?
O26 Ce19 O25 70.7(4) 4 4 ?
O26 Ce19 O25 109.7(4) . 4 ?
O25 Ce19 O25 71.2(6) . 4 ?
O34 Ce19 O31 70.5(4) 2_756 2_756 ?
O34 Ce19 O31 109.8(4) 3_756 2_756 ?
O26 Ce19 O31 71.0(4) 4 2_756 ?
O26 Ce19 O31 109.5(4) . 2_756 ?
O25 Ce19 O31 179.3(5) . 2_756 ?
O25 Ce19 O31 109.3(4) 4 2_756 ?
O34 Ce19 O31 109.8(4) 2_756 3_756 ?
O34 Ce19 O31 70.5(4) 3_756 3_756 ?
O26 Ce19 O31 109.5(4) 4 3_756 ?
O26 Ce19 O31 71.0(4) . 3_756 ?
O25 Ce19 O31 109.3(4) . 3_756 ?
O25 Ce19 O31 179.3(5) 4 3_756 ?
O31 Ce19 O31 70.2(6) 2_756 3_756 ?
O34 Ce19 Ce18 88.4(3) 2_756 . ?
O34 Ce19 Ce18 88.4(3) 3_756 . ?
O26 Ce19 Ce18 91.1(3) 4 . ?
O26 Ce19 Ce18 91.1(3) . . ?
O25 Ce19 Ce18 35.6(3) . . ?
O25 Ce19 Ce18 35.6(3) 4 . ?
O31 Ce19 Ce18 144.9(3) 2_756 . ?
O31 Ce19 Ce18 144.9(3) 3_756 . ?
O34 Ce19 Ce20 144.1(3) 2_756 . ?
O34 Ce19 Ce20 144.1(3) 3_756 . ?
O26 Ce19 Ce20 35.1(3) 4 . ?
O26 Ce19 Ce20 35.1(3) . . ?
O25 Ce19 Ce20 93.2(3) . . ?
O25 Ce19 Ce20 93.2(3) 4 . ?
O31 Ce19 Ce20 87.3(3) 2_756 . ?
O31 Ce19 Ce20 87.3(3) 3_756 . ?
Ce18 Ce19 Ce20 95.03(5) . . ?
O34 Ce19 Ce25 35.1(3) 2_756 2_756 ?
O34 Ce19 Ce25 90.5(3) 3_756 2_756 ?
O26 Ce19 Ce25 90.4(3) 4 2_756 ?
O26 Ce19 Ce25 144.9(3) . 2_756 ?
O25 Ce19 Ce25 144.5(3) . 2_756 ?
O25 Ce19 Ce25 89.5(3) 4 2_756 ?
O31 Ce19 Ce25 35.4(3) 2_756 2_756 ?
O31 Ce19 Ce25 89.8(3) 3_756 2_756 ?
Ce18 Ce19 Ce25 118.99(4) . 2_756 ?
Ce20 Ce19 Ce25 118.10(4) . 2_756 ?
O34 Ce19 Ce25 90.5(3) 2_756 3_756 ?
O34 Ce19 Ce25 35.1(3) 3_756 3_756 ?
O26 Ce19 Ce25 144.9(3) 4 3_756 ?
O26 Ce19 Ce25 90.4(3) . 3_756 ?
O25 Ce19 Ce25 89.5(3) . 3_756 ?
O25 Ce19 Ce25 144.5(3) 4 3_756 ?
O31 Ce19 Ce25 89.8(3) 2_756 3_756 ?
O31 Ce19 Ce25 35.4(3) 3_756 3_756 ?
Ce18 Ce19 Ce25 118.99(4) . 3_756 ?
Ce20 Ce19 Ce25 118.10(4) . 3_756 ?
Ce25 Ce19 Ce25 89.91(5) 2_756 3_756 ?
O37 Ce20 O37 74.2(7) . 4 ?
O37 Ce20 O26 73.0(5) . . ?
O37 Ce20 O26 114.2(5) 4 . ?
O37 Ce20 O26 114.2(5) . 4 ?
O37 Ce20 O26 73.0(5) 4 4 ?
O26 Ce20 O26 71.1(6) . 4 ?
O37 Ce20 Cl23 87.2(4) . . ?
O37 Ce20 Cl23 87.2(4) 4 . ?
O26 Ce20 Cl23 144.4(3) . . ?
O26 Ce20 Cl23 144.4(3) 4 . ?
O37 Ce20 Cl22 83.6(4) . 4 ?
O37 Ce20 Cl22 153.0(4) 4 4 ?
O26 Ce20 Cl22 72.5(3) . 4 ?
O26 Ce20 Cl22 131.6(4) 4 4 ?
Cl23 Ce20 Cl22 76.25(19) . 4 ?
O37 Ce20 Cl22 153.0(4) . . ?
O37 Ce20 Cl22 83.6(4) 4 . ?
O26 Ce20 Cl22 131.6(4) . . ?
O26 Ce20 Cl22 72.5(3) 4 . ?
Cl23 Ce20 Cl22 76.25(19) . . ?
Cl22 Ce20 Cl22 112.2(3) 4 . ?
O37 Ce20 Cl21 137.9(3) . . ?
O37 Ce20 Cl21 137.9(3) 4 . ?
O26 Ce20 Cl21 68.5(3) . . ?
O26 Ce20 Cl21 68.5(3) 4 . ?
Cl23 Ce20 Cl21 115.0(3) . . ?
Cl22 Ce20 Cl21 69.13(15) 4 . ?
Cl22 Ce20 Cl21 69.13(15) . . ?
O37 Ce20 Ce23 37.2(3) . . ?
O37 Ce20 Ce23 37.2(3) 4 . ?
O26 Ce20 Ce23 95.9(3) . . ?
O26 Ce20 Ce23 95.9(3) 4 . ?
Cl23 Ce20 Ce23 84.4(3) . . ?
Cl22 Ce20 Ce23 118.59(14) 4 . ?
Cl22 Ce20 Ce23 118.60(14) . . ?
Cl21 Ce20 Ce23 160.58(17) . . ?
O37 Ce20 Ce21 34.3(3) . 4 ?
O37 Ce20 Ce21 93.5(3) 4 4 ?
O26 Ce20 Ce21 38.8(3) . 4 ?
O26 Ce20 Ce21 94.3(3) 4 4 ?
Cl23 Ce20 Ce21 116.63(16) . 4 ?
Cl22 Ce20 Ce21 75.68(13) 4 4 ?
Cl22 Ce20 Ce21 166.74(14) . 4 ?
Cl21 Ce20 Ce21 105.72(11) . 4 ?
Ce23 Ce20 Ce21 62.48(4) . 4 ?
O37 Ce20 Ce21 93.5(4) . . ?
O37 Ce20 Ce21 34.3(3) 4 . ?
O26 Ce20 Ce21 94.3(3) . . ?
O26 Ce20 Ce21 38.8(3) 4 . ?
Cl23 Ce20 Ce21 116.63(16) . . ?
Cl22 Ce20 Ce21 166.74(14) 4 . ?
Cl22 Ce20 Ce21 75.68(13) . . ?
Cl21 Ce20 Ce21 105.72(11) . . ?
Ce23 Ce20 Ce21 62.48(4) . . ?
Ce21 Ce20 Ce21 94.65(5) 4 . ?
O37 Ce20 Ce19 91.2(3) . . ?
O37 Ce20 Ce19 91.2(3) 4 . ?
O26 Ce20 Ce19 35.7(3) . . ?
O26 Ce20 Ce19 35.7(3) 4 . ?
Cl23 Ce20 Ce19 177.9(3) . . ?
Cl22 Ce20 Ce19 104.81(14) 4 . ?
Cl22 Ce20 Ce19 104.81(14) . . ?
Cl21 Ce20 Ce19 67.01(16) . . ?
Ce23 Ce20 Ce19 93.57(5) . . ?
Ce21 Ce20 Ce19 62.22(3) 4 . ?
Ce21 Ce20 Ce19 62.22(3) . . ?
O37 Ce21 O41 114.8(5) 4 . ?
O37 Ce21 O48 111.5(4) 4 2_756 ?
O41 Ce21 O48 113.2(5) . 2_756 ?
O37 Ce21 O28 70.0(4) 4 . ?
O41 Ce21 O28 69.0(5) . . ?
O48 Ce21 O28 175.7(5) 2_756 . ?
O37 Ce21 O31 106.2(5) 4 2_756 ?
O41 Ce21 O31 103.6(4) . 2_756 ?
O48 Ce21 O31 106.6(4) 2_756 2_756 ?
O28 Ce21 O31 69.1(4) . 2_756 ?
O37 Ce21 O26 69.3(4) 4 4 ?
O41 Ce21 O26 173.4(5) . 4 ?
O48 Ce21 O26 68.5(4) 2_756 4 ?
O28 Ce21 O26 108.9(4) . 4 ?
O31 Ce21 O26 69.9(4) 2_756 4 ?
O37 Ce21 O27 174.7(4) 4 . ?
O41 Ce21 O27 68.1(5) . . ?
O48 Ce21 O27 70.1(4) 2_756 . ?
O28 Ce21 O27 108.0(4) . . ?
O31 Ce21 O27 68.5(4) 2_756 . ?
O26 Ce21 O27 107.4(4) 4 . ?
O37 Ce21 O39 73.2(5) 4 . ?
O41 Ce21 O39 74.0(5) . . ?
O48 Ce21 O39 76.5(5) 2_756 . ?
O28 Ce21 O39 107.8(4) . . ?
O31 Ce21 O39 176.8(4) 2_756 . ?
O26 Ce21 O39 112.5(4) 4 . ?
O27 Ce21 O39 112.1(5) . . ?
O37 Ce21 Ce20 32.1(3) 4 . ?
O41 Ce21 Ce20 146.6(4) . . ?
O48 Ce21 Ce20 91.8(3) 2_756 . ?
O28 Ce21 Ce20 87.7(3) . . ?
O31 Ce21 Ce20 89.0(3) 2_756 . ?
O26 Ce21 Ce20 37.2(3) 4 . ?
O27 Ce21 Ce20 144.4(3) . . ?
O39 Ce21 Ce20 91.9(3) . . ?
O37 Ce21 Ce22 146.5(3) 4 . ?
O41 Ce21 Ce22 31.7(4) . . ?
O48 Ce21 Ce22 92.2(3) 2_756 . ?
O28 Ce21 Ce22 88.2(3) . . ?
O31 Ce21 Ce22 88.1(3) 2_756 . ?
O26 Ce21 Ce22 143.8(3) 4 . ?
O27 Ce21 Ce22 36.5(3) . . ?
O39 Ce21 Ce22 90.8(3) . . ?
Ce20 Ce21 Ce22 175.61(5) . . ?
O37 Ce21 Ce17 91.4(3) 4 4 ?
O41 Ce21 Ce17 145.3(4) . 4 ?
O48 Ce21 Ce17 32.4(3) 2_756 4 ?
O28 Ce21 Ce17 144.9(3) . 4 ?
O31 Ce21 Ce17 89.2(3) 2_756 4 ?
O26 Ce21 Ce17 36.1(3) 4 4 ?
O27 Ce21 Ce17 87.7(3) . 4 ?
O39 Ce21 Ce17 94.0(3) . 4 ?
Ce20 Ce21 Ce17 63.82(4) . 4 ?
Ce22 Ce21 Ce17 119.44(5) . 4 ?
O37 Ce21 Ce30 144.7(3) 4 2_756 ?
O41 Ce21 Ce30 91.3(4) . 2_756 ?
O48 Ce21 Ce30 33.3(3) 2_756 2_756 ?
O28 Ce21 Ce30 144.8(3) . 2_756 ?
O31 Ce21 Ce30 88.9(3) 2_756 2_756 ?
O26 Ce21 Ce30 87.4(3) 4 2_756 ?
O27 Ce21 Ce30 36.8(3) . 2_756 ?
O39 Ce21 Ce30 93.3(3) . 2_756 ?
Ce20 Ce21 Ce30 120.14(5) . 2_756 ?
Ce22 Ce21 Ce30 63.12(4) . 2_756 ?
Ce17 Ce21 Ce30 56.34(4) 4 2_756 ?
O41 Ce22 O27 73.1(5) . . ?
O41 Ce22 O32 73.9(5) . . ?
O27 Ce22 O32 117.5(4) . . ?
O41 Ce22 O42 109.6(5) . . ?
O27 Ce22 O42 71.4(4) . . ?
O32 Ce22 O42 72.0(4) . . ?
O41 Ce22 Cl27 88.4(4) . . ?
O27 Ce22 Cl27 152.3(3) . . ?
O32 Ce22 Cl27 75.0(3) . . ?
O42 Ce22 Cl27 135.58(19) . . ?
O41 Ce22 Cl24 86.8(4) . . ?
O27 Ce22 Cl24 76.2(3) . . ?
O32 Ce22 Cl24 150.5(4) . . ?
O42 Ce22 Cl24 136.71(19) . . ?
Cl27 Ce22 Cl24 82.5(2) . . ?
O41 Ce22 Cl25 141.1(4) . . ?
O27 Ce22 Cl25 71.7(4) . . ?
O32 Ce22 Cl25 138.4(4) . . ?
O42 Ce22 Cl25 73.8(3) . . ?
Cl27 Ce22 Cl25 116.9(2) . . ?
Cl24 Ce22 Cl25 69.3(2) . . ?
O41 Ce22 Cl25 141.8(4) . 2_756 ?
O27 Ce22 Cl25 137.8(4) . 2_756 ?
O32 Ce22 Cl25 71.0(4) . 2_756 ?
O42 Ce22 Cl25 73.2(3) . 2_756 ?
Cl27 Ce22 Cl25 68.4(2) . 2_756 ?
Cl24 Ce22 Cl25 118.0(2) . 2_756 ?
Cl25 Ce22 Cl25 77.0(3) . 2_756 ?
O41 Ce22 Ce26 34.7(4) . . ?
O27 Ce22 Ce26 95.6(3) . . ?
O32 Ce22 Ce26 39.3(3) . . ?
O42 Ce22 Ce26 93.2(3) . . ?
Cl27 Ce22 Ce26 78.93(16) . . ?
Cl24 Ce22 Ce26 118.08(16) . . ?
Cl25 Ce22 Ce26 163.98(17) . . ?
Cl25 Ce22 Ce26 108.61(19) 2_756 . ?
O41 Ce22 Ce21 34.2(4) . . ?
O27 Ce22 Ce21 39.0(3) . . ?
O32 Ce22 Ce21 96.5(3) . . ?
O42 Ce22 Ce21 93.4(3) . . ?
Cl27 Ce22 Ce21 119.34(16) . . ?
Cl24 Ce22 Ce21 78.11(15) . . ?
Cl25 Ce22 Ce21 108.58(18) . . ?
Cl25 Ce22 Ce21 163.72(16) 2_756 . ?
Ce26 Ce22 Ce21 62.03(4) . . ?
O41 Ce22 Ce25 89.7(4) . 2_756 ?
O27 Ce22 Ce25 34.9(3) . 2_756 ?
O32 Ce22 Ce25 94.6(3) . 2_756 ?
O42 Ce22 Ce25 36.55(18) . 2_756 ?
Cl27 Ce22 Ce25 169.53(15) . 2_756 ?
Cl24 Ce22 Ce25 107.66(14) . 2_756 ?
Cl25 Ce22 Ce25 70.29(16) . 2_756 ?
Cl25 Ce22 Ce25 107.61(16) 2_756 2_756 ?
Ce26 Ce22 Ce25 93.70(4) . 2_756 ?
Ce21 Ce22 Ce25 62.03(3) . 2_756 ?
O41 Ce22 Ce25 90.0(4) . . ?
O27 Ce22 Ce25 93.5(3) . . ?
O32 Ce22 Ce25 35.7(3) . . ?
O42 Ce22 Ce25 36.38(18) . . ?
Cl27 Ce22 Ce25 107.20(15) . . ?
Cl24 Ce22 Ce25 169.72(14) . . ?
Cl25 Ce22 Ce25 108.01(16) . . ?
Cl25 Ce22 Ce25 69.91(16) 2_756 . ?
Ce26 Ce22 Ce25 62.02(3) . . ?
Ce21 Ce22 Ce25 93.82(4) . . ?
Ce25 Ce22 Ce25 62.51(4) 2_756 . ?
O37 Ce23 O37 67.9(6) . 4 ?
O37 Ce23 O40 175.9(5) . 4 ?
O37 Ce23 O40 111.5(4) 4 4 ?
O37 Ce23 O40 111.5(4) . . ?
O37 Ce23 O40 175.9(5) 4 . ?
O40 Ce23 O40 68.8(6) 4 . ?
O37 Ce23 O28 107.1(4) . . ?
O37 Ce23 O28 69.6(4) 4 . ?
O40 Ce23 O28 69.1(4) 4 . ?
O40 Ce23 O28 107.1(4) . . ?
O37 Ce23 O28 69.6(4) . 4 ?
O37 Ce23 O28 107.1(4) 4 4 ?
O40 Ce23 O28 107.1(4) 4 4 ?
O40 Ce23 O28 69.1(4) . 4 ?
O28 Ce23 O28 70.3(6) . 4 ?
O37 Ce23 O38 73.5(5) . 4 ?
O37 Ce23 O38 111.4(4) 4 4 ?
O40 Ce23 O38 110.2(5) 4 4 ?
O40 Ce23 O38 71.9(4) . 4 ?
O28 Ce23 O38 179.0(5) . 4 ?
O28 Ce23 O38 109.4(5) 4 4 ?
O37 Ce23 O38 111.4(4) . . ?
O37 Ce23 O38 73.5(5) 4 . ?
O40 Ce23 O38 71.9(4) 4 . ?
O40 Ce23 O38 110.2(5) . . ?
O28 Ce23 O38 109.3(5) . . ?
O28 Ce23 O38 179.0(5) 4 . ?
O38 Ce23 O38 70.9(7) 4 . ?
O37 Ce23 Ce20 34.0(3) . . ?
O37 Ce23 Ce20 34.0(3) 4 . ?
O40 Ce23 Ce20 145.5(3) 4 . ?
O40 Ce23 Ce20 145.5(3) . . ?
O28 Ce23 Ce20 89.7(3) . . ?
O28 Ce23 Ce20 89.7(3) 4 . ?
O38 Ce23 Ce20 91.3(3) 4 . ?
O38 Ce23 Ce20 91.3(3) . . ?
O37 Ce23 Ce28 145.9(3) . . ?
O37 Ce23 Ce28 145.9(3) 4 . ?
O40 Ce23 Ce28 34.5(3) 4 . ?
O40 Ce23 Ce28 34.5(3) . . ?
O28 Ce23 Ce28 89.8(3) . . ?
O28 Ce23 Ce28 89.8(3) 4 . ?
O38 Ce23 Ce28 89.2(3) 4 . ?
O38 Ce23 Ce28 89.2(3) . . ?
Ce20 Ce23 Ce28 179.40(7) . . ?
O37 Ce23 Ce24 88.2(3) . . ?
O37 Ce23 Ce24 88.2(3) 4 . ?
O40 Ce23 Ce24 87.7(3) 4 . ?
O40 Ce23 Ce24 87.7(3) . . ?
O28 Ce23 Ce24 35.2(3) . . ?
O28 Ce23 Ce24 35.2(3) 4 . ?
O38 Ce23 Ce24 144.5(4) 4 . ?
O38 Ce23 Ce24 144.5(4) . . ?
Ce20 Ce23 Ce24 89.71(6) . . ?
Ce28 Ce23 Ce24 89.69(5) . . ?
O37 Ce23 Ce21 33.7(3) . 4 ?
O37 Ce23 Ce21 88.2(3) 4 4 ?
O40 Ce23 Ce21 143.0(3) 4 4 ?
O40 Ce23 Ce21 89.5(3) . 4 ?
O28 Ce23 Ce21 90.8(3) . 4 ?
O28 Ce23 Ce21 35.9(3) 4 4 ?
O38 Ce23 Ce21 89.4(4) 4 4 ?
O38 Ce23 Ce21 145.0(3) . 4 ?
Ce20 Ce23 Ce21 59.66(4) . 4 ?
Ce28 Ce23 Ce21 120.00(4) . 4 ?
Ce24 Ce23 Ce21 60.98(3) . 4 ?
O28 Ce24 O28 71.2(6) 4 . ?
O28 Ce24 O29 179.3(5) 4 . ?
O28 Ce24 O29 109.5(5) . . ?
O28 Ce24 O29 109.5(5) 4 3_756 ?
O28 Ce24 O29 179.3(5) . 3_756 ?
O29 Ce24 O29 69.9(7) . 3_756 ?
O28 Ce24 O31 109.8(4) 4 2_756 ?
O28 Ce24 O31 70.4(4) . 2_756 ?
O29 Ce24 O31 70.5(4) . 2_756 ?
O29 Ce24 O31 109.3(4) 3_756 2_756 ?
O28 Ce24 O31 70.4(4) 4 3_756 ?
O28 Ce24 O31 109.8(4) . 3_756 ?
O29 Ce24 O31 109.3(4) . 3_756 ?
O29 Ce24 O31 70.5(4) 3_756 3_756 ?
O31 Ce24 O31 70.7(6) 2_756 3_756 ?
O28 Ce24 O30 70.9(4) 4 4 ?
O28 Ce24 O30 109.3(4) . 4 ?
O29 Ce24 O30 108.8(4) . 4 ?
O29 Ce24 O30 71.1(4) 3_756 4 ?
O31 Ce24 O30 179.0(5) 2_756 4 ?
O31 Ce24 O30 110.2(4) 3_756 4 ?
O28 Ce24 O30 109.3(4) 4 . ?
O28 Ce24 O30 70.9(4) . . ?
O29 Ce24 O30 71.1(4) . . ?
O29 Ce24 O30 108.8(4) 3_756 . ?
O31 Ce24 O30 110.2(4) 2_756 . ?
O31 Ce24 O30 179.0(4) 3_756 . ?
O30 Ce24 O30 68.8(6) 4 . ?
O28 Ce24 Ce23 35.6(3) 4 . ?
O28 Ce24 Ce23 35.6(3) . . ?
O29 Ce24 Ce23 145.1(4) . . ?
O29 Ce24 Ce23 145.1(4) 3_756 . ?
O31 Ce24 Ce23 90.2(3) 2_756 . ?
O31 Ce24 Ce23 90.2(3) 3_756 . ?
O30 Ce24 Ce23 90.0(3) 4 . ?
O30 Ce24 Ce23 90.0(3) . . ?
O28 Ce24 Ce24 144.4(3) 4 3_756 ?
O28 Ce24 Ce24 144.4(3) . 3_756 ?
O29 Ce24 Ce24 34.9(4) . 3_756 ?
O29 Ce24 Ce24 34.9(4) 3_756 3_756 ?
O31 Ce24 Ce24 89.9(3) 2_756 3_756 ?
O31 Ce24 Ce24 89.9(3) 3_756 3_756 ?
O30 Ce24 Ce24 89.9(3) 4 3_756 ?
O30 Ce24 Ce24 89.9(3) . 3_756 ?
Ce23 Ce24 Ce24 179.90(8) . 3_756 ?
O28 Ce24 Ce25 144.4(3) 4 2_756 ?
O28 Ce24 Ce25 89.8(3) . 2_756 ?
O29 Ce24 Ce25 35.96(18) . 2_756 ?
O29 Ce24 Ce25 89.6(3) 3_756 2_756 ?
O31 Ce24 Ce25 34.6(3) 2_756 2_756 ?
O31 Ce24 Ce25 89.3(3) 3_756 2_756 ?
O30 Ce24 Ce25 144.8(3) 4 2_756 ?
O30 Ce24 Ce25 91.4(3) . 2_756 ?
Ce23 Ce24 Ce25 119.91(4) . 2_756 ?
Ce24 Ce24 Ce25 60.15(4) 3_756 2_756 ?
O28 Ce24 Ce25 89.8(3) 4 3_756 ?
O28 Ce24 Ce25 144.4(3) . 3_756 ?
O29 Ce24 Ce25 89.6(3) . 3_756 ?
O29 Ce24 Ce25 35.96(18) 3_756 3_756 ?
O31 Ce24 Ce25 89.3(3) 2_756 3_756 ?
O31 Ce24 Ce25 34.6(3) 3_756 3_756 ?
O30 Ce24 Ce25 91.4(3) 4 3_756 ?
O30 Ce24 Ce25 144.8(3) . 3_756 ?
Ce23 Ce24 Ce25 119.91(4) . 3_756 ?
Ce24 Ce24 Ce25 60.15(4) 3_756 3_756 ?
Ce25 Ce24 Ce25 89.00(5) 2_756 3_756 ?
O27 Ce25 O31 71.6(4) 2_756 . ?
O27 Ce25 O34 110.0(4) 2_756 . ?
O31 Ce25 O34 71.6(4) . . ?
O27 Ce25 O32 106.1(4) 2_756 . ?
O31 Ce25 O32 177.5(4) . . ?
O34 Ce25 O32 110.1(4) . . ?
O27 Ce25 O30 178.3(4) 2_756 . ?
O31 Ce25 O30 110.1(4) . . ?
O34 Ce25 O30 71.2(4) . . ?
O32 Ce25 O30 72.3(4) . . ?
O27 Ce25 O42 70.4(4) 2_756 . ?
O31 Ce25 O42 107.8(4) . . ?
O34 Ce25 O42 179.1(5) . . ?
O32 Ce25 O42 70.5(4) . . ?
O30 Ce25 O42 108.4(4) . . ?
O27 Ce25 O36 69.9(4) 2_756 . ?
O31 Ce25 O36 110.0(4) . . ?
O34 Ce25 O36 70.1(4) . . ?
O32 Ce25 O36 69.4(4) . . ?
O30 Ce25 O36 109.7(4) . . ?
O42 Ce25 O36 110.8(5) . . ?
O27 Ce25 O29 109.6(4) 2_756 . ?
O31 Ce25 O29 70.4(4) . . ?
O34 Ce25 O29 110.7(5) . . ?
O32 Ce25 O29 110.2(4) . . ?
O30 Ce25 O29 70.7(4) . . ?
O42 Ce25 O29 68.3(5) . . ?
O36 Ce25 O29 179.1(5) . . ?
O27 Ce25 Ce22 34.6(3) 2_756 2_756 ?
O31 Ce25 Ce22 87.9(3) . 2_756 ?
O34 Ce25 Ce22 144.5(3) . 2_756 ?
O32 Ce25 Ce22 89.8(3) . 2_756 ?
O30 Ce25 Ce22 144.2(3) . 2_756 ?
O42 Ce25 Ce22 35.85(17) . 2_756 ?
O36 Ce25 Ce22 91.4(3) . 2_756 ?
O29 Ce25 Ce22 87.9(3) . 2_756 ?
O27 Ce25 Ce22 90.0(3) 2_756 . ?
O31 Ce25 Ce22 143.5(3) . . ?
O34 Ce25 Ce22 144.9(3) . . ?
O32 Ce25 Ce22 34.9(3) . . ?
O30 Ce25 Ce22 88.4(3) . . ?
O42 Ce25 Ce22 35.68(17) . . ?
O36 Ce25 Ce22 91.6(3) . . ?
O29 Ce25 Ce22 87.7(3) . . ?
Ce22 Ce25 Ce22 61.70(4) 2_756 . ?
O27 Ce25 Ce19 91.4(3) 2_756 3_756 ?
O31 Ce25 Ce19 36.2(3) . 3_756 ?
O34 Ce25 Ce19 35.4(3) . 3_756 ?
O32 Ce25 Ce19 145.5(3) . 3_756 ?
O30 Ce25 Ce19 90.3(3) . 3_756 ?
O42 Ce25 Ce19 144.03(19) . 3_756 ?
O36 Ce25 Ce19 90.1(3) . 3_756 ?
O29 Ce25 Ce19 90.7(3) . 3_756 ?
Ce22 Ce25 Ce19 119.11(4) 2_756 3_756 ?
Ce22 Ce25 Ce19 178.12(4) . 3_756 ?
O27 Ce25 Ce29 145.9(3) 2_756 . ?
O31 Ce25 Ce29 91.0(3) . . ?
O34 Ce25 Ce29 35.9(3) . . ?
O32 Ce25 Ce29 91.4(3) . . ?
O30 Ce25 Ce29 35.3(3) . . ?
O42 Ce25 Ce29 143.72(19) . . ?
O36 Ce25 Ce29 90.3(3) . . ?
O29 Ce25 Ce29 90.5(3) . . ?
Ce22 Ce25 Ce29 178.24(5) 2_756 . ?
Ce22 Ce25 Ce29 118.91(5) . . ?
Ce19 Ce25 Ce29 60.21(4) 3_756 . ?
O40 Ce26 O41 114.5(5) 4 . ?
O40 Ce26 O33 70.0(4) 4 . ?
O41 Ce26 O33 173.5(5) . . ?
O40 Ce26 O44 112.6(5) 4 . ?
O41 Ce26 O44 112.6(5) . . ?
O33 Ce26 O44 68.3(4) . . ?
O40 Ce26 O28 70.1(5) 4 . ?
O41 Ce26 O28 68.7(5) . . ?
O33 Ce26 O28 109.9(4) . . ?
O44 Ce26 O28 175.2(5) . . ?
O40 Ce26 O30 105.7(4) 4 . ?
O41 Ce26 O30 104.7(4) . . ?
O33 Ce26 O30 69.1(4) . . ?
O44 Ce26 O30 105.6(4) . . ?
O28 Ce26 O30 69.7(4) . . ?
O40 Ce26 O32 175.5(4) 4 . ?
O41 Ce26 O32 68.7(5) . . ?
O33 Ce26 O32 106.5(4) . . ?
O44 Ce26 O32 67.8(5) . . ?
O28 Ce26 O32 109.2(4) . . ?
O30 Ce26 O32 70.1(4) . . ?
O40 Ce26 O43 74.4(5) 4 . ?
O41 Ce26 O43 72.9(5) . . ?
O33 Ce26 O43 113.3(5) . . ?
O44 Ce26 O43 76.7(5) . . ?
O28 Ce26 O43 108.0(5) . . ?
O30 Ce26 O43 177.3(5) . . ?
O32 Ce26 O43 109.9(5) . . ?
O40 Ce26 Ce28 32.1(3) 4 . ?
O41 Ce26 Ce28 146.3(4) . . ?
O33 Ce26 Ce28 37.9(3) . . ?
O44 Ce26 Ce28 92.9(3) . . ?
O28 Ce26 Ce28 87.7(3) . . ?
O30 Ce26 Ce28 88.1(3) . . ?
O32 Ce26 Ce28 144.3(3) . . ?
O43 Ce26 Ce28 93.3(4) . . ?
O40 Ce26 Ce22 146.4(3) 4 . ?
O41 Ce26 Ce22 31.9(4) . . ?
O33 Ce26 Ce22 143.2(3) . . ?
O44 Ce26 Ce22 91.1(3) . . ?
O28 Ce26 Ce22 88.1(3) . . ?
O30 Ce26 Ce22 89.2(3) . . ?
O32 Ce26 Ce22 36.8(3) . . ?
O43 Ce26 Ce22 89.3(4) . . ?
Ce28 Ce26 Ce22 175.63(5) . . ?
O40 Ce26 Ce31 91.5(3) 4 . ?
O41 Ce26 Ce31 145.5(3) . . ?
O33 Ce26 Ce31 35.1(3) . . ?
O44 Ce26 Ce31 33.1(3) . . ?
O28 Ce26 Ce31 145.0(3) . . ?
O30 Ce26 Ce31 88.2(3) . . ?
O32 Ce26 Ce31 86.8(3) . . ?
O43 Ce26 Ce31 94.5(3) . . ?
Ce28 Ce26 Ce31 63.96(4) . . ?
Ce22 Ce26 Ce31 119.34(5) . . ?
O40 Ce26 Ce27 144.7(4) 4 . ?
O41 Ce26 Ce27 91.8(3) . . ?
O33 Ce26 Ce27 86.1(3) . . ?
O44 Ce26 Ce27 32.3(3) . . ?
O28 Ce26 Ce27 144.6(3) . . ?
O30 Ce26 Ce27 88.4(3) . . ?
O32 Ce26 Ce27 35.5(3) . . ?
O43 Ce26 Ce27 92.9(3) . . ?
Ce28 Ce26 Ce27 120.07(5) . . ?
Ce22 Ce26 Ce27 63.21(4) . . ?
Ce31 Ce26 Ce27 56.14(4) . . ?
O45 Ce27 O44 72.2(5) . . ?
O45 Ce27 O36 72.7(5) . . ?
O44 Ce27 O36 112.5(5) . . ?
O45 Ce27 O32 113.1(5) . . ?
O44 Ce27 O32 72.4(5) . . ?
O36 Ce27 O32 71.3(4) . . ?
O45 Ce27 Cl30 87.0(9) . . ?
O44 Ce27 Cl30 88.6(6) . . ?
O36 Ce27 Cl30 143.4(7) . . ?
O32 Ce27 Cl30 145.3(7) . . ?
O45 Ce27 Cl31 98.0(19) . . ?
O44 Ce27 Cl31 94.7(18) . . ?
O36 Ce27 Cl31 145.8(13) . . ?
O32 Ce27 Cl31 139.6(14) . . ?
O45 Ce27 Cl34 87.3(9) . . ?
O44 Ce27 Cl34 154.1(7) . . ?
O36 Ce27 Cl34 74.6(5) . . ?
O32 Ce27 Cl34 131.8(5) . . ?
Cl30 Ce27 Cl34 74.3(5) . . ?
O45 Ce27 Cl35 74.4(12) . . ?
O44 Ce27 Cl35 144.0(10) . . ?
O36 Ce27 Cl35 69.2(7) . . ?
O32 Ce27 Cl35 134.9(4) . . ?
Cl31 Ce27 Cl35 76.7(14) . . ?
O45 Ce27 Cl27 153.1(4) . . ?
O44 Ce27 Cl27 85.0(4) . . ?
O36 Ce27 Cl27 131.0(3) . . ?
O32 Ce27 Cl27 71.6(3) . . ?
Cl30 Ce27 Cl27 78.1(8) . . ?
Cl31 Ce27 Cl27 69.2(15) . . ?
Cl34 Ce27 Cl27 109.6(8) . . ?
Cl35 Ce27 Cl27 122.4(12) . . ?
O45 Ce27 Cl25 141.5(4) . 2_756 ?
O44 Ce27 Cl25 137.2(4) . 2_756 ?
O36 Ce27 Cl25 72.2(4) . 2_756 ?
O32 Ce27 Cl25 69.3(4) . 2_756 ?
Cl30 Ce27 Cl25 112.8(8) . 2_756 ?
Cl34 Ce27 Cl25 68.5(7) . 2_756 ?
Cl27 Ce27 Cl25 65.4(2) . 2_756 ?
O45 Ce27 Ce31 36.1(4) . . ?
O44 Ce27 Ce31 36.1(3) . . ?
O36 Ce27 Ce31 93.4(3) . . ?
O32 Ce27 Ce31 93.6(3) . . ?
Cl30 Ce27 Ce31 86.9(8) . . ?
Cl31 Ce27 Ce31 97(2) . . ?
Cl34 Ce27 Ce31 121.7(8) . . ?
Cl35 Ce27 Ce31 109.4(11) . . ?
Cl27 Ce27 Ce31 119.72(16) . . ?
Cl25 Ce27 Ce31 160.19(16) 2_756 . ?
O45 Ce27 Ce32 35.4(4) . . ?
O44 Ce27 Ce32 93.1(3) . . ?
O36 Ce27 Ce32 37.3(3) . . ?
O32 Ce27 Ce32 93.9(3) . . ?
Cl30 Ce27 Ce32 116.4(8) . . ?
Cl31 Ce27 Ce32 125.5(15) . . ?
Cl34 Ce27 Ce32 78.0(8) . . ?
Cl35 Ce27 Ce32 66.2(11) . . ?
Cl27 Ce27 Ce32 165.31(14) . . ?
Cl25 Ce27 Ce32 107.80(16) 2_756 . ?
Ce31 Ce27 Ce32 62.13(4) . . ?
O40 Ce28 O40 75.2(7) 4 . ?
O40 Ce28 O33 71.4(5) 4 . ?
O40 Ce28 O33 114.2(5) . . ?
O40 Ce28 O33 114.2(5) 4 4 ?
O40 Ce28 O33 71.4(5) . 4 ?
O33 Ce28 O33 73.3(6) . 4 ?
O40 Ce28 Cl26 88.1(4) 4 . ?
O40 Ce28 Cl26 88.1(4) . . ?
O33 Ce28 Cl26 143.3(3) . . ?
O33 Ce28 Cl26 143.3(3) 4 . ?
O40 Ce28 Cl28 82.7(4) 4 . ?
O40 Ce28 Cl28 153.2(4) . . ?
O33 Ce28 Cl28 71.6(3) . . ?
O33 Ce28 Cl28 132.9(3) 4 . ?
Cl26 Ce28 Cl28 76.0(2) . . ?
O40 Ce28 Cl28 153.2(4) 4 4 ?
O40 Ce28 Cl28 82.7(4) . 4 ?
O33 Ce28 Cl28 132.9(3) . 4 ?
O33 Ce28 Cl28 71.6(3) 4 4 ?
Cl26 Ce28 Cl28 76.0(2) . 4 ?
Cl28 Ce28 Cl28 113.3(3) . 4 ?
O40 Ce28 Cl29 137.4(4) 4 . ?
O40 Ce28 Cl29 137.4(4) . . ?
O33 Ce28 Cl29 69.6(3) . . ?
O33 Ce28 Cl29 69.6(3) 4 . ?
Cl26 Ce28 Cl29 114.1(4) . . ?
Cl28 Ce28 Cl29 69.39(15) . . ?
Cl28 Ce28 Cl29 69.39(15) 4 . ?
O40 Ce28 Ce23 37.7(4) 4 . ?
O40 Ce28 Ce23 37.7(4) . . ?
O33 Ce28 Ce23 95.5(3) . . ?
O33 Ce28 Ce23 95.5(3) 4 . ?
Cl26 Ce28 Ce23 84.8(3) . . ?
Cl28 Ce28 Ce23 118.02(14) . . ?
Cl28 Ce28 Ce23 118.02(14) 4 . ?
Cl29 Ce28 Ce23 161.10(16) . . ?
O40 Ce28 Ce26 33.6(4) 4 . ?
O40 Ce28 Ce26 93.7(4) . . ?
O33 Ce28 Ce26 37.8(3) . . ?
O33 Ce28 Ce26 95.0(3) 4 . ?
Cl26 Ce28 Ce26 116.9(2) . . ?
Cl28 Ce28 Ce26 75.23(14) . . ?
Cl28 Ce28 Ce26 166.58(15) 4 . ?
Cl29 Ce28 Ce26 106.04(10) . . ?
Ce23 Ce28 Ce26 62.48(4) . . ?
O40 Ce28 Ce26 93.7(4) 4 4 ?
O40 Ce28 Ce26 33.6(3) . 4 ?
O33 Ce28 Ce26 95.0(3) . 4 ?
O33 Ce28 Ce26 37.8(3) 4 4 ?
Cl26 Ce28 Ce26 116.9(2) . 4 ?
Cl28 Ce28 Ce26 166.58(15) . 4 ?
Cl28 Ce28 Ce26 75.23(14) 4 4 ?
Cl29 Ce28 Ce26 106.04(10) . 4 ?
Ce23 Ce28 Ce26 62.48(4) . 4 ?
Ce26 Ce28 Ce26 94.59(6) . 4 ?
O40 Ce28 Ce29 90.6(3) 4 . ?
O40 Ce28 Ce29 90.6(3) . . ?
O33 Ce28 Ce29 36.8(3) . . ?
O33 Ce28 Ce29 36.8(3) 4 . ?
Cl26 Ce28 Ce29 178.4(3) . . ?
Cl28 Ce28 Ce29 104.82(14) . . ?
Cl28 Ce28 Ce29 104.81(14) 4 . ?
Cl29 Ce28 Ce29 67.52(15) . . ?
Ce23 Ce28 Ce29 93.59(6) . . ?
Ce26 Ce28 Ce29 62.18(4) . . ?
Ce26 Ce28 Ce29 62.18(4) 4 . ?
O30 Ce29 O30 70.2(6) . 4 ?
O30 Ce29 O35 109.4(4) . . ?
O30 Ce29 O35 179.0(4) 4 . ?
O30 Ce29 O35 179.0(4) . 4 ?
O30 Ce29 O35 109.4(4) 4 4 ?
O35 Ce29 O35 70.9(6) . 4 ?
O30 Ce29 O34 109.8(4) . 4 ?
O30 Ce29 O34 70.9(4) 4 4 ?
O35 Ce29 O34 110.1(4) . 4 ?
O35 Ce29 O34 70.8(4) 4 4 ?
O30 Ce29 O34 70.9(4) . . ?
O30 Ce29 O34 109.8(4) 4 . ?
O35 Ce29 O34 70.8(4) . . ?
O35 Ce29 O34 110.1(4) 4 . ?
O34 Ce29 O34 70.8(6) 4 . ?
O30 Ce29 O33 109.8(4) . 4 ?
O30 Ce29 O33 69.9(4) 4 4 ?
O35 Ce29 O33 109.5(4) . 4 ?
O35 Ce29 O33 69.2(4) 4 4 ?
O34 Ce29 O33 108.2(4) 4 4 ?
O34 Ce29 O33 179.0(4) . 4 ?
O30 Ce29 O33 69.9(4) . . ?
O30 Ce29 O33 109.8(4) 4 . ?
O35 Ce29 O33 69.2(4) . . ?
O35 Ce29 O33 109.5(4) 4 . ?
O34 Ce29 O33 179.0(4) 4 . ?
O34 Ce29 O33 108.2(4) . . ?
O33 Ce29 O33 72.9(6) 4 . ?
O30 Ce29 Ce33 144.9(3) . . ?
O30 Ce29 Ce33 144.9(3) 4 . ?
O35 Ce29 Ce33 35.5(3) . . ?
O35 Ce29 Ce33 35.5(3) 4 . ?
O34 Ce29 Ce33 88.2(3) 4 . ?
O34 Ce29 Ce33 88.2(3) . . ?
O33 Ce29 Ce33 91.5(3) 4 . ?
O33 Ce29 Ce33 91.5(3) . . ?
O30 Ce29 Ce28 87.2(3) . . ?
O30 Ce29 Ce28 87.2(3) 4 . ?
O35 Ce29 Ce28 91.9(3) . . ?
O35 Ce29 Ce28 91.8(3) 4 . ?
O34 Ce29 Ce28 144.5(3) 4 . ?
O34 Ce29 Ce28 144.5(3) . . ?
O33 Ce29 Ce28 36.6(3) 4 . ?
O33 Ce29 Ce28 36.6(3) . . ?
Ce33 Ce29 Ce28 95.11(6) . . ?
O30 Ce29 Ce31 144.1(3) . 4 ?
O30 Ce29 Ce31 88.1(3) 4 4 ?
O35 Ce29 Ce31 91.8(3) . 4 ?
O35 Ce29 Ce31 34.9(3) 4 4 ?
O34 Ce29 Ce31 88.1(3) 4 4 ?
O34 Ce29 Ce31 144.8(3) . 4 ?
O33 Ce29 Ce31 34.4(3) 4 4 ?
O33 Ce29 Ce31 92.7(3) . 4 ?
Ce33 Ce29 Ce31 62.58(4) . 4 ?
Ce28 Ce29 Ce31 62.85(4) . 4 ?
O30 Ce29 Ce31 88.1(3) . . ?
O30 Ce29 Ce31 144.1(3) 4 . ?
O35 Ce29 Ce31 34.9(3) . . ?
O35 Ce29 Ce31 91.8(3) 4 . ?
O34 Ce29 Ce31 144.8(3) 4 . ?
O34 Ce29 Ce31 88.1(3) . . ?
O33 Ce29 Ce31 92.7(3) 4 . ?
O33 Ce29 Ce31 34.4(3) . . ?
Ce33 Ce29 Ce31 62.58(4) . . ?
Ce28 Ce29 Ce31 62.85(4) . . ?
Ce31 Ce29 Ce31 94.43(6) 4 . ?
O48 Ce30 O50 70.7(5) . . ?
O48 Ce30 O36 112.1(5) . . ?
O50 Ce30 O36 73.3(5) . . ?
O48 Ce30 O27 73.6(4) . 2_756 ?
O50 Ce30 O27 112.5(5) . 2_756 ?
O36 Ce30 O27 70.0(4) . 2_756 ?
O48 Ce30 Cl36 90.5(4) . . ?
O50 Ce30 Cl36 90.8(5) . . ?
O36 Ce30 Cl36 145.0(4) . . ?
O27 Ce30 Cl36 144.4(4) 2_756 . ?
O48 Ce30 Cl37 102(3) . . ?
O50 Ce30 Cl37 111(3) . . ?
O36 Ce30 Cl37 145(3) . . ?
O27 Ce30 Cl37 132(3) 2_756 . ?
O48 Ce30 Cl34 153.5(8) . . ?
O50 Ce30 Cl34 87.5(9) . . ?
O36 Ce30 Cl34 73.9(6) . . ?
O27 Ce30 Cl34 130.5(6) 2_756 . ?
Cl36 Ce30 Cl34 74.4(5) . . ?
O48 Ce30 Cl35 141.8(13) . . ?
O50 Ce30 Cl35 74.1(13) . . ?
O36 Ce30 Cl35 70.4(10) . . ?
O27 Ce30 Cl35 135.4(10) 2_756 . ?
Cl37 Ce30 Cl35 77(3) . . ?
O48 Ce30 Cl24 85.4(4) . 2_756 ?
O50 Ce30 Cl24 152.0(4) . 2_756 ?
O36 Ce30 Cl24 131.2(3) . 2_756 ?
O27 Ce30 Cl24 72.5(3) 2_756 2_756 ?
Cl36 Ce30 Cl24 74.6(3) . 2_756 ?
Cl34 Ce30 Cl24 110.5(8) . 2_756 ?
O48 Ce30 Cl25 138.1(4) . 2_756 ?
O50 Ce30 Cl25 141.9(4) . 2_756 ?
O36 Ce30 Cl25 71.9(3) . 2_756 ?
O27 Ce30 Cl25 69.0(3) 2_756 2_756 ?
Cl36 Ce30 Cl25 109.2(4) . 2_756 ?
Cl34 Ce30 Cl25 68.3(8) . 2_756 ?
Cl24 Ce30 Cl25 66.1(2) 2_756 2_756 ?
O48 Ce30 Ce17 35.6(3) . 3_756 ?
O50 Ce30 Ce17 35.1(4) . 3_756 ?
O36 Ce30 Ce17 93.0(3) . 3_756 ?
O27 Ce30 Ce17 93.8(3) 2_756 3_756 ?
Cl36 Ce30 Ce17 90.7(4) . 3_756 ?
Cl34 Ce30 Ce17 121.2(8) . 3_756 ?
Cl24 Ce30 Ce17 119.72(15) 2_756 3_756 ?
Cl25 Ce30 Ce17 160.00(16) 2_756 3_756 ?
O48 Ce30 Ce32 92.4(3) . . ?
O50 Ce30 Ce32 36.3(4) . . ?
O36 Ce30 Ce32 37.0(3) . . ?
O27 Ce30 Ce32 92.6(3) 2_756 . ?
Cl36 Ce30 Ce32 120.3(3) . . ?
Cl37 Ce30 Ce32 136(3) . . ?
Cl34 Ce30 Ce32 77.3(8) . . ?
Cl35 Ce30 Ce32 66.5(12) . . ?
Cl24 Ce30 Ce32 165.06(13) 2_756 . ?
Cl25 Ce30 Ce32 107.24(16) 2_756 . ?
Ce17 Ce30 Ce32 61.93(4) 3_756 . ?
O44 Ce31 O45 71.7(5) . . ?
O44 Ce31 O33 72.2(5) . . ?
O45 Ce31 O33 112.5(5) . . ?
O44 Ce31 O35 112.7(5) . . ?
O45 Ce31 O35 72.9(5) . . ?
O33 Ce31 O35 71.5(4) . . ?
O44 Ce31 Cl33 81(2) . . ?
O45 Ce31 Cl33 92.5(17) . . ?
O33 Ce31 Cl33 135(2) . . ?
O35 Ce31 Cl33 154(2) . . ?
O44 Ce31 Cl32 91.5(8) . . ?
O45 Ce31 Cl32 89.3(6) . . ?
O33 Ce31 Cl32 145.7(8) . . ?
O35 Ce31 Cl32 142.4(8) . . ?
O44 Ce31 Cl28 83.7(4) . . ?
O45 Ce31 Cl28 150.9(4) . . ?
O33 Ce31 Cl28 72.7(3) . . ?
O35 Ce31 Cl28 132.8(3) . . ?
Cl33 Ce31 Cl28 68.1(17) . . ?
Cl32 Ce31 Cl28 75.7(6) . . ?
O44 Ce31 Cl38 151.2(4) . . ?
O45 Ce31 Cl38 83.8(4) . . ?
O33 Ce31 Cl38 133.1(4) . . ?
O35 Ce31 Cl38 72.5(3) . . ?
Cl33 Ce31 Cl38 85(2) . . ?
Cl32 Ce31 Cl38 72.8(8) . . ?
Cl28 Ce31 Cl38 114.3(2) . . ?
O44 Ce31 Cl29 140.3(4) . . ?
O45 Ce31 Cl29 138.8(4) . . ?
O33 Ce31 Cl29 71.7(4) . . ?
O35 Ce31 Cl29 70.0(3) . . ?
Cl33 Ce31 Cl29 113.7(18) . . ?
Cl32 Ce31 Cl29 109.6(5) . . ?
Cl28 Ce31 Cl29 70.3(2) . . ?
Cl38 Ce31 Cl29 68.5(2) . . ?
O44 Ce31 Ce27 36.2(4) . . ?
O45 Ce31 Ce27 35.5(3) . . ?
O33 Ce31 Ce27 93.3(3) . . ?
O35 Ce31 Ce27 93.4(3) . . ?
Cl33 Ce31 Ce27 85.9(18) . . ?
Cl32 Ce31 Ce27 90.1(5) . . ?
Cl28 Ce31 Ce27 118.35(15) . . ?
Cl38 Ce31 Ce27 117.79(16) . . ?
Cl29 Ce31 Ce27 160.22(15) . . ?
O44 Ce31 Ce26 35.8(3) . . ?
O45 Ce31 Ce26 92.9(3) . . ?
O33 Ce31 Ce26 36.4(3) . . ?
O35 Ce31 Ce26 93.3(3) . . ?
Cl33 Ce31 Ce26 109(2) . . ?
Cl32 Ce31 Ce26 121.1(8) . . ?
Cl28 Ce31 Ce26 74.62(14) . . ?
Cl38 Ce31 Ce26 165.75(14) . . ?
Cl29 Ce31 Ce26 106.43(15) . . ?
Ce27 Ce31 Ce26 62.57(4) . . ?
O44 Ce31 Ce32 92.3(4) . . ?
O45 Ce31 Ce32 35.0(4) . . ?
O33 Ce31 Ce32 93.8(3) . . ?
O35 Ce31 Ce32 37.9(3) . . ?
Cl33 Ce31 Ce32 124.2(17) . . ?
Cl32 Ce31 Ce32 117.4(6) . . ?
Cl28 Ce31 Ce32 166.43(14) . . ?
Cl38 Ce31 Ce32 74.78(15) . . ?
Cl29 Ce31 Ce32 105.94(15) . . ?
Ce27 Ce31 Ce32 61.20(4) . . ?
Ce26 Ce31 Ce32 94.59(4) . . ?
O46 Ce32 O45 112.9(5) . . ?
O46 Ce32 O25 70.1(5) . 3_756 ?
O45 Ce32 O25 173.3(4) . 3_756 ?
O46 Ce32 O36 174.1(5) . . ?
O45 Ce32 O36 69.1(4) . . ?
O25 Ce32 O36 107.3(4) 3_756 . ?
O46 Ce32 O50 112.5(5) . . ?
O45 Ce32 O50 114.2(5) . . ?
O25 Ce32 O50 68.7(5) 3_756 . ?
O36 Ce32 O50 70.6(5) . . ?
O46 Ce32 O35 69.4(4) . . ?
O45 Ce32 O35 69.0(5) . . ?
O25 Ce32 O35 107.5(4) 3_756 . ?
O36 Ce32 O35 107.0(4) . . ?
O50 Ce32 O35 174.1(5) . . ?
O46 Ce32 O34 105.4(5) . . ?
O45 Ce32 O34 105.3(4) . . ?
O25 Ce32 O34 68.0(4) 3_756 . ?
O36 Ce32 O34 68.7(4) . . ?
O50 Ce32 O34 105.5(5) . . ?
O35 Ce32 O34 68.6(4) . . ?
O46 Ce32 O53 73.2(5) . . ?
O45 Ce32 O53 78.1(5) . . ?
O25 Ce32 O53 108.6(5) 3_756 . ?
O36 Ce32 O53 112.7(5) . . ?
O50 Ce32 O53 72.5(5) . . ?
O35 Ce32 O53 113.4(5) . . ?
O34 Ce32 O53 176.6(5) . . ?
O46 Ce32 Ce27 145.6(3) . . ?
O45 Ce32 Ce27 32.8(3) . . ?
O25 Ce32 Ce27 143.5(3) 3_756 . ?
O36 Ce32 Ce27 36.3(3) . . ?
O50 Ce32 Ce27 93.1(4) . . ?
O35 Ce32 Ce27 87.5(3) . . ?
O34 Ce32 Ce27 88.4(3) . . ?
O53 Ce32 Ce27 94.5(4) . . ?
O46 Ce32 Ce33 32.7(3) . . ?
O45 Ce32 Ce33 92.1(3) . . ?
O25 Ce32 Ce33 87.9(3) 3_756 . ?
O36 Ce32 Ce33 143.6(3) . . ?
O50 Ce32 Ce33 145.0(4) . . ?
O35 Ce32 Ce33 36.7(3) . . ?
O34 Ce32 Ce33 88.1(3) . . ?
O53 Ce32 Ce33 92.2(4) . . ?
Ce27 Ce32 Ce33 119.92(5) . . ?
O46 Ce32 Ce18 33.6(3) . 3_756 ?
O45 Ce32 Ce18 146.4(3) . 3_756 ?
O25 Ce32 Ce18 36.5(3) 3_756 3_756 ?
O36 Ce32 Ce18 143.8(3) . 3_756 ?
O50 Ce32 Ce18 90.6(4) . 3_756 ?
O35 Ce32 Ce18 88.5(3) . 3_756 ?
O34 Ce32 Ce18 88.1(3) . 3_756 ?
O53 Ce32 Ce18 89.1(4) . 3_756 ?
Ce27 Ce32 Ce18 175.45(5) . 3_756 ?
Ce33 Ce32 Ce18 57.07(4) . 3_756 ?
O46 Ce32 Ce30 146.5(3) . . ?
O45 Ce32 Ce30 91.8(3) . . ?
O25 Ce32 Ce30 88.0(3) 3_756 . ?
O36 Ce32 Ce30 36.5(3) . . ?
O50 Ce32 Ce30 34.1(4) . . ?
O35 Ce32 Ce30 143.4(3) . . ?
O34 Ce32 Ce30 88.2(3) . . ?
O53 Ce32 Ce30 91.4(4) . . ?
Ce27 Ce32 Ce30 62.96(4) . . ?
Ce33 Ce32 Ce30 175.22(5) . . ?
Ce18 Ce32 Ce30 119.79(5) 3_756 . ?
O46 Ce33 O46 72.0(8) 4 . ?
O46 Ce33 O35 113.8(5) 4 . ?
O46 Ce33 O35 73.4(5) . . ?
O46 Ce33 O35 73.4(5) 4 4 ?
O46 Ce33 O35 113.8(5) . 4 ?
O35 Ce33 O35 71.8(6) . 4 ?
O46 Ce33 O54 91.9(5) 4 . ?
O46 Ce33 O54 91.9(5) . . ?
O35 Ce33 O54 143.4(3) . . ?
O35 Ce33 O54 143.4(3) 4 . ?
O46 Ce33 Cl38 150.9(4) 4 . ?
O46 Ce33 Cl38 84.0(4) . . ?
O35 Ce33 Cl38 72.9(3) . . ?
O35 Ce33 Cl38 133.1(3) 4 . ?
O54 Ce33 Cl38 72.4(3) . . ?
O46 Ce33 Cl38 83.9(4) 4 4 ?
O46 Ce33 Cl38 150.9(4) . 4 ?
O35 Ce33 Cl38 133.1(3) . 4 ?
O35 Ce33 Cl38 72.9(3) 4 4 ?
O54 Ce33 Cl38 72.4(3) . 4 ?
Cl38 Ce33 Cl38 112.9(3) . 4 ?
O46 Ce33 Cl29 139.8(4) 4 . ?
O46 Ce33 Cl29 139.8(4) . . ?
O35 Ce33 Cl29 70.4(3) . . ?
O35 Ce33 Cl29 70.4(3) 4 . ?
O54 Ce33 Cl29 107.1(5) . . ?
Cl38 Ce33 Cl29 69.29(16) . . ?
Cl38 Ce33 Cl29 69.29(16) 4 . ?
O46 Ce33 Ce18 36.0(4) 4 3_756 ?
O46 Ce33 Ce18 36.0(4) . 3_756 ?
O35 Ce33 Ce18 94.0(3) . 3_756 ?
O35 Ce33 Ce18 94.0(3) 4 3_756 ?
O54 Ce33 Ce18 92.5(5) . 3_756 ?
Cl38 Ce33 Ce18 118.40(15) . 3_756 ?
Cl38 Ce33 Ce18 118.39(15) 4 3_756 ?
Cl29 Ce33 Ce18 160.43(17) . 3_756 ?
O46 Ce33 Ce32 92.8(4) 4 . ?
O46 Ce33 Ce32 35.1(4) . . ?
O35 Ce33 Ce32 38.3(3) . . ?
O35 Ce33 Ce32 94.6(3) 4 . ?
O54 Ce33 Ce32 119.9(3) . . ?
Cl38 Ce33 Ce32 75.35(15) . . ?
Cl38 Ce33 Ce32 167.50(15) 4 . ?
Cl29 Ce33 Ce32 106.85(11) . . ?
Ce18 Ce33 Ce32 61.48(4) 3_756 . ?
O46 Ce33 Ce32 35.1(4) 4 4 ?
O46 Ce33 Ce32 92.8(4) . 4 ?
O35 Ce33 Ce32 94.6(3) . 4 ?
O35 Ce33 Ce32 38.3(3) 4 4 ?
O54 Ce33 Ce32 119.9(3) . 4 ?
Cl38 Ce33 Ce32 167.50(15) . 4 ?
Cl38 Ce33 Ce32 75.35(15) 4 4 ?
Cl29 Ce33 Ce32 106.85(11) . 4 ?
Ce18 Ce33 Ce32 61.48(4) 3_756 4 ?
Ce32 Ce33 Ce32 95.05(6) . 4 ?
O46 Ce33 Ce29 91.8(3) 4 . ?
O46 Ce33 Ce29 91.8(3) . . ?
O35 Ce33 Ce29 36.0(3) . . ?
O35 Ce33 Ce29 36.0(3) 4 . ?
O54 Ce33 Ce29 175.4(5) . . ?
Cl38 Ce33 Ce29 105.35(13) . . ?
Cl38 Ce33 Ce29 105.35(13) 4 . ?
Cl29 Ce33 Ce29 68.38(16) . . ?
Ce18 Ce33 Ce29 92.05(6) 3_756 . ?
Ce32 Ce33 Ce29 62.60(4) . . ?
Ce32 Ce33 Ce29 62.60(4) 4 . ?
Ce2 Cl2 Ce1 87.39(18) . . ?
Ce1 Cl4 Ce5 87.65(15) . . ?
Ce1 Cl5 Ce5 80.18(14) . . ?
Ce1 Cl5 Ce2 80.17(14) . . ?
Ce5 Cl5 Ce2 129.51(18) . . ?
Ce1 Cl5 Ce6 128.60(18) . . ?
Ce5 Cl5 Ce6 78.71(14) . . ?
Ce2 Cl5 Ce6 78.33(13) . . ?
Ce2 Cl6 Ce6 87.04(17) . . ?
Ce6 Cl8 Ce5 87.13(16) . . ?
Ce7 Cl10 Ce7 86.9(2) 4_565 . ?
Ce10 Cl12 Ce7 86.60(18) . . ?
Ce7 Cl13 Ce7 80.9(3) 4_565 . ?
Ce7 Cl13 Ce10 79.11(12) 4_565 4_565 ?
Ce7 Cl13 Ce10 128.0(3) . 4_565 ?
Ce7 Cl13 Ce10 128.0(3) 4_565 . ?
Ce7 Cl13 Ce10 79.11(12) . . ?
Ce10 Cl13 Ce10 76.7(2) 4_565 . ?
Ce10 Cl14 Ce10 80.1(4) . 4_565 ?
Ce10 Cl14 Ce15 126.8(5) . 4_565 ?
Ce10 Cl14 Ce15 79.5(2) 4_565 4_565 ?
Ce10 Cl14 Ce15 79.5(2) . . ?
Ce10 Cl14 Ce15 126.8(5) 4_565 . ?
Ce15 Cl14 Ce15 74.7(4) 4_565 . ?
Ce10 Cl15 Ce15 87.75(16) . . ?
Ce15 Cl16 Ce15 85.3(4) 4_565 . ?
Ce18 Cl19 Ce17 87.62(17) . . ?
Ce17 Cl21 Ce17 131.9(3) 4 . ?
Ce17 Cl21 Ce18 80.26(17) 4 . ?
Ce17 Cl21 Ce18 80.26(17) . . ?
Ce17 Cl21 Ce20 80.19(16) 4 . ?
Ce17 Cl21 Ce20 80.19(16) . . ?
Ce18 Cl21 Ce20 130.8(3) . . ?
Ce17 Cl22 Ce20 87.67(17) 4 . ?
Ce22 Cl24 Ce30 86.65(17) . 2_756 ?
Ce22 Cl25 Ce22 79.3(2) . 2_756 ?
Ce22 Cl25 Ce30 79.32(19) . 2_756 ?
Ce22 Cl25 Ce30 127.9(3) 2_756 2_756 ?
Ce22 Cl25 Ce27 127.5(3) . 2_756 ?
Ce22 Cl25 Ce27 79.3(2) 2_756 2_756 ?
Ce30 Cl25 Ce27 77.3(2) 2_756 2_756 ?
Ce22 Cl27 Ce27 87.01(19) . . ?
Ce31 Cl28 Ce28 87.30(18) . . ?
Ce33 Cl29 Ce31 79.90(16) . 4 ?
Ce33 Cl29 Ce31 79.90(16) . . ?
Ce31 Cl29 Ce31 129.6(3) 4 . ?
Ce33 Cl29 Ce28 129.0(3) . . ?
Ce31 Cl29 Ce28 79.00(16) 4 . ?
Ce31 Cl29 Ce28 79.00(16) . . ?
Ce27 Cl34 Ce30 86.8(4) . . ?
Ce30 Cl35 Ce27 84.9(9) . . ?
Ce33 Cl38 Ce31 87.40(17) . . ?
Ce1 O1 Ce16 106.6(5) . 3_665 ?
Ce1 O1 Ce2 115.7(5) . . ?
Ce16 O1 Ce2 106.2(5) 3_665 . ?
Ce1 O1 Ce4 108.4(5) . . ?
Ce16 O1 Ce4 111.9(5) 3_665 . ?
Ce2 O1 Ce4 108.0(5) . . ?
Ce1 O2 Ce5 116.2(5) . . ?
Ce1 O2 Ce4 109.8(5) . . ?
Ce5 O2 Ce4 109.6(5) . . ?
Ce1 O2 Ce3 105.2(5) . . ?
Ce5 O2 Ce3 105.4(5) . . ?
Ce4 O2 Ce3 110.3(5) . . ?
Ce2 O3 Ce4 109.8(5) . . ?
Ce2 O3 Ce6 116.0(5) . . ?
Ce4 O3 Ce6 108.1(5) . . ?
Ce2 O3 Ce14 107.1(5) . 2_655 ?
Ce4 O3 Ce14 111.6(5) . 2_655 ?
Ce6 O3 Ce14 104.2(5) . 2_655 ?
Ce5 O4 Ce4 110.1(6) . . ?
Ce5 O4 Ce8 107.8(5) . . ?
Ce4 O4 Ce8 111.6(5) . . ?
Ce5 O4 Ce6 115.9(5) . . ?
Ce4 O4 Ce6 107.4(5) . . ?
Ce8 O4 Ce6 104.0(5) . . ?
Ce9 O5 Ce4 108.6(5) . . ?
Ce9 O5 Ce4 108.6(5) . 4_565 ?
Ce4 O5 Ce4 108.6(7) . 4_565 ?
Ce9 O5 Ce3 110.2(7) . . ?
Ce4 O5 Ce3 110.4(5) . . ?
Ce4 O5 Ce3 110.4(5) 4_565 . ?
Ce13 O6 Ce4 108.7(5) 3_665 . ?
Ce13 O6 Ce4 108.7(5) 3_665 4_565 ?
Ce4 O6 Ce4 108.8(7) . 4_565 ?
Ce13 O6 Ce16 110.4(7) 3_665 3_665 ?
Ce4 O6 Ce16 110.1(5) . 3_665 ?
Ce4 O6 Ce16 110.0(5) 4_565 3_665 ?
Ce4 O7 Ce14 110.9(5) . 2_655 ?
Ce4 O7 Ce12 110.3(5) . . ?
Ce14 O7 Ce12 109.8(5) 2_655 . ?
Ce4 O7 Ce13 107.9(5) . 3_665 ?
Ce14 O7 Ce13 109.1(5) 2_655 3_665 ?
Ce12 O7 Ce13 108.7(5) . 3_665 ?
Ce9 O8 Ce4 109.5(5) . . ?
Ce9 O8 Ce8 110.8(5) . . ?
Ce4 O8 Ce8 110.5(5) . . ?
Ce9 O8 Ce12 109.0(5) . . ?
Ce4 O8 Ce12 109.1(5) . . ?
Ce8 O8 Ce12 107.8(5) . . ?
Ce10 O9 Ce9 109.1(5) . . ?
Ce10 O9 Ce7 115.4(5) . . ?
Ce9 O9 Ce7 110.6(5) . . ?
Ce10 O9 Ce8 104.7(5) . . ?
Ce9 O9 Ce8 110.2(5) . . ?
Ce7 O9 Ce8 106.5(5) . . ?
Ce12 O10 Ce12 109.0(7) 3_665 . ?
Ce12 O10 Ce13 109.2(5) 3_665 . ?
Ce12 O10 Ce13 109.2(5) . . ?
Ce12 O10 Ce9 108.8(5) 3_665 . ?
Ce12 O10 Ce9 108.8(5) . . ?
Ce13 O10 Ce9 111.9(7) . . ?
Ce11 O11 Ce12 109.4(5) . . ?
Ce11 O11 Ce8 108.9(5) . 2_655 ?
Ce12 O11 Ce8 110.5(5) . 2_655 ?
Ce11 O11 Ce14 109.4(5) . 2_655 ?
Ce12 O11 Ce14 110.5(5) . 2_655 ?
Ce8 O11 Ce14 108.2(5) 2_655 2_655 ?
Ce15 O12 Ce10 118.2(5) . . ?
Ce15 O12 Ce13 111.0(5) . . ?
Ce10 O12 Ce13 108.8(5) . . ?
Ce15 O12 Ce14 107.2(5) . . ?
Ce10 O12 Ce14 103.1(5) . . ?
Ce13 O12 Ce14 107.7(5) . . ?
Ce1 O13 Ce1 107.8(9) . 4_565 ?
Ce1 O13 Ce16 111.0(6) . 3_665 ?
Ce1 O13 Ce16 111.0(6) 4_565 3_665 ?
Ce15 O14 Ce2 108.9(6) 2_655 . ?
Ce15 O14 Ce14 114.5(6) 2_655 2_655 ?
Ce2 O14 Ce14 110.7(6) . 2_655 ?
Ce1 O15 Ce1 107.8(8) . 4_565 ?
Ce1 O15 Ce3 110.9(5) . . ?
Ce1 O15 Ce3 110.9(5) 4_565 . ?
Ce6 O16 Ce14 113.1(6) . 2_655 ?
Ce6 O16 Ce11 109.0(6) . . ?
Ce14 O16 Ce11 111.2(6) 2_655 . ?
Ce7 O17 Ce5 107.1(6) . . ?
Ce7 O17 Ce3 112.7(5) . . ?
Ce5 O17 Ce3 111.8(6) . . ?
Ce5 O19 Ce7 108.9(6) . . ?
Ce5 O19 Ce8 112.7(6) . . ?
Ce7 O19 Ce8 110.6(5) . . ?
Ce7 O20 Ce7 115.2(8) 4_565 . ?
Ce7 O20 Ce9 109.6(5) 4_565 . ?
Ce7 O20 Ce9 109.6(5) . . ?
Ce7 O20 Ce3 105.7(5) 4_565 . ?
Ce7 O20 Ce3 105.7(5) . . ?
Ce9 O20 Ce3 110.9(8) . . ?
Ce10 O21 Ce14 113.5(6) . . ?
Ce10 O21 Ce8 114.0(6) . . ?
Ce14 O21 Ce8 111.2(5) . . ?
Ce10 O22 Ce10 115.1(7) . 4_565 ?
Ce10 O22 Ce13 107.9(5) . . ?
Ce10 O22 Ce13 107.9(5) 4_565 . ?
Ce10 O22 Ce9 107.6(5) . . ?
Ce10 O22 Ce9 107.6(5) 4_565 . ?
Ce13 O22 Ce9 110.7(7) . . ?
Ce15 O23 Ce15 111.6(8) 4_565 . ?
Ce15 O23 Ce16 107.0(5) 4_565 . ?
Ce15 O23 Ce16 107.0(5) . . ?
Ce15 O23 Ce13 109.2(5) 4_565 . ?
Ce15 O23 Ce13 109.2(5) . . ?
Ce16 O23 Ce13 112.9(8) . . ?
Ce2 O24 Ce15 108.2(6) 2_655 . ?
Ce2 O24 Ce16 110.8(6) 2_655 . ?
Ce15 O24 Ce16 109.8(6) . . ?
Ce18 O25 Ce32 106.7(5) . 3_756 ?
Ce18 O25 Ce19 108.4(5) . . ?
Ce32 O25 Ce19 112.6(5) 3_756 . ?
Ce18 O25 Ce17 114.6(5) . . ?
Ce32 O25 Ce17 106.4(5) 3_756 . ?
Ce19 O25 Ce17 108.2(5) . . ?
Ce17 O26 Ce20 117.5(5) . . ?
Ce17 O26 Ce19 109.9(5) . . ?
Ce20 O26 Ce19 109.1(5) . . ?
Ce17 O26 Ce21 106.1(5) . 4 ?
Ce20 O26 Ce21 104.1(5) . 4 ?
Ce19 O26 Ce21 109.8(5) . 4 ?
Ce22 O27 Ce25 110.5(5) . 2_756 ?
Ce22 O27 Ce30 115.9(5) . 2_756 ?
Ce25 O27 Ce30 110.8(5) 2_756 2_756 ?
Ce22 O27 Ce21 104.5(5) . . ?
Ce25 O27 Ce21 109.7(5) 2_756 . ?
Ce30 O27 Ce21 105.0(5) 2_756 . ?
Ce24 O28 Ce23 109.2(5) . . ?
Ce24 O28 Ce21 111.3(5) . . ?
Ce23 O28 Ce21 108.4(5) . . ?
Ce24 O28 Ce26 111.0(5) . . ?
Ce23 O28 Ce26 108.3(5) . . ?
Ce21 O28 Ce26 108.4(5) . . ?
Ce24 O29 Ce24 110.1(7) . 3_756 ?
Ce24 O29 Ce25 108.82(4) . 2_756 ?
Ce24 O29 Ce25 109.10(5) 3_756 2_756 ?
Ce24 O29 Ce25 109.10(5) . . ?
Ce24 O29 Ce25 108.82(4) 3_756 . ?
Ce25 O29 Ce25 110.9(7) 2_756 . ?
Ce29 O30 Ce25 109.0(5) . . ?
Ce29 O30 Ce24 110.5(5) . . ?
Ce25 O30 Ce24 109.1(5) . . ?
Ce29 O30 Ce26 110.5(5) . . ?
Ce25 O30 Ce26 109.3(5) . . ?
Ce24 O30 Ce26 108.4(5) . . ?
Ce25 O31 Ce24 110.2(5) . 3_756 ?
Ce25 O31 Ce19 108.4(5) . 3_756 ?
Ce24 O31 Ce19 109.5(5) 3_756 3_756 ?
Ce25 O31 Ce21 110.2(5) . 2_756 ?
Ce24 O31 Ce21 109.1(5) 3_756 2_756 ?
Ce19 O31 Ce21 109.3(5) 3_756 2_756 ?
Ce22 O32 Ce27 117.9(5) . . ?
Ce22 O32 Ce25 109.3(5) . . ?
Ce27 O32 Ce25 110.0(5) . . ?
Ce22 O32 Ce26 104.0(5) . . ?
Ce27 O32 Ce26 106.8(5) . . ?
Ce25 O32 Ce26 108.3(5) . . ?
Ce31 O33 Ce26 108.4(5) . . ?
Ce31 O33 Ce28 117.2(5) . . ?
Ce26 O33 Ce28 104.2(5) . . ?
Ce31 O33 Ce29 109.6(5) . . ?
Ce26 O33 Ce29 110.5(5) . . ?
Ce28 O33 Ce29 106.7(5) . . ?
Ce25 O34 Ce19 109.5(5) . 3_756 ?
Ce25 O34 Ce29 108.8(5) . . ?
Ce19 O34 Ce29 108.8(5) 3_756 . ?
Ce25 O34 Ce32 110.2(5) . . ?
Ce19 O34 Ce32 109.9(5) 3_756 . ?
Ce29 O34 Ce32 109.6(5) . . ?
Ce31 O35 Ce33 116.8(5) . . ?
Ce31 O35 Ce29 109.5(5) . . ?
Ce33 O35 Ce29 108.5(5) . . ?
Ce31 O35 Ce32 106.0(5) . . ?
Ce33 O35 Ce32 105.0(5) . . ?
Ce29 O35 Ce32 110.9(5) . . ?
Ce27 O36 Ce30 115.1(5) . . ?
Ce27 O36 Ce32 106.4(5) . . ?
Ce30 O36 Ce32 106.5(5) . . ?
Ce27 O36 Ce25 109.0(5) . . ?
Ce30 O36 Ce25 108.9(5) . . ?
Ce32 O36 Ce25 111.0(5) . . ?
Ce20 O37 Ce21 113.6(5) . 4 ?
Ce20 O37 Ce23 108.8(6) . . ?
Ce21 O37 Ce23 111.8(5) 4 . ?
Ce28 O40 Ce26 114.3(6) . 4 ?
Ce28 O40 Ce23 107.8(6) . . ?
Ce26 O40 Ce23 112.3(6) 4 . ?
Ce22 O41 Ce21 114.1(6) . . ?
Ce22 O41 Ce26 113.4(6) . . ?
Ce21 O41 Ce26 113.0(6) . . ?
Ce22 O42 Ce22 113.4(7) . 2_756 ?
Ce22 O42 Ce25 107.94(5) . . ?
Ce22 O42 Ce25 107.60(4) 2_756 . ?
Ce22 O42 Ce25 107.61(4) . 2_756 ?
Ce22 O42 Ce25 107.95(5) 2_756 2_756 ?
Ce25 O42 Ce25 112.5(7) . 2_756 ?
Ce31 O44 Ce27 107.7(6) . . ?
Ce31 O44 Ce26 111.1(6) . . ?
Ce27 O44 Ce26 113.0(6) . . ?
Ce27 O45 Ce31 108.4(6) . . ?
Ce27 O45 Ce32 111.7(6) . . ?
Ce31 O45 Ce32 112.0(6) . . ?
Ce33 O46 Ce18 108.7(6) . 3_756 ?
Ce33 O46 Ce32 112.2(6) . . ?
Ce18 O46 Ce32 111.1(6) 3_756 . ?
Ce17 O48 Ce30 107.8(6) 3_756 . ?
Ce17 O48 Ce21 112.3(5) 3_756 2_756 ?
Ce30 O48 Ce21 111.2(5) . 2_756 ?
Ce6 O49 Ce8 114.4(6) . . ?
Ce6 O49 Ce11 108.4(6) . . ?
Ce8 O49 Ce11 110.8(5) . . ?
Ce17 O50 Ce30 108.3(7) 3_756 . ?
Ce17 O50 Ce32 112.9(6) 3_756 . ?
Ce30 O50 Ce32 109.5(6) . . ?

loop_
_geom_bond_atom_site_label_1
_geom_bond_atom_site_label_2
_geom_bond_distance
_geom_bond_site_symmetry_2
_geom_bond_publ_flag
Ce1 O15 2.201(12) . ?
Ce1 O13 2.202(12) . ?
Ce1 O2 2.301(13) . ?
Ce1 O1 2.309(12) . ?
Ce1 Cl1 2.691(10) . ?
Ce1 Cl1B 2.693(12) . ?
Ce1 Cl4 2.811(6) . ?
Ce1 Cl2 2.853(7) . ?
Ce1 Cl5 3.029(6) . ?
Ce1 Ce1 3.558(3) 4_565 ?
Ce1 Ce16 3.724(2) 3_665 ?
Ce1 Ce3 3.730(2) . ?
Ce2 O24 2.185(15) 2_655 ?
Ce2 O14 2.195(14) . ?
Ce2 O3 2.310(13) . ?
Ce2 O1 2.336(12) . ?
Ce2 Cl3 2.723(8) . ?
Ce2 Cl2 2.841(6) . ?
Ce2 Cl6 2.850(6) . ?
Ce2 Cl5 3.079(6) . ?
Ce2 Ce15 3.5433(19) 2_655 ?
Ce2 Ce16 3.7355(14) 3_665 ?
Ce2 Ce14 3.7374(19) 2_655 ?
Ce2 Ce4 3.7907(18) . ?
Ce3 O17 2.302(13) 4_565 ?
Ce3 O17 2.302(13) . ?
Ce3 O15 2.327(19) . ?
Ce3 O20 2.361(18) . ?
Ce3 O5 2.375(17) . ?
Ce3 O2 2.395(13) . ?
Ce3 O2 2.395(13) 4_565 ?
Ce3 O47 2.557(19) . ?
Ce3 Ce7 3.735(2) 4_565 ?
Ce3 Ce7 3.735(2) . ?
Ce4 O2 2.317(12) . ?
Ce4 O3 2.323(13) . ?
Ce4 O4 2.324(13) . ?
Ce4 O7 2.331(12) . ?
Ce4 O6 2.333(10) . ?
Ce4 O5 2.336(10) . ?
Ce4 O8 2.336(12) . ?
Ce4 O1 2.349(13) . ?
Ce4 Ce6 3.7685(18) . ?
Ce4 Ce5 3.7860(17) . ?
Ce4 Ce13 3.7880(18) 3_665 ?
Ce5 O19 2.141(14) . ?
Ce5 O17 2.222(13) . ?
Ce5 O4 2.295(13) . ?
Ce5 O2 2.315(13) . ?
Ce5 Cl7 2.707(6) . ?
Ce5 Cl4 2.850(6) . ?
Ce5 Cl8 2.884(6) . ?
Ce5 Cl5 3.057(6) . ?
Ce5 Ce7 3.5424(19) . ?
Ce5 Ce8 3.7487(18) . ?
Ce6 O16 2.127(13) . ?
Ce6 O49 2.137(13) . ?
Ce6 O3 2.332(13) . ?
Ce6 O4 2.352(13) . ?
Ce6 Cl9 2.703(9) . ?
Ce6 Cl8 2.831(6) . ?
Ce6 Cl6 2.866(6) . ?
Ce6 Cl5 3.153(6) . ?
Ce6 Ce11 3.6235(13) . ?
Ce6 Ce14 3.6849(18) 2_655 ?
Ce6 Ce8 3.7010(19) . ?
Ce7 O17 2.183(13) . ?
Ce7 O19 2.211(14) . ?
Ce7 O9 2.312(12) . ?
Ce7 O20 2.323(10) . ?
Ce7 Cl11 2.706(8) . ?
Ce7 Cl10 2.852(6) . ?
Ce7 Cl12 2.935(7) . ?
Ce7 Cl13 3.025(8) . ?
Ce7 Ce8 3.7581(18) . ?
Ce7 Ce9 3.7994(19) . ?
Ce8 O49 2.264(14) . ?
Ce8 O21 2.315(13) . ?
Ce8 O4 2.346(14) . ?
Ce8 O11 2.350(12) 2_655 ?
Ce8 O19 2.359(14) . ?
Ce8 O8 2.365(13) . ?
Ce8 O9 2.377(12) . ?
Ce8 O51 2.430(14) . ?
Ce8 Ce10 3.7095(19) . ?
Ce9 O8 2.305(13) 4_565 ?
Ce9 O8 2.305(13) . ?
Ce9 O9 2.309(13) . ?
Ce9 O9 2.309(13) 4_565 ?
Ce9 O20 2.327(17) . ?
Ce9 O5 2.333(17) . ?
Ce9 O10 2.355(16) . ?
Ce9 O22 2.380(17) . ?
Ce9 Ce10 3.761(2) 4_565 ?
Ce9 Ce10 3.761(2) . ?
Ce10 O21 2.106(13) . ?
Ce10 O22 2.282(9) . ?
Ce10 O12 2.295(12) . ?
Ce10 O9 2.307(13) . ?
Ce10 Cl12 2.754(6) . ?
Ce10 Cl15 2.784(6) . ?
Ce10 Cl14 2.992(13) . ?
Ce10 Cl13 3.104(8) . ?
Ce10 Ce14 3.6971(18) . ?
Ce10 Ce13 3.7549(18) . ?
Ce11 O11 2.298(13) 2_655 ?
Ce11 O11 2.298(13) . ?
Ce11 O16 2.322(14) . ?
Ce11 O16 2.322(14) 2_655 ?
Ce11 O49 2.330(13) . ?
Ce11 O49 2.330(13) 2_655 ?
Ce11 O18 2.332(16) . ?
Ce11 O18 2.332(16) 2_655 ?
Ce11 Ce12 3.767(2) . ?
Ce12 O11 2.318(13) 2_655 ?
Ce12 O11 2.318(13) . ?
Ce12 O10 2.340(10) . ?
Ce12 O10 2.340(10) 3_665 ?
Ce12 O7 2.353(12) 2_655 ?
Ce12 O7 2.353(12) . ?
Ce12 O8 2.383(13) 2_655 ?
Ce12 O8 2.383(13) . ?
Ce12 Ce12 3.809(3) 3_665 ?
Ce13 O12 2.322(13) . ?
Ce13 O12 2.322(13) 4_565 ?
Ce13 O6 2.328(16) 3_665 ?
Ce13 O23 2.349(19) . ?
Ce13 O10 2.354(17) . ?
Ce13 O7 2.355(13) 2_655 ?
Ce13 O7 2.355(13) 3_665 ?
Ce13 O22 2.361(17) . ?
Ce14 O16 2.289(14) 2_655 ?
Ce14 O21 2.312(12) . ?
Ce14 O3 2.337(13) 2_655 ?
Ce14 O14 2.347(14) 2_655 ?
Ce14 O7 2.348(12) 2_655 ?
Ce14 O11 2.365(13) 2_655 ?
Ce14 O12 2.424(14) . ?
Ce14 O52 2.520(15) . ?
Ce14 Ce15 3.7935(19) . ?
Ce15 O14 2.160(15) 2_655 ?
Ce15 O24 2.190(14) . ?
Ce15 O12 2.288(13) . ?
Ce15 O23 2.313(11) . ?
Ce15 Cl17 2.688(9) . ?
Ce15 Cl16 2.825(10) . ?
Ce15 Cl15 2.890(6) . ?
Ce15 Cl14 3.155(13) . ?
Ce15 Ce16 3.719(2) . ?
Ce16 O23 2.314(18) . ?
Ce16 O13 2.32(2) 3_665 ?
Ce16 O1 2.335(13) 2_655 ?
Ce16 O1 2.335(13) 3_665 ?
Ce16 O24 2.352(14) 4_565 ?
Ce16 O24 2.352(14) . ?
Ce16 O6 2.404(17) 3_665 ?
Ce16 O55 2.48(2) . ?
Ce17 O50 2.144(16) 3_756 ?
Ce17 O48 2.166(13) 3_756 ?
Ce17 O26 2.297(12) . ?
Ce17 O25 2.344(13) . ?
Ce17 Cl20 2.743(7) . ?
Ce17 Cl22 2.832(7) 4 ?
Ce17 Cl19 2.864(7) . ?
Ce17 Cl21 3.032(3) . ?
Ce17 Ce30 3.5394(19) 3_756 ?
Ce17 Ce21 3.7409(18) 4 ?
Ce17 Ce32 3.7450(19) 3_756 ?
Ce17 Ce19 3.7888(17) . ?
Ce18 O46 2.208(14) 2_756 ?
Ce18 O46 2.208(14) 3_756 ?
Ce18 O25 2.316(13) . ?
Ce18 O25 2.316(13) 4 ?
Ce18 Cl18 2.722(11) . ?
Ce18 Cl19 2.800(6) . ?
Ce18 Cl19 2.800(6) 4 ?
Ce18 Cl21 3.052(9) . ?
Ce18 Ce33 3.561(3) 3_756 ?
Ce18 Ce32 3.7279(18) 2_756 ?
Ce18 Ce32 3.7279(18) 3_756 ?
Ce18 Ce19 3.772(2) . ?
Ce19 O34 2.324(13) 2_756 ?
Ce19 O34 2.324(13) 3_756 ?
Ce19 O26 2.332(12) 4 ?
Ce19 O26 2.332(12) . ?
Ce19 O25 2.333(12) . ?
Ce19 O25 2.333(12) 4 ?
Ce19 O31 2.357(13) 2_756 ?
Ce19 O31 2.357(13) 3_756 ?
Ce19 Ce20 3.774(2) . ?
Ce19 Ce25 3.7835(16) 2_756 ?
Ce19 Ce25 3.7835(16) 3_756 ?
Ce20 O37 2.141(12) . ?
Ce20 O37 2.141(12) 4 ?
Ce20 O26 2.300(13) . ?
Ce20 O26 2.300(13) 4 ?
Ce20 Cl23 2.711(12) . ?
Ce20 Cl22 2.841(6) 4 ?
Ce20 Cl22 2.841(6) . ?
Ce20 Cl21 3.069(9) . ?
Ce20 Ce23 3.622(3) . ?
Ce20 Ce21 3.6919(17) 4 ?
Ce20 Ce21 3.6920(17) . ?
Ce21 O37 2.269(13) 4 ?
Ce21 O41 2.279(13) . ?
Ce21 O48 2.337(13) 2_756 ?
Ce21 O28 2.347(13) . ?
Ce21 O31 2.373(12) 2_756 ?
Ce21 O26 2.383(13) 4 ?
Ce21 O27 2.405(12) . ?
Ce21 O39 2.461(14) . ?
Ce21 Ce22 3.7008(18) . ?
Ce21 Ce30 3.7562(19) 2_756 ?
Ce22 O41 2.130(15) . ?
Ce22 O27 2.274(12) . ?
Ce22 O32 2.281(13) . ?
Ce22 O42 2.305(10) . ?
Ce22 Cl27 2.764(7) . ?
Ce22 Cl24 2.773(6) . ?
Ce22 Cl25 3.005(9) . ?
Ce22 Cl25 3.032(9) 2_756 ?
Ce22 Ce26 3.6981(19) . ?
Ce22 Ce25 3.7514(17) 2_756 ?
Ce22 Ce25 3.7595(17) . ?
Ce23 O37 2.311(12) . ?
Ce23 O37 2.311(12) 4 ?
Ce23 O40 2.327(14) 4 ?
Ce23 O40 2.327(14) . ?
Ce23 O28 2.330(13) . ?
Ce23 O28 2.330(13) 4 ?
Ce23 O38 2.517(14) 4 ?
Ce23 O38 2.518(14) . ?
Ce23 Ce28 3.623(3) . ?
Ce23 Ce24 3.778(2) . ?
Ce24 O28 2.305(13) 4 ?
Ce24 O28 2.305(13) . ?
Ce24 O29 2.324(10) . ?
Ce24 O29 2.324(10) 3_756 ?
Ce24 O31 2.342(12) 2_756 ?
Ce24 O31 2.342(12) 3_756 ?
Ce24 O30 2.357(12) 4 ?
Ce24 O30 2.357(12) . ?
Ce24 Ce24 3.811(3) 3_756 ?
Ce24 Ce25 3.8142(16) 2_756 ?
Ce24 Ce25 3.8142(16) 3_756 ?
Ce25 O27 2.291(13) 2_756 ?
Ce25 O31 2.308(12) . ?
Ce25 O34 2.310(13) . ?
Ce25 O32 2.327(12) . ?
Ce25 O30 2.333(12) . ?
Ce25 O42 2.344(10) . ?
Ce25 O36 2.363(12) . ?
Ce25 O29 2.366(10) . ?
Ce25 Ce29 3.7855(17) . ?
Ce26 O40 2.243(13) 4 ?
Ce26 O41 2.293(14) . ?
Ce26 O33 2.338(13) . ?
Ce26 O44 2.340(13) . ?
Ce26 O28 2.353(12) . ?
Ce26 O30 2.378(13) . ?
Ce26 O32 2.412(13) . ?
Ce26 O43 2.481(14) . ?
Ce26 Ce28 3.6957(18) . ?
Ce26 Ce31 3.7339(19) . ?
Ce26 Ce27 3.7785(18) . ?
Ce27 O45 2.163(13) . ?
Ce27 O44 2.191(14) . ?
Ce27 O36 2.289(13) . ?
Ce27 O32 2.294(12) . ?
Ce27 Cl30 2.714(8) . ?
Ce27 Cl31 2.716(11) . ?
Ce27 Cl34 2.82(2) . ?
Ce27 Cl35 2.92(5) . ?
Ce27 Cl27 2.926(7) . ?
Ce27 Cl25 3.110(9) 2_756 ?
Ce27 Ce31 3.535(2) . ?
Ce27 Ce32 3.7079(19) . ?
Ce28 O40 2.155(13) 4 ?
Ce28 O40 2.155(13) . ?
Ce28 O33 2.344(12) . ?
Ce28 O33 2.344(12) 4 ?
Ce28 Cl26 2.640(14) . ?
Ce28 Cl28 2.852(7) . ?
Ce28 Cl28 2.852(7) 4 ?
Ce28 Cl29 3.123(8) . ?
Ce28 Ce29 3.771(2) . ?
Ce29 O30 2.315(13) . ?
Ce29 O30 2.315(13) 4 ?
Ce29 O35 2.332(12) . ?
Ce29 O35 2.332(12) 4 ?
Ce29 O34 2.345(13) 4 ?
Ce29 O34 2.345(13) . ?
Ce29 O33 2.356(12) 4 ?
Ce29 O33 2.356(13) . ?
Ce29 Ce33 3.764(3) . ?
Ce29 Ce31 3.7772(18) 4 ?
Ce29 Ce31 3.7773(18) . ?
Ce30 O48 2.213(13) . ?
Ce30 O50 2.222(15) . ?
Ce30 O36 2.315(13) . ?
Ce30 O27 2.331(13) 2_756 ?
Ce30 Cl36 2.691(9) . ?
Ce30 Cl37 2.691(14) . ?
Ce30 Cl34 2.836(9) . ?
Ce30 Cl35 2.837(11) . ?
Ce30 Cl24 2.914(7) 2_756 ?
Ce30 Cl25 3.109(9) 2_756 ?
Ce30 Ce32 3.732(2) . ?
Ce31 O44 2.187(13) . ?
Ce31 O45 2.195(14) . ?
Ce31 O33 2.265(12) . ?
Ce31 O35 2.292(12) . ?
Ce31 Cl33 2.673(12) . ?
Ce31 Cl32 2.675(9) . ?
Ce31 Cl28 2.850(7) . ?
Ce31 Cl38 2.850(6) . ?
Ce31 Cl29 3.063(4) . ?
Ce31 Ce32 3.7405(19) . ?
Ce32 O46 2.313(14) . ?
Ce32 O45 2.315(14) . ?
Ce32 O25 2.331(13) 3_756 ?
Ce32 O36 2.342(13) . ?
Ce32 O50 2.346(14) . ?
Ce32 O35 2.391(12) . ?
Ce32 O34 2.416(12) . ?
Ce32 O53 2.479(14) . ?
Ce32 Ce33 3.7263(19) . ?
Ce33 O46 2.175(13) 4 ?
Ce33 O46 2.175(14) . ?
Ce33 O35 2.307(13) . ?
Ce33 O35 2.307(13) 4 ?
Ce33 O54 2.58(2) . ?
Ce33 Cl38 2.819(7) . ?
Ce33 Cl38 2.819(7) 4 ?
Ce33 Cl29 3.037(8) . ?
